data_1570465
loop_
_publ_author_name
'Tian, Yi-Qi'
'Dai, Lin-Fang'
'Mu, Wen-Lei'
'Yu, Wei-Dong'
'Yan, Jun'
'Liu, Chao'

_publ_section_title
;
 Atomically accurate site-specific ligand tailoring of highly acid- and
 alkali-resistant Ti(iv)-based metallamacrocycle for enhanced
 CO<sub>2</sub> photoreduction.
;
_journal_issue 48
_journal_name_full 'Chemical science'
_journal_page_first 14280
_journal_page_last 14289
_journal_paper_doi 10.1039/d3sc06046b
_journal_volume 14
_journal_year 2023
_chemical_formula_moiety 'C374 H434 F12 O72 Ti16, 4(C2 H3 N), 12[H2O], 10[H2O]'
_chemical_formula_sum 'C382 H450 F12 N4 O72 Ti16'
_chemical_formula_weight 7243.83
_space_group_crystal_system monoclinic
_space_group_IT_number 15
_space_group_name_Hall '-C 2yc'
_space_group_name_H-M_alt 'C 1 2/c 1'
_atom_sites_solution_hydrogens mixed
_atom_sites_solution_primary dual
_audit_creation_date 2023-04-21
_audit_creation_method
;
Olex2 1.5
(compiled 2023.03.06 svn.rbb2c1857 for OlexSys, GUI svn.r6748)
;
_audit_update_record
;
2023-08-09 deposited with the CCDC.	2023-11-29 downloaded from the CCDC.
;
_cell_angle_alpha 90
_cell_angle_beta 121.984(4)
_cell_angle_gamma 90
_cell_formula_units_Z 4
_cell_length_a 54.372(7)
_cell_length_b 20.162(2)
_cell_length_c 50.494(7)
_cell_measurement_reflns_used 9673
_cell_measurement_temperature 100.00
_cell_measurement_theta_max 44.35
_cell_measurement_theta_min 2.88
_cell_volume 46951(10)
_computing_cell_refinement 'SAINT V8.40B (?, 2016)'
_computing_data_collection 'CrysAlisPro 1.171.42.55a (Rigaku OD, 2022)'
_computing_data_reduction 'SAINT V8.40B (?, 2016)'
_computing_molecular_graphics 'Olex2 1.5 (Dolomanov et al., 2009)'
_computing_publication_material 'Olex2 1.5 (Dolomanov et al., 2009)'
_computing_structure_refinement 'SHELXL 2018/3 (Sheldrick, 2015)'
_computing_structure_solution 'SHELXT 2014/5 (Sheldrick, 2014)'
_diffrn_ambient_temperature 100.00
_diffrn_measured_fraction_theta_full 0.980
_diffrn_measured_fraction_theta_max 0.980
_diffrn_measurement_device_type 'Bruker PHOTON III'
_diffrn_measurement_method '\f and \w scans'
_diffrn_radiation_type GaK\a
_diffrn_radiation_wavelength 1.34138
_diffrn_reflns_av_R_equivalents 0.0618
_diffrn_reflns_av_unetI/netI 0.0683
_diffrn_reflns_Laue_measured_fraction_full 0.980
_diffrn_reflns_Laue_measured_fraction_max 0.980
_diffrn_reflns_limit_h_max 54
_diffrn_reflns_limit_h_min -57
_diffrn_reflns_limit_k_max 12
_diffrn_reflns_limit_k_min -21
_diffrn_reflns_limit_l_max 53
_diffrn_reflns_limit_l_min -52
_diffrn_reflns_number 106571
_diffrn_reflns_point_group_measured_fraction_full 0.980
_diffrn_reflns_point_group_measured_fraction_max 0.980
_diffrn_reflns_theta_full 45.104
_diffrn_reflns_theta_max 45.104
_diffrn_reflns_theta_min 2.443
_diffrn_source_current 3.57
_diffrn_source_power 0.24972149999999999
_diffrn_source_voltage 69.95
_diffrn_standards_number 0
_exptl_absorpt_coefficient_mu 1.823
_exptl_absorpt_correction_T_max 0.585
_exptl_absorpt_correction_T_min 0.284
_exptl_absorpt_correction_type multi-scan
_exptl_crystal_colour 'clear reddish red'
_exptl_crystal_colour_lustre clear
_exptl_crystal_colour_modifier reddish
_exptl_crystal_colour_primary red
_exptl_crystal_density_diffrn 1.025
_exptl_crystal_description block
_exptl_crystal_F_000 15224
_exptl_crystal_size_max 0.5
_exptl_crystal_size_mid 0.4
_exptl_crystal_size_min 0.3
_refine_diff_density_max 0.978
_refine_diff_density_min -0.540
_refine_diff_density_rms 0.076
_refine_ls_extinction_method none
_refine_ls_goodness_of_fit_ref 1.051
_refine_ls_hydrogen_treatment constr
_refine_ls_matrix_type full
_refine_ls_number_parameters 2516
_refine_ls_number_reflns 28404
_refine_ls_number_restraints 2173
_refine_ls_restrained_S_all 1.110
_refine_ls_R_factor_all 0.1304
_refine_ls_R_factor_gt 0.0902
_refine_ls_shift/su_max 0.001
_refine_ls_shift/su_mean 0.000
_refine_ls_structure_factor_coef Fsqd
_refine_ls_weighting_details 'w=1/[\s^2^(Fo^2^)+(0.2000P)^2^] where P=(Fo^2^+2Fc^2^)/3'
_refine_ls_weighting_scheme calc
_refine_ls_wR_factor_gt 0.2705
_refine_ls_wR_factor_ref 0.3036
_reflns_Friedel_coverage 0.000
_reflns_number_gt 15908
_reflns_number_total 28404
_reflns_threshold_expression 'I > 2\s(I)'
_cod_data_source_file d3sc06046b2.cif
_cod_data_source_block Ti16L4-2-HTfa
_cod_depositor_comments 'Adding full bibliography for 1570454--1570469.cif.'
_cod_original_cell_volume 46950(10)
_cod_database_code 1570465
_shelx_shelxl_version_number 2018/3
_shelx_space_group_comment
;
The symmetry employed for this shelxl refinement is uniquely defined
by the following loop, which should always be used as a source of
symmetry information in preference to the above space-group names.
They are only intended as comments.
;
_shelx_estimated_absorpt_t_max 0.611
_shelx_estimated_absorpt_t_min 0.463
_olex2_refinement_description
;
1. Fixed Uiso
 At 1.2 times of:
  All C(H) groups, All C(H,H) groups
 At 1.5 times of:
  All C(H,H,H) groups, All O(H,H) groups
2. Restrained distances
 O2-C12
 1.5 with sigma of 0.01
 C04R-C065
 1.35 with sigma of 0.01
 C23-C20
 1.5 with sigma of 0.01
 C1-C61
 2.2 with sigma of 0.01
 C1-C2
 2.2 with sigma of 0.01
 C64-C61
 1.5 with sigma of 0.01
 C18-C20
 1.5 with sigma of 0.01
 C73-C74
 2.2 with sigma of 0.01
 C18-C21
 2.3 with sigma of 0.01
 C3-C65
 2.2 with sigma of 0.01
 C71-C45
 1.5 with sigma of 0.01
 C71-C73
 1.5 with sigma of 0.01
 C71-C24
 1.5 with sigma of 0.01
 C71-C74
 1.5 with sigma of 0.01
 C48-C12
 1.5 with sigma of 0.01
 C68-O1
 1.5 with sigma of 0.01
 C76-C90
 1.5 with sigma of 0.01
 C69-O1
 2.5 with sigma of 0.01
 C49-C12
 1.5 with sigma of 0.01
 C68-C69
 1.5 with sigma of 0.01
 C77-C68
 1.5 with sigma of 0.01
 C39-C25
 2.2 with sigma of 0.01
 C7-C4 \\sim C7-C3
 with sigma of 0.02
 C7-C6 \\sim C7-C5
 with sigma of 0.02
 C43-C41 \\sim C43-C25
 with sigma of 0.02
 C43-C38 \\sim C43-C42
 with sigma of 0.02
 C43-C40 \\sim C43-C39
 with sigma of 0.02
 C31-C30 \\sim C31-C26
 with sigma of 0.02
 C31-C29 \\sim C31-C28
 with sigma of 0.02
 C31-C27 \\sim C31-C19
 with sigma of 0.02
 C62-C83 \\sim C63-C83
 with sigma of 0.02
 C80-C83 \\sim C81-C83
 with sigma of 0.02
 C82-C83 \\sim C8-C83
 with sigma of 0.02
 C10-C13 \\sim C46-C13
 with sigma of 0.02
 C11-C13 \\sim C47-C13
 with sigma of 0.02
 C13-C14 \\sim C13-C44
 with sigma of 0.02
 C37-C34 \\sim C37-C9
 with sigma of 0.02
 C37-C35 \\sim C37-C36
 with sigma of 0.02
 C37-C33 \\sim C37-C32
 with sigma of 0.02
 C71-C24 \\sim C71-C74
 with sigma of 0.02
 C71-C54 \\sim C71-C55
 with sigma of 0.02
 C71-C50 \\sim C71-C73
 with sigma of 0.02
 C60-C64 \\sim C1-C64
 with sigma of 0.02
 C58-C64 \\sim C61-C64
 with sigma of 0.02
 C64-C66 \\sim C64-C67
 with sigma of 0.02
 F1-C05J \\sim F2-C05J
 with sigma of 0.02
 F5-C05J \\sim F6-C05J
 with sigma of 0.02
 F3-C05J \\sim F4-C05J
 with sigma of 0.02
 C56-C76 \\sim C51-C76
 with sigma of 0.02
 C76-C52 \\sim C76-C53
 with sigma of 0.02
 C76-C75 \\sim C76-C15
 with sigma of 0.02
 C16-C20 \\sim C17-C20
 with sigma of 0.02
 C21-C20 \\sim C22-C20
 with sigma of 0.02
 C18-C20 \\sim C23-C20
 with sigma of 0.02
3. Rigid bond restraints
 C65, C7
 with sigma for 1-2 distances of 0.01 and sigma for 1-3 distances of 0.02
4. Uiso/Uaniso restraints and constraints
C69 \\sim C68 \\sim C77 \\sim O1: within 2A with sigma of 0.01 and sigma for
terminal atoms of 0.02 within 2A
C22 \\sim C16 \\sim C17 \\sim C18 \\sim C23 \\sim C20 \\sim C21: within 2A with
sigma of 0.01 and sigma for terminal atoms of 0.02 within 2A
C101: within 2A with sigma of 0.01 and sigma for terminal atoms of 0.02 within
2A
C89: within 2A with sigma of 0.01 and sigma for terminal atoms of 0.02 within 2A
C65 \\sim C86 \\sim C3 \\sim C4 \\sim C5 \\sim C6 \\sim C7: within 2A with
sigma of 0.01 and sigma for terminal atoms of 0.02 within 2A
C71 \\sim C24 \\sim C50 \\sim C54 \\sim C73 \\sim C74 \\sim C55: within 2A with
sigma of 0.01 and sigma for terminal atoms of 0.02 within 2A
C64 \\sim C58 \\sim C60 \\sim C66 \\sim C61 \\sim C1 \\sim C67: within 2A with
sigma of 0.01 and sigma for terminal atoms of 0.02 within 2A
F1 \\sim F3 \\sim F5 \\sim F2 \\sim F4 \\sim F6: within 2A with sigma of 0.01
and sigma for terminal atoms of 0.02 within 2A
C76 \\sim C75 \\sim C52 \\sim C56 \\sim C15 \\sim C51 \\sim C53: within 2A with
sigma of 0.01 and sigma for terminal atoms of 0.02 within 2A
C8 \\sim C62 \\sim C63 \\sim C80 \\sim C81 \\sim C82 \\sim C83: within 2A with
sigma of 0.01 and sigma for terminal atoms of 0.02 within 2A
C43 \\sim C38 \\sim C40 \\sim C41 \\sim C25 \\sim C39 \\sim C42: within 2A with
sigma of 0.01 and sigma for terminal atoms of 0.02 within 2A
C37 \\sim C33 \\sim C34 \\sim C35 \\sim C9 \\sim C32 \\sim C36: within 2A with
sigma of 0.01 and sigma for terminal atoms of 0.02 within 2A
C31 \\sim C27 \\sim C29 \\sim C30 \\sim C19 \\sim C26 \\sim C28: within 2A with
sigma of 0.01 and sigma for terminal atoms of 0.02 within 2A
C13 \\sim C10 \\sim C11 \\sim C14 \\sim C44 \\sim C46 \\sim C47: within 2A with
sigma of 0.01 and sigma for terminal atoms of 0.02 within 2A
C16 \\sim C17 \\sim C18 \\sim C23 \\sim C21 \\sim C22 \\sim C20: within 2A with
sigma of 0.01 and sigma for terminal atoms of 0.02 within 2A
Uanis(C71) \\sim Ueq, Uanis(C01B) \\sim Ueq, Uanis(C01C) \\sim Ueq, Uanis(C01F)
\\sim Ueq, Uanis(C01G) \\sim Ueq, Uanis(C01H) \\sim Ueq, Uanis(C01I) \\sim Ueq,
Uanis(C01J) \\sim Ueq, Uanis(C01K) \\sim Ueq, Uanis(C01L) \\sim Ueq,
Uanis(C01N) \\sim Ueq, Uanis(C01O) \\sim Ueq, Uanis(C01P) \\sim Ueq,
Uanis(C01Q) \\sim Ueq, Uanis(C01R) \\sim Ueq, Uanis(C01S) \\sim Ueq,
Uanis(C01T) \\sim Ueq, Uanis(C01U) \\sim Ueq, Uanis(C01V) \\sim Ueq,
Uanis(C01W) \\sim Ueq, Uanis(C01X) \\sim Ueq, Uanis(C01Y) \\sim Ueq,
Uanis(C01Z) \\sim Ueq, Uanis(C02A) \\sim Ueq, Uanis(C02B) \\sim Ueq,
Uanis(C02C) \\sim Ueq, Uanis(C02D) \\sim Ueq, Uanis(C02E) \\sim Ueq,
Uanis(C02G) \\sim Ueq, Uanis(C02H) \\sim Ueq, Uanis(C02I) \\sim Ueq,
Uanis(C02J) \\sim Ueq, Uanis(C02K) \\sim Ueq, Uanis(C02L) \\sim Ueq,
Uanis(C02M) \\sim Ueq, Uanis(C02N) \\sim Ueq, Uanis(C02O) \\sim Ueq,
Uanis(C02P) \\sim Ueq, Uanis(C02Q) \\sim Ueq, Uanis(C02R) \\sim Ueq,
Uanis(C02S) \\sim Ueq, Uanis(C02T) \\sim Ueq, Uanis(C02U) \\sim Ueq,
Uanis(C02V) \\sim Ueq, Uanis(C02W) \\sim Ueq, Uanis(C02X) \\sim Ueq,
Uanis(C02Y) \\sim Ueq, Uanis(C02Z) \\sim Ueq, Uanis(C03A) \\sim Ueq,
Uanis(C03B) \\sim Ueq, Uanis(C03C) \\sim Ueq, Uanis(C03D) \\sim Ueq,
Uanis(C03E) \\sim Ueq, Uanis(C03F) \\sim Ueq, Uanis(C03G) \\sim Ueq,
Uanis(C03H) \\sim Ueq, Uanis(C03I) \\sim Ueq, Uanis(C03J) \\sim Ueq,
Uanis(C03K) \\sim Ueq, Uanis(C03L) \\sim Ueq, Uanis(C03M) \\sim Ueq,
Uanis(C03N) \\sim Ueq, Uanis(C03P) \\sim Ueq, Uanis(C03Q) \\sim Ueq,
Uanis(C03R) \\sim Ueq, Uanis(C03S) \\sim Ueq, Uanis(C03T) \\sim Ueq,
Uanis(C03U) \\sim Ueq, Uanis(C03V) \\sim Ueq, Uanis(C03W) \\sim Ueq,
Uanis(C03X) \\sim Ueq, Uanis(C03Y) \\sim Ueq, Uanis(C03Z) \\sim Ueq,
Uanis(C04A) \\sim Ueq, Uanis(C04E) \\sim Ueq, Uanis(C101) \\sim Ueq, Uanis(C2)
\\sim Ueq, Uanis(C04K) \\sim Ueq, Uanis(C04L) \\sim Ueq, Uanis(C04N) \\sim Ueq,
Uanis(C04O) \\sim Ueq, Uanis(C04P) \\sim Ueq, Uanis(C04R) \\sim Ueq,
Uanis(C04T) \\sim Ueq, Uanis(C89) \\sim Ueq, Uanis(C04V) \\sim Ueq, Uanis(C04W)
\\sim Ueq, Uanis(C04Y) \\sim Ueq, Uanis(C05A) \\sim Ueq, Uanis(C05C) \\sim Ueq,
Uanis(C05E) \\sim Ueq, Uanis(C05F) \\sim Ueq, Uanis(C05G) \\sim Ueq,
Uanis(C05I) \\sim Ueq, Uanis(C05J) \\sim Ueq, Uanis(C05L) \\sim Ueq, Uanis(C16)
\\sim Ueq, Uanis(C21) \\sim Ueq, Uanis(C05T) \\sim Ueq, Uanis(C05U) \\sim Ueq,
Uanis(C18) \\sim Ueq, Uanis(C76) \\sim Ueq, Uanis(C69) \\sim Ueq, Uanis(C12)
\\sim Ueq, Uanis(C13) \\sim Ueq, Uanis(C020) \\sim Ueq, Uanis(C021) \\sim Ueq,
Uanis(C022) \\sim Ueq, Uanis(C023) \\sim Ueq, Uanis(C7) \\sim Ueq, Uanis(C024)
\\sim Ueq, Uanis(C025) \\sim Ueq, Uanis(C026) \\sim Ueq, Uanis(C027) \\sim Ueq,
Uanis(C028) \\sim Ueq, Uanis(C029) \\sim Ueq, Uanis(C030) \\sim Ueq, Uanis(C31)
\\sim Ueq, Uanis(C031) \\sim Ueq, Uanis(C032) \\sim Ueq, Uanis(C033) \\sim Ueq,
Uanis(C034) \\sim Ueq, Uanis(C035) \\sim Ueq, Uanis(C036) \\sim Ueq,
Uanis(C037) \\sim Ueq, Uanis(C37) \\sim Ueq, Uanis(C038) \\sim Ueq, Uanis(C039)
\\sim Ueq, Uanis(C040) \\sim Ueq, Uanis(C041) \\sim Ueq, Uanis(C042) \\sim Ueq,
Uanis(C43) \\sim Ueq, Uanis(C043) \\sim Ueq, Uanis(C044) \\sim Ueq, Uanis(C45)
\\sim Ueq, Uanis(C045) \\sim Ueq, Uanis(C046) \\sim Ueq, Uanis(C047) \\sim Ueq,
Uanis(C48) \\sim Ueq, Uanis(C49) \\sim Ueq, Uanis(C050) \\sim Ueq, Uanis(C83)
\\sim Ueq, Uanis(C053) \\sim Ueq, Uanis(C20) \\sim Ueq, Uanis(C057) \\sim Ueq,
Uanis(C058) \\sim Ueq, Uanis(C061) \\sim Ueq, Uanis(C68) \\sim Ueq, Uanis(C77)
\\sim Ueq, Uanis(C64) \\sim Ueq, Uanis(C065) \\sim Ueq, Uanis(C90) \\sim Ueq,
Uanis(C91) \\sim Ueq, Uanis(C92) \\sim Ueq, Uanis(C93) \\sim Ueq, Uanis(C94)
\\sim Ueq, Uanis(C95) \\sim Ueq, Uanis(C24) \\sim Ueq, Uanis(C75) \\sim Ueq,
Uanis(C62) \\sim Ueq, Uanis(C80) \\sim Ueq, Uanis(C10) \\sim Ueq, Uanis(C11)
\\sim Ueq, Uanis(C14) \\sim Ueq, Uanis(C82) \\sim Ueq, Uanis(C6) \\sim Ueq,
Uanis(C86) \\sim Ueq, Uanis(C4) \\sim Ueq, Uanis(C27) \\sim Ueq, Uanis(C29)
\\sim Ueq, Uanis(C30) \\sim Ueq, Uanis(C33) \\sim Ueq, Uanis(C34) \\sim Ueq,
Uanis(C35) \\sim Ueq, Uanis(C38) \\sim Ueq, Uanis(C40) \\sim Ueq, Uanis(C41)
\\sim Ueq, Uanis(C50) \\sim Ueq, Uanis(C52) \\sim Ueq, Uanis(C54) \\sim Ueq,
Uanis(C56) \\sim Ueq, Uanis(C58) \\sim Ueq, Uanis(C60) \\sim Ueq, Uanis(C66)
\\sim Ueq, Uanis(C81) \\sim Ueq, Uanis(C73) \\sim Ueq, Uanis(C74) \\sim Ueq,
Uanis(C15) \\sim Ueq, Uanis(C9) \\sim Ueq, Uanis(C8) \\sim Ueq, Uanis(C65)
\\sim Ueq, Uanis(C19) \\sim Ueq, Uanis(C5) \\sim Ueq, Uanis(C3) \\sim Ueq,
Uanis(C63) \\sim Ueq, Uanis(C25) \\sim Ueq, Uanis(C26) \\sim Ueq, Uanis(C28)
\\sim Ueq, Uanis(C32) \\sim Ueq, Uanis(C36) \\sim Ueq, Uanis(C39) \\sim Ueq,
Uanis(C42) \\sim Ueq, Uanis(C44) \\sim Ueq, Uanis(C46) \\sim Ueq, Uanis(C47)
\\sim Ueq, Uanis(C51) \\sim Ueq, Uanis(C53) \\sim Ueq, Uanis(C55) \\sim Ueq,
Uanis(C61) \\sim Ueq, Uanis(C1) \\sim Ueq, Uanis(C67) \\sim Ueq, Uanis(C04I)
\\sim Ueq, Uanis(C04X) \\sim Ueq, Uanis(C57) \\sim Ueq, Uanis(C59) \\sim Ueq,
Uanis(C17) \\sim Ueq, Uanis(C23) \\sim Ueq, Uanis(C22) \\sim Ueq, Uanis(C84)
\\sim Ueq, Uanis(C72) \\sim Ueq, Uanis(C70) \\sim Ueq, Uanis(C85) \\sim Ueq,
Uanis(C78) \\sim Ueq, Uanis(C79) \\sim Ueq, Uanis(N58) \\sim Ueq, Uanis(F6)
\\sim Ueq: with sigma of 0.01 and sigma for terminal atoms of 0.02
5. Rigid body (RIGU) restrains
 C6, C86, C4
 with sigma for 1-2 distances of 0.004 and sigma for 1-3 distances of 0.004
 C38, C40, C41
 with sigma for 1-2 distances of 0.004 and sigma for 1-3 distances of 0.004
 C25, C39, C42
 with sigma for 1-2 distances of 0.004 and sigma for 1-3 distances of 0.004
 C27, C29, C30
 with sigma for 1-2 distances of 0.004 and sigma for 1-3 distances of 0.004
 C19, C26, C28
 with sigma for 1-2 distances of 0.004 and sigma for 1-3 distances of 0.004
 C62, C80, C82
 with sigma for 1-2 distances of 0.004 and sigma for 1-3 distances of 0.004
 C81, C8, C63
 with sigma for 1-2 distances of 0.004 and sigma for 1-3 distances of 0.004
 C10, C11, C14
 with sigma for 1-2 distances of 0.004 and sigma for 1-3 distances of 0.004
 C44, C46, C47
 with sigma for 1-2 distances of 0.004 and sigma for 1-3 distances of 0.004
 C33, C34, C35
 with sigma for 1-2 distances of 0.004 and sigma for 1-3 distances of 0.004
 C9, C32, C36
 with sigma for 1-2 distances of 0.004 and sigma for 1-3 distances of 0.004
 C24, C50, C54
 with sigma for 1-2 distances of 0.004 and sigma for 1-3 distances of 0.004
 C73, C74, C55
 with sigma for 1-2 distances of 0.004 and sigma for 1-3 distances of 0.004
 C58, C60, C66
 with sigma for 1-2 distances of 0.004 and sigma for 1-3 distances of 0.004
 C61, C1, C67
 with sigma for 1-2 distances of 0.004 and sigma for 1-3 distances of 0.004
 F1, F3, F5
 with sigma for 1-2 distances of 0.004 and sigma for 1-3 distances of 0.004
 F2, F4, F6
 with sigma for 1-2 distances of 0.004 and sigma for 1-3 distances of 0.004
 C75, C52, C56
 with sigma for 1-2 distances of 0.004 and sigma for 1-3 distances of 0.004
 C15, C51, C53
 with sigma for 1-2 distances of 0.004 and sigma for 1-3 distances of 0.004
 C16, C21, C18
 with sigma for 1-2 distances of 0.004 and sigma for 1-3 distances of 0.004
 C17, C22, C23
 with sigma for 1-2 distances of 0.004 and sigma for 1-3 distances of 0.004
6. Others
 Sof(C65)=Sof(H65A)=Sof(H65B)=Sof(H65C)=Sof(C5)=Sof(H5A)=Sof(H5B)=Sof(H5C)=
 Sof(C3)=Sof(H3A)=Sof(H3B)=Sof(H3C)=1-FVAR(1)
 Sof(C6)=Sof(H6A)=Sof(H6B)=Sof(H6C)=Sof(C86)=Sof(H86A)=Sof(H86B)=Sof(H86C)=
 Sof(C4)=Sof(H4A)=Sof(H4B)=Sof(H4C)=FVAR(1)
 Sof(C25)=Sof(H25A)=Sof(H25B)=Sof(H25C)=Sof(C39)=Sof(H39A)=Sof(H39B)=Sof(H39C)=
 Sof(C42)=Sof(H42A)=Sof(H42B)=Sof(H42C)=1-FVAR(2)
 Sof(C38)=Sof(H38A)=Sof(H38B)=Sof(H38C)=Sof(C40)=Sof(H40A)=Sof(H40B)=Sof(H40C)=
 Sof(C41)=Sof(H41A)=Sof(H41B)=Sof(H41C)=FVAR(2)
 Sof(C19)=Sof(H19A)=Sof(H19B)=Sof(H19C)=Sof(C26)=Sof(H26A)=Sof(H26B)=Sof(H26C)=
 Sof(C28)=Sof(H28A)=Sof(H28B)=Sof(H28C)=1-FVAR(3)
 Sof(C27)=Sof(H27A)=Sof(H27B)=Sof(H27C)=Sof(C29)=Sof(H29A)=Sof(H29B)=Sof(H29C)=
 Sof(C30)=Sof(H30A)=Sof(H30B)=Sof(H30C)=FVAR(3)
 Sof(C81)=Sof(H81A)=Sof(H81B)=Sof(H81C)=Sof(C8)=Sof(H8A)=Sof(H8B)=Sof(H8C)=
 Sof(C63)=Sof(H63A)=Sof(H63B)=Sof(H63C)=1-FVAR(4)
 Sof(C62)=Sof(H62A)=Sof(H62B)=Sof(H62C)=Sof(C80)=Sof(H80A)=Sof(H80B)=Sof(H80C)=
 Sof(C82)=Sof(H82A)=Sof(H82B)=Sof(H82C)=FVAR(4)
 Sof(C44)=Sof(H44A)=Sof(H44B)=Sof(H44C)=Sof(C46)=Sof(H46A)=Sof(H46B)=Sof(H46C)=
 Sof(C47)=Sof(H47A)=Sof(H47B)=Sof(H47C)=1-FVAR(5)
 Sof(C10)=Sof(H10A)=Sof(H10B)=Sof(H10C)=Sof(C11)=Sof(H11A)=Sof(H11B)=Sof(H11C)=
 Sof(C14)=Sof(H14A)=Sof(H14B)=Sof(H14C)=FVAR(5)
 Sof(C9)=Sof(H9A)=Sof(H9B)=Sof(H9C)=Sof(C32)=Sof(H32A)=Sof(H32B)=Sof(H32C)=
 Sof(C36)=Sof(H36A)=Sof(H36B)=Sof(H36C)=1-FVAR(6)
 Sof(C33)=Sof(H33A)=Sof(H33B)=Sof(H33C)=Sof(C34)=Sof(H34A)=Sof(H34B)=Sof(H34C)=
 Sof(C35)=Sof(H35A)=Sof(H35B)=Sof(H35C)=FVAR(6)
 Sof(C73)=Sof(H73A)=Sof(H73B)=Sof(H73C)=Sof(C74)=Sof(H74A)=Sof(H74B)=Sof(H74C)=
 Sof(C55)=Sof(H55A)=Sof(H55B)=Sof(H55C)=1-FVAR(7)
 Sof(C24)=Sof(H24A)=Sof(H24B)=Sof(H24C)=Sof(C50)=Sof(H50A)=Sof(H50B)=Sof(H50C)=
 Sof(C54)=Sof(H54A)=Sof(H54B)=Sof(H54C)=FVAR(7)
 Sof(C61)=Sof(H61A)=Sof(H61B)=Sof(H61C)=Sof(C1)=Sof(H1A)=Sof(H1B)=Sof(H1C)=
 Sof(C67)=Sof(H67A)=Sof(H67B)=Sof(H67C)=1-FVAR(8)
 Sof(C58)=Sof(H58A)=Sof(H58B)=Sof(H58C)=Sof(C60)=Sof(H60A)=Sof(H60B)=Sof(H60C)=
 Sof(C66)=Sof(H66A)=Sof(H66B)=Sof(H66C)=FVAR(8)
 Sof(F2)=Sof(F4)=Sof(F6)=1-FVAR(9)
 Sof(F1)=Sof(F3)=Sof(F5)=FVAR(9)
 Sof(C15)=Sof(H15A)=Sof(H15B)=Sof(H15C)=Sof(C51)=Sof(H51A)=Sof(H51B)=Sof(H51C)=
 Sof(C53)=Sof(H53A)=Sof(H53B)=Sof(H53C)=1-FVAR(10)
 Sof(C75)=Sof(H75A)=Sof(H75B)=Sof(H75C)=Sof(C52)=Sof(H52A)=Sof(H52B)=Sof(H52C)=
 Sof(C56)=Sof(H56A)=Sof(H56B)=Sof(H56C)=FVAR(10)
 Sof(C17)=Sof(H17A)=Sof(H17B)=Sof(H17C)=Sof(C23)=Sof(H23A)=Sof(H23B)=Sof(H23C)=
 Sof(C22)=Sof(H22A)=Sof(H22B)=Sof(H22C)=1-FVAR(11)
 Sof(C16)=Sof(H16A)=Sof(H16B)=Sof(H16C)=Sof(C21)=Sof(H21A)=Sof(H21B)=Sof(H21C)=
 Sof(C18)=Sof(H18A)=Sof(H18B)=Sof(H18C)=FVAR(11)
 Fixed Sof: C69(0.5) H69A(0.5) H69B(0.5) H69C(0.5) C12(0.5) H12(0.5) C48(0.5)
 H48A(0.5) H48B(0.5) H48C(0.5) C49(0.5) H49A(0.5) H49B(0.5) H49C(0.5) C68(0.5)
 H68(0.5) C77(0.5) H77A(0.5) H77B(0.5) H77C(0.5)
7.a Riding coordinates:
 C04W(H04C,H04D,H04F), C05C(H05C,H05D,H05E), C05F(H05G,H05H,H05I), C05I(H05J,
 H05K,H05L), C05L(H05M,H05N,H05O), C16(H16A,H16B,H16C), C21(H21A,H21B,H21C),
 C05T(H05P,H05Q,H05R), C05U(H05S,H05T,H05U), C18(H18A,H18B,H18C), C69(H69A,H69B,
 H69C), C48(H48A,H48B,H48C), C49(H49A,H49B,H49C), C050(H05V,H05W,H05X),
 C053(H05Y,H,HA), C057(H05Z,HB,HC), C058(H05,HD,HE), C061(H06A,H06B,H06C),
 C77(H77A,H77B,H77C), C24(H24A,H24B,H24C), C75(H75A,H75B,H75C), C62(H62A,H62B,
 H62C), C80(H80A,H80B,H80C), C10(H10A,H10B,H10C), C11(H11A,H11B,H11C), C14(H14A,
 H14B,H14C), C82(H82A,H82B,H82C), C6(H6A,H6B,H6C), C86(H86A,H86B,H86C), C4(H4A,
 H4B,H4C), C27(H27A,H27B,H27C), C29(H29A,H29B,H29C), C30(H30A,H30B,H30C),
 C33(H33A,H33B,H33C), C34(H34A,H34B,H34C), C35(H35A,H35B,H35C), C38(H38A,H38B,
 H38C), C40(H40A,H40B,H40C), C41(H41A,H41B,H41C), C50(H50A,H50B,H50C), C52(H52A,
 H52B,H52C), C54(H54A,H54B,H54C), C56(H56A,H56B,H56C), C58(H58A,H58B,H58C),
 C60(H60A,H60B,H60C), C66(H66A,H66B,H66C), C81(H81A,H81B,H81C), C73(H73A,H73B,
 H73C), C74(H74A,H74B,H74C), C15(H15A,H15B,H15C), C9(H9A,H9B,H9C), C8(H8A,H8B,
 H8C), C65(H65A,H65B,H65C), C19(H19A,H19B,H19C), C5(H5A,H5B,H5C), C3(H3A,H3B,
 H3C), C63(H63A,H63B,H63C), C25(H25A,H25B,H25C), C26(H26A,H26B,H26C), C28(H28A,
 H28B,H28C), C32(H32A,H32B,H32C), C36(H36A,H36B,H36C), C39(H39A,H39B,H39C),
 C42(H42A,H42B,H42C), C44(H44A,H44B,H44C), C46(H46A,H46B,H46C), C47(H47A,H47B,
 H47C), C51(H51A,H51B,H51C), C53(H53A,H53B,H53C), C55(H55A,H55B,H55C), C61(H61A,
 H61B,H61C), C1(H1A,H1B,H1C), C67(H67A,H67B,H67C), C04I(H04I,H04J,H04K),
 C59(H59A,H59B,H59C), C17(H17A,H17B,H17C), C23(H23A,H23B,H23C), C22(H22A,H22B,
 H22C), C84(H84A,H84B,H84C), C72(H72A,H72B,H72C), C70(H70A,H70B,H70C)
7.b Rotating group:
 O00I(H00A,H00B), O014(H01A,H01B)
7.c Ternary CH refined with riding coordinates:
 C12(H12), C68(H68)
7.d Secondary CH2 refined with riding coordinates:
 C01T(H01C,H01D), C01V(H01E,H01F), C02E(H02A,H02B), C02J(H02C,H02E), C02L(H02F,
 H02G), C02M(H02H,H02I), C02O(H02J,H02L), C02W(H02M,H02N), C02Z(H02O,H02P),
 C03D(H03B,H03C), C03Y(H03D,H03F), C04A(H04A,H04B), C05A(H05A,H05B), C024(H02Q,
 H02R), C029(H02T,H02U), C046(H04G,H04H)
7.e Aromatic/amide H refined with riding coordinates:
 C01U(H01U), C01W(H01W), C02D(H02D), C02K(H02K), C02S(H02S), C03A(H03A),
 C03E(H03E), C03G(H03G), C03I(H03I), C03K(H03K), C03P(H03P), C03R(H03R),
 C03T(H03T), C03U(H03U), C03V(H03V), C03W(H03W), C04E(H04E), C04N(H04N),
 C04T(H04T), C04V(H04V), C05E(H05F), C020(H020), C030(H030), C036(H036),
 C037(H037), C038(H038), C039(H039), C042(H042), C044(H044), C065(H065),
 C91(H91), C95(H95)
7.f Fitted hexagon refined as free rotating group:
 C90(C91,C92,C93,C94,C95)
7.g Idealised Me refined as rotating group:
 C85(H85A,H85B,H85C), C78(H78A,H78B,H78C), C79(H79A,H79B,H79C)
;
_smtbx_masks_void_probe_radius 1.2
_smtbx_masks_void_truncation_radius 1.2
_olex2_submission_special_instructions 'No special instructions were received'

loop_
_space_group_symop_operation_xyz
'x, y, z'
'-x, y, -z+1/2'
'x+1/2, y+1/2, z'
'-x+1/2, y+1/2, -z+1/2'
'-x, -y, -z'
'x, -y, z-1/2'
'-x+1/2, -y+1/2, -z'
'x+1/2, -y+1/2, z-1/2'

loop_
_atom_site_label
_atom_site_type_symbol
_atom_site_fract_x
_atom_site_fract_y
_atom_site_fract_z
_atom_site_U_iso_or_equiv
_atom_site_adp_type
_atom_site_occupancy
_atom_site_site_symmetry_order
_atom_site_calc_flag
_atom_site_refinement_flags_posn
_atom_site_refinement_flags_adp
_atom_site_refinement_flags_occupancy
_atom_site_disorder_assembly
_atom_site_disorder_group
Ti01 Ti 0.62111(2) 0.36189(5) 0.41021(3) 0.0714(3) Uani 1 1 d . . . . .
Ti02 Ti 0.63486(2) 0.24964(5) 0.37694(3) 0.0734(4) Uani 1 1 d . . . . .
Ti03 Ti 0.65829(2) 0.26277(5) 0.32154(3) 0.0753(4) Uani 1 1 d . . . . .
Ti04 Ti 0.59805(2) 0.34012(6) 0.19756(3) 0.0836(4) Uani 1 1 d . . . . .
Ti05 Ti 0.65261(2) 0.38115(5) 0.36104(3) 0.0779(4) Uani 1 1 d . . . . .
Ti06 Ti 0.47550(2) 0.24892(7) 0.09858(3) 0.0904(4) Uani 1 1 d . . . . .
Ti07 Ti 0.55347(2) 0.22513(6) 0.15459(3) 0.0888(4) Uani 1 1 d . . . . .
Ti08 Ti 0.52194(3) 0.35809(7) 0.13744(3) 0.1000(5) Uani 1 1 d . . . . .
F011 F 0.73104(8) 0.2109(2) 0.45307(11) 0.1222(15) Uani 1 1 d . . . . .
F015 F 0.74049(9) 0.3126(3) 0.45670(13) 0.149(2) Uani 1 1 d . . . . .
F016 F 0.74332(10) 0.2572(3) 0.42344(13) 0.157(2) Uani 1 1 d . . . . .
O00A O 0.39444(8) 0.33097(18) 0.06147(9) 0.0757(11) Uani 1 1 d . . . . .
O00B O 0.63253(7) 0.34836(16) 0.38135(9) 0.0653(10) Uani 1 1 d . . . . .
O00C O 0.45950(8) 0.28131(19) 0.12576(9) 0.0746(11) Uani 1 1 d . . . . .
O00D O 0.59094(8) 0.31381(17) 0.23350(10) 0.0740(11) Uani 1 1 d . . . . .
O00E O 0.61595(8) 0.28909(18) 0.28506(11) 0.0707(11) Uani 1 1 d . . . . .
O00F O 0.60555(7) 0.44460(18) 0.40256(10) 0.0796(12) Uani 1 1 d . . . . .
O00G O 0.64553(7) 0.27962(17) 0.34889(9) 0.0687(10) Uani 1 1 d . . . . .
O00H O 0.63502(7) 0.26193(17) 0.41614(9) 0.0688(11) Uani 1 1 d . . . . .
O00I O 0.59200(8) 0.25558(18) 0.34254(10) 0.0745(11) Uani 1 1 d . . . . .
H00A H 0.582513 0.217020 0.340676 0.112 Uiso 1 1 d R U . . .
H00B H 0.589583 0.259573 0.323387 0.112 Uiso 1 1 d R U . . .
O00J O 0.63947(8) 0.3148(2) 0.23419(11) 0.0816(12) Uani 1 1 d . . . . .
O00K O 0.66940(8) 0.36333(18) 0.33527(10) 0.0812(12) Uani 1 1 d . . . . .
O00L O 0.54882(7) 0.17811(18) 0.18286(9) 0.0739(11) Uani 1 1 d . . . . .
O00M O 0.65363(8) 0.38800(18) 0.44470(11) 0.0780(12) Uani 1 1 d . . . . .
O00N O 0.66439(9) 0.2875(2) 0.28537(11) 0.0840(12) Uani 1 1 d . . . . .
O00O O 0.69251(8) 0.3365(2) 0.40016(11) 0.0887(13) Uani 1 1 d . . . . .
O00P O 0.62035(8) 0.42594(17) 0.32990(10) 0.0819(12) Uani 1 1 d . . . . .
O00Q O 0.64790(8) 0.17724(18) 0.31027(10) 0.0799(12) Uani 1 1 d . . . . .
O00R O 0.62769(8) 0.16367(18) 0.37288(10) 0.0817(12) Uani 1 1 d . . . . .
O00S O 0.43318(9) 0.2814(2) 0.06478(10) 0.0951(14) Uani 1 1 d . . . . .
O00T O 0.69615(8) 0.24336(19) 0.34457(10) 0.0814(12) Uani 1 1 d . . . . .
O00U O 0.51416(8) 0.2605(2) 0.13224(10) 0.0812(12) Uani 1 1 d . . . . .
O00V O 0.55831(8) 0.32516(19) 0.16854(10) 0.0836(13) Uani 1 1 d . . . . .
O00W O 0.67841(9) 0.2369(2) 0.40705(10) 0.0837(12) Uani 1 1 d . . . . .
O00X O 0.46591(8) 0.1649(2) 0.10433(10) 0.0890(13) Uani 1 1 d . . . . .
O00Y O 0.59846(8) 0.42681(19) 0.20867(11) 0.0921(14) Uani 1 1 d . . . . .
O00Z O 0.59557(8) 0.24040(19) 0.18368(10) 0.0827(12) Uani 1 1 d . . . . .
O1 O 0.55293(11) 0.1543(3) 0.13345(14) 0.1227(17) Uani 1 1 d D U . . .
O01A O 0.55847(11) 0.2709(3) 0.11804(14) 0.1268(19) Uani 1 1 d . . . . .
O01E O 0.48010(10) 0.2255(3) 0.06848(11) 0.1191(19) Uani 1 1 d . . . . .
O01M O 0.54068(11) 0.3788(4) 0.11412(15) 0.151(3) Uani 1 1 d . . . . .
O2 O 0.67076(9) 0.4535(2) 0.38016(12) 0.1032(15) Uani 1 1 d D . . . .
O009 O 0.42115(8) 0.33004(18) 0.12204(9) 0.0681(10) Uani 1 1 d . . . . .
O010 O 0.61428(8) 0.3583(2) 0.17563(11) 0.0971(15) Uani 1 1 d . . . . .
O012 O 0.48603(9) 0.3483(3) 0.09582(12) 0.1099(17) Uani 1 1 d . . . . .
O014 O 0.50797(9) 0.3500(2) 0.16798(12) 0.1057(16) Uani 1 1 d . . . . .
H01A H 0.508992 0.307690 0.174216 0.159 Uiso 1 1 d R U . . .
H01B H 0.488854 0.359018 0.158471 0.159 Uiso 1 1 d R U . . .
O018 O 0.51848(9) 0.4411(2) 0.14316(14) 0.1217(19) Uani 1 1 d . . . . .
C71 C 0.4377(4) 0.5541(7) 0.0020(4) 0.212(5) Uani 1 1 d D U . . .
C01B C 0.43475(14) 0.3051(3) 0.11112(16) 0.0703(16) Uani 1 1 d . U . . .
C01C C 0.64176(14) 0.3012(3) 0.2593(2) 0.0797(19) Uani 1 1 d . U . . .
C01F C 0.61223(13) 0.1069(3) 0.36739(18) 0.0777(18) Uani 1 1 d . U . . .
C01G C 0.41979(14) 0.3064(3) 0.07629(17) 0.0769(17) Uani 1 1 d . U . . .
C01H C 0.64481(13) 0.0711(3) 0.32683(15) 0.0789(18) Uani 1 1 d . U . . .
C01I C 0.61349(13) 0.3003(3) 0.2599(2) 0.0732(18) Uani 1 1 d . U . . .
C01J C 0.65955(12) 0.1149(3) 0.31972(15) 0.0777(18) Uani 1 1 d . U . . .
C01K C 0.55434(13) 0.1129(3) 0.19286(15) 0.0748(17) Uani 1 1 d . U . . .
C01L C 0.71980(13) 0.2406(4) 0.34147(17) 0.0852(19) Uani 1 1 d . U . . .
C01N C 0.60012(12) 0.0957(3) 0.38594(16) 0.0771(18) Uani 1 1 d . U . . .
C01O C 0.66617(13) 0.3941(3) 0.4761(2) 0.0855(19) Uani 1 1 d . U . . .
C01P C 0.58218(13) 0.0955(3) 0.21677(15) 0.0737(16) Uani 1 1 d . U . . .
C01Q C 0.68506(13) 0.0963(3) 0.32070(17) 0.0869(19) Uani 1 1 d . U . . .
C01R C 0.64513(13) 0.2177(3) 0.44139(17) 0.0763(17) Uani 1 1 d . U . . .
C01S C 0.68600(14) 0.3441(4) 0.4940(2) 0.092(2) Uani 1 1 d . U . . .
C01T C 0.59928(14) 0.1483(3) 0.40629(16) 0.0809(18) Uani 1 1 d . U . . .
H01C H 0.584600 0.135707 0.411307 0.097 Uiso 1 1 calc R U . . .
H01D H 0.592815 0.190267 0.394331 0.097 Uiso 1 1 calc R U . . .
C01U C 0.65596(14) 0.0061(3) 0.33638(16) 0.0879(19) Uani 1 1 d . U . . .
H01U H 0.645873 -0.024617 0.341508 0.105 Uiso 1 1 calc R U . . .
C01V C 0.61520(12) 0.0873(3) 0.31989(16) 0.0760(17) Uani 1 1 d . U . . .
H01E H 0.600907 0.067132 0.299529 0.091 Uiso 1 1 calc R U . . .
H01F H 0.612640 0.135989 0.317461 0.091 Uiso 1 1 calc R U . . .
C01W C 0.69518(14) 0.0338(3) 0.33018(17) 0.090(2) Uani 1 1 d . U . . .
H01W H 0.712577 0.021781 0.331252 0.108 Uiso 1 1 calc R U . . .
C01X C 0.53201(13) 0.0666(3) 0.17976(16) 0.0803(18) Uani 1 1 d . U . . .
C01Y C 0.67043(14) 0.2282(3) 0.47006(18) 0.0847(19) Uani 1 1 d . U . . .
C01Z C 0.61597(14) 0.5455(3) 0.38615(19) 0.0841(19) Uani 1 1 d . U . . .
C02A C 0.68197(15) -0.0137(4) 0.33843(18) 0.099(2) Uani 1 1 d . U . . .
C02B C 0.61775(14) 0.1940(4) 0.19206(18) 0.094(2) Uani 1 1 d . U . . .
C02C C 0.60779(13) 0.0651(3) 0.34381(17) 0.0755(17) Uani 1 1 d . U . . .
C02D C 0.58692(14) 0.0338(3) 0.38141(19) 0.093(2) Uani 1 1 d . U . . .
H02D H 0.578917 0.023401 0.393674 0.112 Uiso 1 1 calc R U . . .
C02E C 0.59671(14) 0.5213(3) 0.35370(18) 0.0868(19) Uani 1 1 d . U . . .
H02A H 0.577097 0.539730 0.345556 0.104 Uiso 1 1 calc R U . . .
H02B H 0.595195 0.472440 0.354423 0.104 Uiso 1 1 calc R U . . .
C02G C 0.73873(15) 0.2919(4) 0.35317(19) 0.102(2) Uani 1 1 d . U . . .
C02H C 0.58471(15) -0.0127(3) 0.36067(19) 0.093(2) Uani 1 1 d . U . . .
C02I C 0.63294(14) 0.5281(3) 0.4412(2) 0.095(2) Uani 1 1 d . U . . .
C02J C 0.50125(12) 0.0848(3) 0.15470(16) 0.0766(17) Uani 1 1 d . U . . .
H02C H 0.499316 0.133659 0.154580 0.092 Uiso 1 1 calc R U . . .
H02E H 0.487983 0.065630 0.160509 0.092 Uiso 1 1 calc R U . . .
C02K C 0.53800(16) 0.0027(3) 0.19267(18) 0.102(2) Uani 1 1 d . U . . .
H02K H 0.522571 -0.028254 0.185496 0.122 Uiso 1 1 calc R U . . .
C02L C 0.63332(14) 0.4902(3) 0.46717(18) 0.097(2) Uani 1 1 d . U . . .
H02F H 0.631778 0.523018 0.480805 0.117 Uiso 1 1 calc R U . . .
H02G H 0.615508 0.462841 0.457585 0.117 Uiso 1 1 calc R U . . .
C02M C 0.60648(13) 0.1466(3) 0.23101(16) 0.0784(18) Uani 1 1 d . U . . .
H02H H 0.619879 0.136440 0.253423 0.094 Uiso 1 1 calc R U . . .
H02I H 0.598095 0.191106 0.229486 0.094 Uiso 1 1 calc R U . . .
C02N C 0.66879(16) 0.4551(4) 0.3045(2) 0.105(2) Uani 1 1 d . U . . .
C02O C 0.63022(16) 0.2488(4) 0.15393(19) 0.105(2) Uani 1 1 d . U . . .
H02J H 0.634822 0.227178 0.139462 0.126 Uiso 1 1 calc R U . . .
H02L H 0.609415 0.260844 0.141654 0.126 Uiso 1 1 calc R U . . .
C02P C 0.64772(16) 0.3121(4) 0.16578(19) 0.105(2) Uani 1 1 d . U . . .
C02Q C 0.63464(14) 0.1983(4) 0.17831(18) 0.097(2) Uani 1 1 d . U . . .
C02R C 0.64049(15) 0.3631(4) 0.17824(19) 0.094(2) Uani 1 1 d . U . . .
C02S C 0.59407(14) 0.0040(3) 0.34076(19) 0.092(2) Uani 1 1 d . U . . .
H02S H 0.591163 -0.026116 0.324894 0.111 Uiso 1 1 calc R U . . .
C02T C 0.68486(14) 0.4079(3) 0.32789(19) 0.093(2) Uani 1 1 d . U . . .
C02U C 0.56602(16) -0.0167(3) 0.21581(19) 0.105(2) Uani 1 1 d . U . . .
C02V C 0.65843(15) 0.4454(3) 0.4879(2) 0.093(2) Uani 1 1 d . U . . .
C02W C 0.63630(15) 0.4564(3) 0.28595(18) 0.098(2) Uani 1 1 d . U . . .
H02M H 0.629058 0.411923 0.286872 0.118 Uiso 1 1 calc R U . . .
H02N H 0.629514 0.465605 0.263851 0.118 Uiso 1 1 calc R U . . .
C02X C 0.52481(18) 0.5383(4) 0.1721(2) 0.108(2) Uani 1 1 d . U . . .
C02Y C 0.50769(16) 0.4979(4) 0.1472(2) 0.099(2) Uani 1 1 d . U . . .
C02Z C 0.55459(14) 0.5172(3) 0.1974(2) 0.107(2) Uani 1 1 d . U . . .
H02O H 0.554408 0.468473 0.199733 0.128 Uiso 1 1 calc R U . . .
H02P H 0.558723 0.537365 0.217179 0.128 Uiso 1 1 calc R U . . .
C03A C 0.67817(15) 0.1843(4) 0.4931(2) 0.107(2) Uani 1 1 d . U . . .
H03A H 0.694893 0.193370 0.513030 0.128 Uiso 1 1 calc R U . . .
C03B C 0.60147(14) 0.4884(3) 0.20002(18) 0.094(2) Uani 1 1 d . U . . .
C03C C 0.7142(2) 0.5044(5) 0.3163(2) 0.131(3) Uani 1 1 d . U . . .
C03D C 0.73350(15) 0.3524(4) 0.36723(19) 0.109(2) Uani 1 1 d . U . . .
H03B H 0.752504 0.371445 0.383088 0.131 Uiso 1 1 calc R U . . .
H03C H 0.723708 0.338148 0.378142 0.131 Uiso 1 1 calc R U . . .
C03E C 0.72929(17) 0.4557(4) 0.3378(2) 0.108(2) Uani 1 1 d . U . . .
H03E H 0.749875 0.455796 0.348792 0.129 Uiso 1 1 calc R U . . .
C03F C 0.72762(17) 0.2629(4) 0.4365(2) 0.104(2) Uani 1 1 d . U . . .
C03G C 0.61917(17) 0.5717(4) 0.2866(2) 0.114(3) Uani 1 1 d . U . . .
H03G H 0.624039 0.583426 0.271732 0.137 Uiso 1 1 calc R U . . .
C03H C 0.57972(16) 0.5344(4) 0.1930(2) 0.108(2) Uani 1 1 d . U . . .
C03I C 0.69975(15) 0.3521(4) 0.5264(2) 0.104(2) Uani 1 1 d . U . . .
H03I H 0.713893 0.320286 0.539537 0.125 Uiso 1 1 calc R U . . .
C03J C 0.65753(16) 0.4162(4) 0.1926(2) 0.107(2) Uani 1 1 d . U . . .
C03K C 0.67464(17) 0.3177(5) 0.1672(2) 0.120(3) Uani 1 1 d . U . . .
H03K H 0.681024 0.282547 0.159770 0.144 Uiso 1 1 calc R U . . .
C03L C 0.60814(19) 0.6206(4) 0.2973(2) 0.118(3) Uani 1 1 d . U . . .
C03M C 0.69345(17) -0.0841(4) 0.3474(2) 0.105(2) Uani 1 1 d . U . . .
C03N C 0.66190(15) 0.1021(4) 0.2095(2) 0.108(2) Uani 1 1 d . U . . .
C03P C 0.68409(18) 0.5042(4) 0.2991(2) 0.113(3) Uani 1 1 d . U . . .
H03P H 0.673779 0.537228 0.283626 0.136 Uiso 1 1 calc R U . . .
C03Q C 0.71537(16) 0.4066(4) 0.3440(2) 0.105(2) Uani 1 1 d . U . . .
C03R C 0.60082(16) 0.6029(3) 0.31821(19) 0.100(2) Uani 1 1 d . U . . .
H03R H 0.592307 0.634919 0.324766 0.120 Uiso 1 1 calc R U . . .
C03S C 0.69146(18) 0.3745(5) 0.1796(2) 0.125(3) Uani 1 1 d . U . . .
C03T C 0.63791(16) 0.1157(4) 0.4609(2) 0.107(2) Uani 1 1 d . U . . .
H03T H 0.627095 0.076329 0.457690 0.129 Uiso 1 1 calc R U . . .
C03U C 0.68414(16) 0.4218(5) 0.1932(2) 0.117(3) Uani 1 1 d . U . . .
H03U H 0.696616 0.458595 0.203221 0.140 Uiso 1 1 calc R U . . .
C03V C 0.49770(17) 0.0006(4) 0.1149(2) 0.118(3) Uani 1 1 d . U . . .
H03V H 0.510460 -0.028132 0.131478 0.142 Uiso 1 1 calc R U . . .
C03W C 0.67381(18) 0.4482(4) 0.5209(2) 0.112(2) Uani 1 1 d . U . . .
H03W H 0.669874 0.483969 0.530339 0.134 Uiso 1 1 calc R U . . .
C03X C 0.45960(18) 0.0843(5) 0.0663(2) 0.126(3) Uani 1 1 d . U . . .
C03Y C 0.65301(15) 0.4620(4) 0.2124(2) 0.108(2) Uani 1 1 d . U . . .
H03D H 0.670223 0.491338 0.222765 0.129 Uiso 1 1 calc R U . . .
H03F H 0.653678 0.434664 0.229021 0.129 Uiso 1 1 calc R U . . .
C03Z C 0.47811(16) 0.5112(4) 0.1261(2) 0.109(2) Uani 1 1 d . U . . .
C04A C 0.45774(15) 0.4606(4) 0.1022(2) 0.109(2) Uani 1 1 d . U . . .
H04A H 0.461030 0.417488 0.112999 0.131 Uiso 1 1 calc R U . . .
H04B H 0.437595 0.474295 0.094682 0.131 Uiso 1 1 calc R U . . .
C04E C 0.62735(18) 0.5728(4) 0.1916(2) 0.119(3) Uani 1 1 d . U . . .
H04E H 0.643854 0.586198 0.191138 0.143 Uiso 1 1 calc R U . . .
C101 C 0.7295(2) 0.5656(5) 0.3093(3) 0.145(3) Uani 1 1 d . U . . .
C2 C 0.4857(2) -0.0203(5) 0.0839(3) 0.138(3) Uani 1 1 d D U . . .
C04K C 0.79413(19) 0.2338(5) 0.3322(3) 0.126(3) Uani 1 1 d . U . . .
C04L C 0.5536(2) 0.3299(6) 0.1082(2) 0.138(3) Uani 1 1 d . U . . .
C04N C 0.46753(19) 0.5742(4) 0.1291(2) 0.131(3) Uani 1 1 d . U . . .
H04N H 0.447714 0.585461 0.115297 0.157 Uiso 1 1 calc R U . . .
C04O C 0.68593(18) 0.0494(5) 0.2185(3) 0.130(3) Uani 1 1 d . U . . .
C04P C 0.46005(16) 0.4503(4) 0.0756(2) 0.110(3) Uani 1 1 d . U . . .
C04R C 0.47458(19) 0.3874(5) 0.0453(3) 0.146(3) Uani 1 1 d D U . . .
C04T C 0.51314(18) 0.5984(4) 0.1728(2) 0.137(3) Uani 1 1 d . U . . .
H04T H 0.525013 0.628614 0.189130 0.164 Uiso 1 1 calc R U . . .
C89 C 0.7112(2) 0.4102(6) 0.5747(3) 0.144(3) Uani 1 1 d . U . . .
C04V C 0.4673(2) 0.0218(5) 0.0605(2) 0.133(3) Uani 1 1 d . U . . .
H04V H 0.459424 0.008347 0.039490 0.160 Uiso 1 1 calc R U . . .
C04W C 0.71526(16) 0.0840(5) 0.2340(2) 0.145(3) Uani 1 1 d . U . . .
H04C H 0.716205 0.117717 0.248443 0.218 Uiso 1 1 d R U . . .
H04D H 0.717695 0.105227 0.218023 0.218 Uiso 1 1 d R U . . .
H04F H 0.730695 0.051327 0.245473 0.218 Uiso 1 1 d R U . . .
C04Y C 0.7206(2) 0.3807(6) 0.1803(3) 0.151(3) Uani 1 1 d . U . . .
C05A C 0.4880(2) 0.3311(6) 0.0380(3) 0.161(4) Uani 1 1 d . U . . .
H05A H 0.505014 0.315480 0.057903 0.193 Uiso 1 1 calc R U . . .
H05B H 0.495296 0.348710 0.025131 0.193 Uiso 1 1 calc R U . . .
C05C C 0.7343(2) 0.4500(6) 0.1903(3) 0.189(5) Uani 1 1 d . U . . .
H05C H 0.719599 0.484378 0.178969 0.284 Uiso 1 1 d R U . . .
H05D H 0.749909 0.455038 0.186158 0.284 Uiso 1 1 d R U . . .
H05E H 0.742299 0.454608 0.212748 0.284 Uiso 1 1 d R U . . .
C05E C 0.4483(2) 0.5005(6) 0.0520(3) 0.159(4) Uani 1 1 d . U . . .
H05F H 0.439683 0.538735 0.054721 0.191 Uiso 1 1 calc R U . . .
C05F C 0.6909(2) -0.1180(4) 0.3179(3) 0.158(4) Uani 1 1 d . U . . .
H05G H 0.671195 -0.114802 0.299597 0.237 Uiso 1 1 d R U . . .
H05H H 0.696365 -0.164732 0.322797 0.237 Uiso 1 1 d R U . . .
H05I H 0.704425 -0.095822 0.313527 0.237 Uiso 1 1 d R U . . .
C05G C 0.4851(2) 0.6169(4) 0.1511(3) 0.141(3) Uani 1 1 d . U . . .
C05I C 0.7851(2) 0.2296(6) 0.2982(3) 0.167(4) Uani 1 1 d . U . . .
H05J H 0.775383 0.270929 0.287722 0.250 Uiso 1 1 d R U . . .
H05K H 0.771823 0.192219 0.288182 0.250 Uiso 1 1 d R U . . .
H05L H 0.802273 0.223279 0.296802 0.250 Uiso 1 1 d R U . . .
C05J C 0.5691(4) 0.3528(7) 0.0903(4) 0.183(5) Uani 1 1 d D U . . .
C05L C 0.8130(2) 0.2933(6) 0.3457(3) 0.183(5) Uani 1 1 d . U . . .
H05M H 0.827669 0.292542 0.340087 0.275 Uiso 1 1 d R U . . .
H05N H 0.822519 0.293322 0.368507 0.275 Uiso 1 1 d R U . . .
H05O H 0.801049 0.333242 0.337147 0.275 Uiso 1 1 d R U . . .
C16 C 0.5877(6) 0.7406(11) 0.1765(8) 0.117(6) Uani 0.407(19) 1 d D U P A 1
H16A H 0.591694 0.786799 0.174006 0.175 Uiso 0.407(19) 1 d R U P A 1
H16B H 0.583134 0.737969 0.192856 0.175 Uiso 0.407(19) 1 d R U P A 1
H16C H 0.571204 0.724209 0.156806 0.175 Uiso 0.407(19) 1 d R U P A 1
C21 C 0.6093(7) 0.6797(14) 0.1477(5) 0.157(8) Uani 0.407(19) 1 d D U P A 1
H21A H 0.608572 0.723623 0.138974 0.235 Uiso 0.407(19) 1 d R U P A 1
H21B H 0.593722 0.651923 0.131564 0.235 Uiso 0.407(19) 1 d R U P A 1
H21C H 0.628072 0.658973 0.154794 0.235 Uiso 0.407(19) 1 d R U P A 1
C05T C 0.7401(2) 0.3267(7) 0.1987(3) 0.201(5) Uani 1 1 d . U . . .
H05P H 0.737224 0.318622 0.216019 0.301 Uiso 1 1 d R U . . .
H05Q H 0.760354 0.339212 0.207079 0.301 Uiso 1 1 d R U . . .
H05R H 0.735564 0.286332 0.186159 0.301 Uiso 1 1 d R U . . .
C05U C 0.8113(2) 0.1722(6) 0.3504(3) 0.188(5) Uani 1 1 d . U . . .
H05S H 0.803472 0.132490 0.337337 0.282 Uiso 1 1 d R U . . .
H05T H 0.810472 0.166570 0.369247 0.282 Uiso 1 1 d R U . . .
H05U H 0.831432 0.178900 0.356397 0.282 Uiso 1 1 d R U . . .
C18 C 0.6418(3) 0.7115(14) 0.1983(6) 0.157(7) Uani 0.407(19) 1 d D U P A 1
H18A H 0.646202 0.755516 0.193598 0.236 Uiso 0.407(19) 1 d R U P A 1
H18B H 0.657572 0.680846 0.202838 0.236 Uiso 0.407(19) 1 d R U P A 1
H18C H 0.639812 0.714356 0.216388 0.236 Uiso 0.407(19) 1 d R U P A 1
C76 C 0.4183(3) 0.2218(8) -0.0631(2) 0.197(4) Uani 1 1 d D U . . .
C69 C 0.5394(6) 0.1169(13) 0.0805(3) 0.254(10) Uani 0.5 1 d D U P . .
H69A H 0.535102 0.164223 0.075766 0.381 Uiso 0.5 1 d R U P . .
H69B H 0.521492 0.092833 0.074136 0.381 Uiso 0.5 1 d R U P . .
H69C H 0.548012 0.099563 0.069016 0.381 Uiso 0.5 1 d R U P . .
C12 C 0.6983(3) 0.4918(10) 0.4023(4) 0.159(7) Uani 0.5 1 d D U P . .
H12 H 0.714754 0.463424 0.405459 0.191 Uiso 0.5 1 calc R U P . .
C13 C 0.6576(2) 0.7016(5) 0.4334(3) 0.147(3) Uani 1 1 d D U . . .
C020 C 0.58750(15) 0.0328(3) 0.22792(18) 0.096(2) Uani 1 1 d . U . . .
H020 H 0.606476 0.021795 0.244588 0.115 Uiso 1 1 calc R U . . .
C021 C 0.69632(14) 0.2796(4) 0.41192(18) 0.089(2) Uani 1 1 d . U . . .
C022 C 0.61650(14) 0.4914(3) 0.32000(17) 0.0813(18) Uani 1 1 d . U . . .
C023 C 0.72202(14) 0.1880(4) 0.32547(18) 0.092(2) Uani 1 1 d . U . . .
C7 C 0.4729(3) 0.6840(5) 0.1527(4) 0.172(4) Uani 1 1 d D U . . .
C024 C 0.69100(13) 0.2875(3) 0.47822(17) 0.092(2) Uani 1 1 d . U . . .
H02Q H 0.711182 0.271796 0.491964 0.110 Uiso 1 1 calc R U . . .
H02R H 0.689041 0.304204 0.458749 0.110 Uiso 1 1 calc R U . . .
C025 C 0.62788(14) 0.1607(3) 0.43665(17) 0.0844(19) Uani 1 1 d . U . . .
C026 C 0.61839(14) 0.5073(3) 0.4098(2) 0.092(2) Uani 1 1 d . U . . .
C027 C 0.62347(13) 0.1479(3) 0.21481(17) 0.0823(19) Uani 1 1 d . U . . .
C028 C 0.60564(14) 0.5377(3) 0.33043(18) 0.092(2) Uani 1 1 d . U . . .
C029 C 0.69812(15) 0.1410(3) 0.30602(17) 0.093(2) Uani 1 1 d . U . . .
H02T H 0.705013 0.111183 0.295701 0.112 Uiso 1 1 calc R U . . .
H02U H 0.681963 0.167303 0.289295 0.112 Uiso 1 1 calc R U . . .
C030 C 0.74707(16) 0.1893(4) 0.32305(19) 0.107(2) Uani 1 1 d . U . . .
H030 H 0.749789 0.154809 0.312029 0.129 Uiso 1 1 calc R U . . .
C31 C 0.5711(2) -0.0818(4) 0.3578(2) 0.116(2) Uani 1 1 d D U . . .
C031 C 0.49127(14) 0.0625(4) 0.12184(19) 0.095(2) Uani 1 1 d . U . . .
C032 C 0.62318(15) 0.5075(3) 0.29704(18) 0.092(2) Uani 1 1 d . U . . .
C033 C 0.47253(16) 0.1037(4) 0.0972(2) 0.104(2) Uani 1 1 d . U . . .
C034 C 0.76731(16) 0.2392(5) 0.3363(2) 0.111(3) Uani 1 1 d . U . . .
C035 C 0.62633(15) 0.5076(4) 0.19991(18) 0.101(2) Uani 1 1 d . U . . .
C036 C 0.64568(14) 0.1017(4) 0.22362(18) 0.099(2) Uani 1 1 d . U . . .
H036 H 0.649755 0.069794 0.239283 0.119 Uiso 1 1 calc R U . . .
C037 C 0.62949(16) 0.6071(4) 0.3937(2) 0.111(2) Uani 1 1 d . U . . .
H037 H 0.628752 0.633412 0.377693 0.133 Uiso 1 1 calc R U . . .
C37 C 0.57293(19) -0.0869(4) 0.2286(2) 0.126(3) Uani 1 1 d D U . . .
C038 C 0.65623(15) 0.1500(4) 0.1875(2) 0.108(2) Uani 1 1 d . U . . .
H038 H 0.667470 0.150243 0.178194 0.129 Uiso 1 1 calc R U . . .
C039 C 0.76334(16) 0.2900(5) 0.3498(2) 0.110(2) Uani 1 1 d . U . . .
H039 H 0.776775 0.325706 0.357326 0.132 Uiso 1 1 calc R U . . .
C040 C 0.66272(19) 0.1257(4) 0.4892(2) 0.124(3) Uani 1 1 d . U . . .
C041 C 0.47338(17) 0.3982(5) 0.0722(2) 0.118(3) Uani 1 1 d . U . . .
C042 C 0.64572(17) 0.5908(4) 0.4473(2) 0.114(2) Uani 1 1 d . U . . .
H042 H 0.656007 0.606380 0.468199 0.137 Uiso 1 1 calc R U . . .
C43 C 0.6058(2) 0.6929(4) 0.2859(3) 0.138(3) Uani 1 1 d D U . . .
C043 C 0.69397(18) 0.4024(4) 0.5397(2) 0.108(2) Uani 1 1 d . U . . .
C044 C 0.58222(17) 0.5987(4) 0.1847(2) 0.119(3) Uani 1 1 d . U . . .
H044 H 0.566998 0.629396 0.179353 0.143 Uiso 1 1 calc R U . . .
C45 C 0.4494(3) 0.4947(7) 0.0250(4) 0.198(5) Uani 1 1 d D U . . .
C045 C 0.64422(18) 0.6314(4) 0.4245(2) 0.114(3) Uani 1 1 d . U . . .
C046 C 0.43535(18) 0.1248(4) 0.0382(2) 0.131(3) Uani 1 1 d . U . . .
H04G H 0.421281 0.093033 0.022571 0.157 Uiso 1 1 calc R U . . .
H04H H 0.424916 0.151177 0.045805 0.157 Uiso 1 1 calc R U . . .
C047 C 0.60609(18) 0.6195(4) 0.1841(2) 0.117(3) Uani 1 1 d . U . . .
C48 C 0.6998(6) 0.5544(11) 0.3870(7) 0.234(12) Uani 0.5 1 d D U P . .
H48A H 0.702461 0.542268 0.369861 0.351 Uiso 0.5 1 d R U P . .
H48B H 0.717531 0.575108 0.403831 0.351 Uiso 0.5 1 d R U P . .
H48C H 0.683601 0.585738 0.379291 0.351 Uiso 0.5 1 d R U P . .
C49 C 0.6985(5) 0.4872(9) 0.4317(5) 0.166(8) Uani 0.5 1 d D U P . .
H49A H 0.717791 0.499704 0.449198 0.249 Uiso 0.5 1 d R U P . .
H49B H 0.693921 0.442154 0.435008 0.249 Uiso 0.5 1 d R U P . .
H49C H 0.684051 0.518224 0.430438 0.249 Uiso 0.5 1 d R U P . .
C050 C 0.68621(18) -0.0044(5) 0.2396(3) 0.156(4) Uani 1 1 d . U . . .
H05V H 0.700804 -0.038042 0.243578 0.234 Uiso 1 1 d R U . . .
H05W H 0.667165 -0.025452 0.230368 0.234 Uiso 1 1 d R U . . .
H05X H 0.691314 0.017068 0.259298 0.234 Uiso 1 1 d R U . . .
C83 C 0.6736(3) 0.0717(6) 0.5157(3) 0.170(4) Uani 1 1 d D U . . .
C053 C 0.6755(2) -0.1275(4) 0.3547(3) 0.167(4) Uani 1 1 d . U . . .
H05Y H 0.677139 -0.114334 0.374259 0.250 Uiso 1 1 d R U . . .
H H 0.682139 -0.173424 0.356439 0.250 Uiso 1 1 d R U . . .
HA H 0.655259 -0.124044 0.337469 0.250 Uiso 1 1 d R U . . .
C20 C 0.6104(2) 0.6952(5) 0.1787(3) 0.148(3) Uani 1 1 d D U . . .
C057 C 0.72430(19) -0.0827(4) 0.3721(2) 0.156(4) Uani 1 1 d . U . . .
H05Z H 0.734789 -0.055010 0.365281 0.233 Uiso 1 1 d R U . . .
HB H 0.731999 -0.127950 0.375901 0.233 Uiso 1 1 d R U . . .
HC H 0.726789 -0.064420 0.391342 0.233 Uiso 1 1 d R U . . .
C058 C 0.6783(2) 0.0135(6) 0.1866(3) 0.186(5) Uani 1 1 d . U . . .
H05 H 0.679395 0.046346 0.173023 0.278 Uiso 1 1 d R U . . .
HD H 0.658715 -0.005414 0.176063 0.278 Uiso 1 1 d R U . . .
HE H 0.692375 -0.021934 0.191383 0.278 Uiso 1 1 d R U . . .
C061 C 0.7104(2) 0.3731(6) 0.1447(3) 0.189(5) Uani 1 1 d . U . . .
H06A H 0.711022 0.325876 0.140401 0.284 Uiso 1 1 d R U . . .
H06B H 0.723532 0.397776 0.140431 0.284 Uiso 1 1 d R U . . .
H06C H 0.690642 0.389786 0.131241 0.284 Uiso 1 1 d R U . . .
C68 C 0.5602(4) 0.1103(9) 0.1141(4) 0.165(5) Uani 0.5 1 d D U P . .
H68 H 0.575744 0.138869 0.115247 0.199 Uiso 0.5 1 calc R U P . .
C77 C 0.5785(4) 0.0485(9) 0.1285(5) 0.182(7) Uani 0.5 1 d D U P . .
H77A H 0.576551 0.021591 0.111375 0.273 Uiso 0.5 1 d R U P . .
H77B H 0.570991 0.023731 0.139495 0.273 Uiso 0.5 1 d R U P . .
H77C H 0.599031 0.059021 0.143185 0.273 Uiso 0.5 1 d R U P . .
C64 C 0.4913(3) -0.0917(6) 0.0755(3) 0.162(3) Uani 1 1 d D U . . .
C065 C 0.4621(3) 0.4375(6) 0.0225(3) 0.181(4) Uani 1 1 d D U . . .
H065 H 0.462388 0.431592 0.003975 0.218 Uiso 1 1 calc R U . . .
C90 C 0.43423(16) 0.2195(5) -0.02707(13) 0.149(4) Uani 1 1 d DG U . . .
C91 C 0.45387(18) 0.2704(4) -0.0110(2) 0.186(5) Uani 1 1 d G U . . .
H91 H 0.456826 0.303982 -0.022259 0.223 Uiso 1 1 calc R U . . .
C92 C 0.46917(14) 0.2721(4) 0.0214(2) 0.142(3) Uani 1 1 d G U . . .
C93 C 0.46484(14) 0.2229(4) 0.03780(13) 0.132(3) Uani 1 1 d G U . . .
C94 C 0.44521(16) 0.1720(3) 0.02178(19) 0.128(3) Uani 1 1 d G U . . .
C95 C 0.42990(14) 0.1703(4) -0.01066(19) 0.173(4) Uani 1 1 d G U . . .
H95 H 0.416484 0.135504 -0.021609 0.208 Uiso 1 1 calc R U . . .
F1 F 0.5524(3) 0.4085(8) 0.0714(4) 0.178(5) Uani 0.646(16) 1 d D U P B 1
F3 F 0.5936(2) 0.3728(11) 0.1068(3) 0.205(6) Uani 0.646(16) 1 d D U P B 1
F5 F 0.5628(4) 0.3004(8) 0.0696(4) 0.203(5) Uani 0.646(16) 1 d D U P B 1
C24 C 0.4230(6) 0.5149(11) -0.0278(4) 0.231(8) Uani 0.639(11) 1 d D U P C 1
H24A H 0.427796 0.468019 -0.022504 0.346 Uiso 0.639(11) 1 d R U P C 1
H24B H 0.422426 0.524869 -0.047124 0.346 Uiso 0.639(11) 1 d R U P C 1
H24C H 0.403956 0.524209 -0.030854 0.346 Uiso 0.639(11) 1 d R U P C 1
C75 C 0.3992(4) 0.1643(8) -0.0758(4) 0.171(5) Uani 0.715(10) 1 d D U P D 1
H75A H 0.411358 0.127507 -0.075049 0.257 Uiso 0.715(10) 1 d R U P D 1
H75B H 0.383458 0.171807 -0.097419 0.257 Uiso 0.715(10) 1 d R U P D 1
H75C H 0.391088 0.153327 -0.063059 0.257 Uiso 0.715(10) 1 d R U P D 1
C62 C 0.7014(3) 0.0882(7) 0.5439(3) 0.159(5) Uani 0.769(10) 1 d D U P E 1
H62A H 0.714618 0.102056 0.537238 0.239 Uiso 0.769(10) 1 d R U P E 1
H62B H 0.709448 0.049316 0.557508 0.239 Uiso 0.769(10) 1 d R U P E 1
H62C H 0.699118 0.124506 0.555288 0.239 Uiso 0.769(10) 1 d R U P E 1
C80 C 0.6478(3) 0.0479(8) 0.5178(3) 0.168(5) Uani 0.769(10) 1 d D U P E 1
H80A H 0.641559 0.084663 0.525672 0.252 Uiso 0.769(10) 1 d R U P E 1
H80B H 0.653099 0.009823 0.531912 0.252 Uiso 0.769(10) 1 d R U P E 1
H80C H 0.631849 0.035403 0.496922 0.252 Uiso 0.769(10) 1 d R U P E 1
C10 C 0.6895(3) 0.6959(6) 0.4587(4) 0.164(5) Uani 0.801(10) 1 d D U P F 1
H10A H 0.692297 0.679005 0.478365 0.246 Uiso 0.801(10) 1 d R U P F 1
H10B H 0.697567 0.740785 0.462045 0.246 Uiso 0.801(10) 1 d R U P F 1
H10C H 0.699447 0.666795 0.451785 0.246 Uiso 0.801(10) 1 d R U P F 1
C11 C 0.6508(4) 0.7383(6) 0.4046(3) 0.163(5) Uani 0.801(10) 1 d D U P F 1
H11A H 0.661645 0.713222 0.397439 0.245 Uiso 0.801(10) 1 d R U P F 1
H11B H 0.658525 0.783492 0.410109 0.245 Uiso 0.801(10) 1 d R U P F 1
H11C H 0.630275 0.739952 0.387909 0.245 Uiso 0.801(10) 1 d R U P F 1
C14 C 0.6424(3) 0.7414(6) 0.4454(4) 0.162(5) Uani 0.801(10) 1 d D U P F 1
H14A H 0.622557 0.748285 0.427802 0.243 Uiso 0.801(10) 1 d R U P F 1
H14B H 0.651997 0.784445 0.453112 0.243 Uiso 0.801(10) 1 d R U P F 1
H14C H 0.642097 0.717845 0.462151 0.243 Uiso 0.801(10) 1 d R U P F 1
C82 C 0.6821(4) 0.0062(7) 0.5014(3) 0.184(6) Uani 0.769(10) 1 d D U P E 1
H82A H 0.668009 0.002688 0.478884 0.276 Uiso 0.769(10) 1 d R U P E 1
H82B H 0.681579 -0.034372 0.511754 0.276 Uiso 0.769(10) 1 d R U P E 1
H82C H 0.701579 0.012238 0.505144 0.276 Uiso 0.769(10) 1 d R U P E 1
C6 C 0.4429(4) 0.6963(10) 0.1282(6) 0.173(7) Uani 0.526(10) 1 d D U P G 1
H6A H 0.447846 0.703545 0.112465 0.259 Uiso 0.526(10) 1 d R U P G 1
H6B H 0.433956 0.736455 0.130435 0.259 Uiso 0.526(10) 1 d R U P G 1
H6C H 0.429196 0.659215 0.121845 0.259 Uiso 0.526(10) 1 d R U P G 1
C86 C 0.4968(5) 0.7349(10) 0.1476(7) 0.185(7) Uani 0.526(10) 1 d . U P G 1
H86A H 0.512658 0.728386 0.169262 0.278 Uiso 0.526(10) 1 d R U P G 1
H86B H 0.489318 0.780175 0.144922 0.278 Uiso 0.526(10) 1 d R U P G 1
H86C H 0.504048 0.727755 0.133682 0.278 Uiso 0.526(10) 1 d R U P G 1
C4 C 0.4761(4) 0.6853(8) 0.1845(5) 0.149(6) Uani 0.526(10) 1 d D U P G 1
H4A H 0.478157 0.639160 0.191562 0.224 Uiso 0.526(10) 1 d R U P G 1
H4B H 0.458777 0.704760 0.182682 0.224 Uiso 0.526(10) 1 d R U P G 1
H4C H 0.493257 0.710610 0.199752 0.224 Uiso 0.526(10) 1 d R U P G 1
C27 C 0.5868(4) -0.1094(8) 0.3928(4) 0.133(5) Uani 0.490(10) 1 d D U P H 1
H27A H 0.607565 -0.112320 0.400581 0.200 Uiso 0.490(10) 1 d R U P H 1
H27B H 0.579465 -0.153470 0.393331 0.200 Uiso 0.490(10) 1 d R U P H 1
H27C H 0.583805 -0.078890 0.405891 0.200 Uiso 0.490(10) 1 d R U P H 1
C29 C 0.5404(4) -0.0783(8) 0.3490(6) 0.127(5) Uani 0.490(10) 1 d D U P H 1
H29A H 0.539359 -0.044223 0.362231 0.191 Uiso 0.490(10) 1 d R U P H 1
H29B H 0.534229 -0.121013 0.352811 0.191 Uiso 0.490(10) 1 d R U P H 1
H29C H 0.527569 -0.065993 0.326991 0.191 Uiso 0.490(10) 1 d R U P H 1
C30 C 0.5761(5) -0.1301(8) 0.3379(5) 0.125(5) Uani 0.490(10) 1 d D U P H 1
H30A H 0.566483 -0.114285 0.316244 0.187 Uiso 0.490(10) 1 d R U P H 1
H30B H 0.569053 -0.174515 0.338214 0.187 Uiso 0.490(10) 1 d R U P H 1
H30C H 0.597153 -0.131775 0.346864 0.187 Uiso 0.490(10) 1 d R U P H 1
C33 C 0.5547(4) -0.0978(8) 0.2437(5) 0.153(6) Uani 0.548(10) 1 d D U P I 1
H33A H 0.563273 -0.071195 0.262839 0.229 Uiso 0.548(10) 1 d R U P I 1
H33B H 0.554883 -0.144705 0.248899 0.229 Uiso 0.548(10) 1 d R U P I 1
H33C H 0.534633 -0.083475 0.229279 0.229 Uiso 0.548(10) 1 d R U P I 1
C34 C 0.6032(3) -0.1022(8) 0.2522(5) 0.132(5) Uani 0.548(10) 1 d D U P I 1
H34A H 0.615743 -0.083169 0.245680 0.198 Uiso 0.548(10) 1 d R U P I 1
H34B H 0.605863 -0.150349 0.254310 0.198 Uiso 0.548(10) 1 d R U P I 1
H34C H 0.608153 -0.083059 0.272290 0.198 Uiso 0.548(10) 1 d R U P I 1
C35 C 0.5588(4) -0.1362(7) 0.2009(4) 0.128(5) Uani 0.548(10) 1 d D U P I 1
H35A H 0.538417 -0.123950 0.187054 0.192 Uiso 0.548(10) 1 d R U P I 1
H35B H 0.560127 -0.180930 0.209114 0.192 Uiso 0.548(10) 1 d R U P I 1
H35C H 0.568517 -0.135330 0.189104 0.192 Uiso 0.548(10) 1 d R U P I 1
C38 C 0.6345(3) 0.7155(5) 0.2912(4) 0.150(5) Uani 0.718(10) 1 d D U P J 1
H38A H 0.633357 0.762526 0.285628 0.224 Uiso 0.718(10) 1 d R U P J 1
H38B H 0.639356 0.689176 0.278248 0.224 Uiso 0.718(10) 1 d R U P J 1
H38C H 0.649507 0.709496 0.313228 0.224 Uiso 0.718(10) 1 d R U P J 1
C40 C 0.5975(4) 0.7409(7) 0.3031(4) 0.159(5) Uani 0.718(10) 1 d D U P J 1
H40A H 0.609035 0.731711 0.325599 0.238 Uiso 0.718(10) 1 d R U P J 1
H40B H 0.576865 0.734731 0.295449 0.238 Uiso 0.718(10) 1 d R U P J 1
H40C H 0.600795 0.786721 0.299339 0.238 Uiso 0.718(10) 1 d R U P J 1
C41 C 0.5825(3) 0.6899(6) 0.2523(3) 0.143(5) Uani 0.718(10) 1 d D U P J 1
H41A H 0.579597 0.734788 0.243718 0.214 Uiso 0.718(10) 1 d R U P J 1
H41B H 0.564267 0.673098 0.249158 0.214 Uiso 0.718(10) 1 d R U P J 1
H41C H 0.589077 0.660728 0.241698 0.214 Uiso 0.718(10) 1 d R U P J 1
C50 C 0.4612(5) 0.5818(13) -0.0021(6) 0.228(7) Uani 0.639(11) 1 d D U P C 1
H50A H 0.476746 0.596576 0.018631 0.342 Uiso 0.639(11) 1 d R U P C 1
H50B H 0.453826 0.619876 -0.016349 0.342 Uiso 0.639(11) 1 d R U P C 1
H50C H 0.468786 0.548446 -0.010049 0.342 Uiso 0.639(11) 1 d R U P C 1
C52 C 0.4383(3) 0.2264(10) -0.0744(3) 0.158(5) Uani 0.715(10) 1 d D U P D 1
H52A H 0.442927 0.272772 -0.075819 0.236 Uiso 0.715(10) 1 d R U P D 1
H52B H 0.429287 0.205692 -0.095079 0.236 Uiso 0.715(10) 1 d R U P D 1
H52C H 0.456198 0.202582 -0.059749 0.236 Uiso 0.715(10) 1 d R U P D 1
C54 C 0.4230(5) 0.6090(10) 0.0108(5) 0.206(7) Uani 0.639(11) 1 d D U P C 1
H54A H 0.403056 0.592666 0.000450 0.309 Uiso 0.639(11) 1 d R U P C 1
H54B H 0.423056 0.654116 0.003620 0.309 Uiso 0.639(11) 1 d R U P C 1
H54C H 0.431586 0.609376 0.033490 0.309 Uiso 0.639(11) 1 d R U P C 1
C56 C 0.3955(4) 0.2866(10) -0.0763(4) 0.172(5) Uani 0.715(10) 1 d D U P D 1
H56A H 0.383845 0.284215 -0.066701 0.258 Uiso 0.715(10) 1 d R U P D 1
H56B H 0.382845 0.281785 -0.098941 0.258 Uiso 0.715(10) 1 d R U P D 1
H56C H 0.405425 0.329615 -0.071391 0.258 Uiso 0.715(10) 1 d R U P D 1
C58 C 0.4631(3) -0.1283(6) 0.0610(3) 0.178(5) Uani 0.837(11) 1 d D U P K 1
H58A H 0.454755 -0.117631 0.073590 0.267 Uiso 0.837(11) 1 d R U P K 1
H58B H 0.466805 -0.176111 0.062080 0.267 Uiso 0.837(11) 1 d R U P K 1
H58C H 0.449485 -0.115421 0.039280 0.267 Uiso 0.837(11) 1 d R U P K 1
C60 C 0.5014(3) -0.0838(6) 0.0523(3) 0.169(5) Uani 0.837(11) 1 d D U P K 1
H60A H 0.487959 -0.054415 0.035276 0.254 Uiso 0.837(11) 1 d R U P K 1
H60B H 0.501979 -0.126995 0.043776 0.254 Uiso 0.837(11) 1 d R U P K 1
H60C H 0.520839 -0.064145 0.063386 0.254 Uiso 0.837(11) 1 d R U P K 1
C66 C 0.5145(3) -0.1312(8) 0.1044(4) 0.169(5) Uani 0.837(11) 1 d D U P K 1
H66A H 0.532449 -0.105308 0.115258 0.254 Uiso 0.837(11) 1 d R U P K 1
H66B H 0.518130 -0.173818 0.097888 0.254 Uiso 0.837(11) 1 d R U P K 1
H66C H 0.507540 -0.138878 0.118588 0.254 Uiso 0.837(11) 1 d R U P K 1
F2 F 0.5838(6) 0.4160(13) 0.1069(6) 0.231(9) Uani 0.354(16) 1 d D U P B 2
F4 F 0.5804(6) 0.3112(14) 0.0824(7) 0.184(6) Uani 0.354(16) 1 d D U P B 2
F6 F 0.5463(5) 0.3637(19) 0.0591(5) 0.195(7) Uani 0.354(16) 1 d D U P B 2
C81 C 0.6575(12) 0.0057(16) 0.5025(11) 0.167(8) Uani 0.231(10) 1 d D U P E 2
H81A H 0.637965 0.018477 0.496955 0.250 Uiso 0.231(10) 1 d R U P E 2
H81B H 0.665655 -0.025893 0.519885 0.250 Uiso 0.231(10) 1 d R U P E 2
H81C H 0.656626 -0.014933 0.484465 0.250 Uiso 0.231(10) 1 d R U P E 2
C73 C 0.4449(8) 0.535(2) -0.0220(8) 0.225(9) Uani 0.361(11) 1 d D U P C 2
H73A H 0.464536 0.530812 -0.018021 0.337 Uiso 0.361(11) 1 d R U P C 2
H73B H 0.433096 0.562042 -0.040881 0.337 Uiso 0.361(11) 1 d R U P C 2
H73C H 0.436176 0.491352 -0.024981 0.337 Uiso 0.361(11) 1 d R U P C 2
C74 C 0.4065(4) 0.5331(19) -0.0181(8) 0.203(8) Uani 0.361(11) 1 d D U P C 2
H74A H 0.399976 0.568260 -0.009811 0.305 Uiso 0.361(11) 1 d R U P C 2
H74B H 0.402086 0.489710 -0.012761 0.305 Uiso 0.361(11) 1 d R U P C 2
H74C H 0.396366 0.537280 -0.040871 0.305 Uiso 0.361(11) 1 d R U P C 2
C15 C 0.3872(6) 0.232(3) -0.0807(10) 0.179(8) Uani 0.285(10) 1 d D U P D 2
H15A H 0.382688 0.184418 -0.083500 0.269 Uiso 0.285(10) 1 d R U P D 2
H15B H 0.378688 0.253158 -0.101220 0.269 Uiso 0.285(10) 1 d R U P D 2
H15C H 0.379128 0.252048 -0.069250 0.269 Uiso 0.285(10) 1 d R U P D 2
C9 C 0.5865(5) -0.0813(9) 0.2634(4) 0.142(6) Uani 0.452(10) 1 d D U P I 2
H9A H 0.601223 -0.046353 0.271284 0.213 Uiso 0.452(10) 1 d R U P I 2
H9B H 0.595684 -0.123823 0.272794 0.213 Uiso 0.452(10) 1 d R U P I 2
H9C H 0.572043 -0.070703 0.268744 0.213 Uiso 0.452(10) 1 d R U P I 2
C8 C 0.7084(6) 0.054(3) 0.5301(13) 0.168(9) Uani 0.231(10) 1 d D U P E 2
H8A H 0.708960 0.024029 0.515241 0.252 Uiso 0.231(10) 1 d R U P E 2
H8B H 0.715030 0.031019 0.549781 0.252 Uiso 0.231(10) 1 d R U P E 2
H8C H 0.721160 0.092279 0.533921 0.252 Uiso 0.231(10) 1 d R U P E 2
C65 C 0.4664(6) 0.7135(11) 0.1200(5) 0.193(7) Uani 0.474(10) 1 d D U P G 2
H65A H 0.487505 0.713171 0.130121 0.290 Uiso 0.474(10) 1 d R U P G 2
H65B H 0.457435 0.693341 0.099281 0.290 Uiso 0.474(10) 1 d R U P G 2
H65C H 0.459585 0.759281 0.118021 0.290 Uiso 0.474(10) 1 d R U P G 2
C19 C 0.5603(5) -0.0901(9) 0.3805(5) 0.139(5) Uani 0.510(10) 1 d D U P H 2
H19A H 0.577807 -0.088955 0.401499 0.208 Uiso 0.510(10) 1 d R U P H 2
H19B H 0.550507 -0.132775 0.377159 0.208 Uiso 0.510(10) 1 d R U P H 2
H19C H 0.547287 -0.054105 0.378309 0.208 Uiso 0.510(10) 1 d R U P H 2
C5 C 0.4468(4) 0.6839(10) 0.1532(6) 0.133(5) Uani 0.474(10) 1 d D U P G 2
H5A H 0.433461 0.656511 0.135196 0.199 Uiso 0.474(10) 1 d R U P G 2
H5B H 0.439121 0.729111 0.150156 0.199 Uiso 0.474(10) 1 d R U P G 2
H5C H 0.448841 0.665101 0.172166 0.199 Uiso 0.474(10) 1 d R U P G 2
C3 C 0.4951(4) 0.7374(9) 0.1703(5) 0.148(6) Uani 0.474(10) 1 d D U P G 2
H3A H 0.498707 0.713480 0.188872 0.222 Uiso 0.474(10) 1 d R U P G 2
H3B H 0.513528 0.743970 0.171392 0.222 Uiso 0.474(10) 1 d R U P G 2
H3C H 0.486447 0.780649 0.169252 0.222 Uiso 0.474(10) 1 d R U P G 2
C63 C 0.6722(10) 0.1233(16) 0.5363(9) 0.163(8) Uani 0.231(10) 1 d D U P E 2
H63A H 0.691715 0.134271 0.553833 0.245 Uiso 0.231(10) 1 d R U P E 2
H63B H 0.660655 0.105661 0.544443 0.245 Uiso 0.231(10) 1 d R U P E 2
H63C H 0.662925 0.163411 0.524073 0.245 Uiso 0.231(10) 1 d R U P E 2
C25 C 0.5744(4) 0.7055(15) 0.2728(9) 0.146(8) Uani 0.282(10) 1 d D U P J 2
H25A H 0.568978 0.692578 0.287761 0.220 Uiso 0.282(10) 1 d R U P J 2
H25B H 0.562428 0.681258 0.253241 0.220 Uiso 0.282(10) 1 d R U P J 2
H25C H 0.571378 0.753308 0.268841 0.220 Uiso 0.282(10) 1 d R U P J 2
C26 C 0.5925(4) -0.1319(7) 0.3590(6) 0.127(5) Uani 0.510(10) 1 d D U P H 2
H26A H 0.598681 -0.120997 0.344439 0.191 Uiso 0.510(10) 1 d R U P H 2
H26B H 0.583731 -0.176177 0.354189 0.191 Uiso 0.510(10) 1 d R U P H 2
H26C H 0.609321 -0.131137 0.380419 0.191 Uiso 0.510(10) 1 d R U P H 2
C28 C 0.5431(4) -0.0832(8) 0.3247(4) 0.142(6) Uani 0.510(10) 1 d D U P H 2
H28A H 0.533047 -0.040958 0.321337 0.213 Uiso 0.510(10) 1 d R U P H 2
H28B H 0.530557 -0.119678 0.323247 0.213 Uiso 0.510(10) 1 d R U P H 2
H28C H 0.548027 -0.088988 0.308707 0.213 Uiso 0.510(10) 1 d R U P H 2
C32 C 0.5470(5) -0.1304(10) 0.2137(7) 0.156(7) Uani 0.452(10) 1 d D U P I 2
H32A H 0.531908 -0.109656 0.215909 0.234 Uiso 0.452(10) 1 d R U P I 2
H32B H 0.551958 -0.173856 0.223959 0.234 Uiso 0.452(10) 1 d R U P I 2
H32C H 0.539858 -0.136046 0.191459 0.234 Uiso 0.452(10) 1 d R U P I 2
C36 C 0.5996(4) -0.1095(8) 0.2272(6) 0.127(6) Uani 0.452(10) 1 d D U P I 2
H36A H 0.593957 -0.117529 0.205574 0.191 Uiso 0.452(10) 1 d R U P I 2
H36B H 0.607617 -0.150249 0.239404 0.191 Uiso 0.452(10) 1 d R U P I 2
H36C H 0.614257 -0.074329 0.236214 0.191 Uiso 0.452(10) 1 d R U P I 2
C39 C 0.6157(8) 0.7405(17) 0.3134(7) 0.153(8) Uani 0.282(10) 1 d D U P J 2
H39A H 0.636808 0.744581 0.324554 0.230 Uiso 0.282(10) 1 d R U P J 2
H39B H 0.610078 0.722701 0.327544 0.230 Uiso 0.282(10) 1 d R U P J 2
H39C H 0.606778 0.784161 0.305834 0.230 Uiso 0.282(10) 1 d R U P J 2
C42 C 0.6106(10) 0.7027(15) 0.2602(8) 0.140(7) Uani 0.282(10) 1 d D U P J 2
H42A H 0.619544 0.746444 0.262987 0.209 Uiso 0.282(10) 1 d R U P J 2
H42B H 0.592754 0.700334 0.239557 0.209 Uiso 0.282(10) 1 d R U P J 2
H42C H 0.624104 0.668304 0.261927 0.209 Uiso 0.282(10) 1 d R U P J 2
C44 C 0.6762(11) 0.725(2) 0.4655(7) 0.139(8) Uani 0.199(10) 1 d D U P F 2
H44A H 0.665275 0.716566 0.475574 0.208 Uiso 0.199(10) 1 d R U P F 2
H44B H 0.680825 0.772356 0.466984 0.208 Uiso 0.199(10) 1 d R U P F 2
H44C H 0.694235 0.699247 0.476094 0.208 Uiso 0.199(10) 1 d R U P F 2
C46 C 0.6812(10) 0.697(2) 0.4260(15) 0.155(8) Uani 0.199(10) 1 d D U P F 2
H46A H 0.694591 0.661388 0.438383 0.232 Uiso 0.199(10) 1 d R U P F 2
H46B H 0.691451 0.739698 0.432333 0.232 Uiso 0.199(10) 1 d R U P F 2
H46C H 0.673681 0.689418 0.403803 0.232 Uiso 0.199(10) 1 d R U P F 2
C47 C 0.6346(9) 0.7522(19) 0.4170(15) 0.155(9) Uani 0.199(10) 1 d D U P F 2
H47A H 0.618290 0.764188 0.419122 0.233 Uiso 0.199(10) 1 d R U P F 2
H47B H 0.627320 0.732988 0.396312 0.233 Uiso 0.199(10) 1 d R U P F 2
H47C H 0.646070 0.791968 0.419532 0.233 Uiso 0.199(10) 1 d R U P F 2
C51 C 0.4226(11) 0.3030(13) -0.0663(10) 0.196(8) Uani 0.285(10) 1 d D U P D 2
H51A H 0.408926 0.319391 -0.060696 0.293 Uiso 0.285(10) 1 d R U P D 2
H51B H 0.414606 0.310671 -0.088526 0.293 Uiso 0.285(10) 1 d R U P D 2
H51C H 0.441086 0.326381 -0.053926 0.293 Uiso 0.285(10) 1 d R U P D 2
C53 C 0.4284(9) 0.1694(18) -0.0762(9) 0.165(8) Uani 0.285(10) 1 d D U P D 2
H53A H 0.449610 0.171192 -0.064468 0.247 Uiso 0.285(10) 1 d R U P D 2
H53B H 0.420740 0.177752 -0.098358 0.247 Uiso 0.285(10) 1 d R U P D 2
H53C H 0.422150 0.125432 -0.073768 0.247 Uiso 0.285(10) 1 d R U P D 2
C55 C 0.4543(9) 0.6197(15) 0.0184(9) 0.227(9) Uani 0.361(11) 1 d D U P C 2
H55A H 0.450993 0.613031 0.035487 0.341 Uiso 0.361(11) 1 d R U P C 2
H55B H 0.439053 0.648501 0.002497 0.341 Uiso 0.361(11) 1 d R U P C 2
H55C H 0.473233 0.640601 0.026457 0.341 Uiso 0.361(11) 1 d R U P C 2
C61 C 0.4795(12) -0.088(3) 0.0412(4) 0.168(9) Uani 0.163(11) 1 d D U P K 2
H61A H 0.462070 -0.084781 0.042292 0.252 Uiso 0.163(11) 1 d R U P K 2
H61B H 0.481080 -0.133321 0.035062 0.252 Uiso 0.163(11) 1 d R U P K 2
H61C H 0.478040 -0.056641 0.025612 0.252 Uiso 0.163(11) 1 d R U P K 2
C1 C 0.5218(6) -0.0679(19) 0.0835(14) 0.174(9) Uani 0.163(11) 1 d D U P K 2
H1A H 0.526784 -0.025965 0.095022 0.260 Uiso 0.163(11) 1 d R U P K 2
H1B H 0.524624 -0.063545 0.065922 0.260 Uiso 0.163(11) 1 d R U P K 2
H1C H 0.534384 -0.103245 0.097462 0.260 Uiso 0.163(11) 1 d R U P K 2
C67 C 0.5017(18) -0.138(4) 0.1041(15) 0.165(11) Uani 0.163(11) 1 d D U P K 2
H67A H 0.500982 -0.110270 0.119625 0.247 Uiso 0.163(11) 1 d R U P K 2
H67B H 0.520082 -0.162280 0.114125 0.247 Uiso 0.163(11) 1 d R U P K 2
H67C H 0.485552 -0.169720 0.095255 0.247 Uiso 0.163(11) 1 d R U P K 2
N04Z N 0.7528(2) 0.4152(5) 0.2748(3) 0.210(5) Uani 1 1 d . . . . .
C04I C 0.71089(15) 0.3405(4) 0.2695(2) 0.122(3) Uani 1 1 d . U . . .
H04I H 0.706065 0.307154 0.253374 0.184 Uiso 1 1 d R U . . .
H04J H 0.693885 0.368304 0.263314 0.184 Uiso 1 1 d R U . . .
H04K H 0.716745 0.318144 0.289284 0.184 Uiso 1 1 d R U . . .
C04X C 0.7341(2) 0.3817(5) 0.2726(2) 0.138(3) Uani 1 1 d . U . . .
N58 N 0.6631(4) -0.0482(9) 0.4173(5) 0.315(8) Uani 1 1 d . U . . .
C57 C 0.6738(5) 0.0050(12) 0.4209(5) 0.264(8) Uani 1 1 d . U . . .
C59 C 0.6857(2) 0.0722(6) 0.4256(3) 0.199(5) Uani 1 1 d . U . . .
H59A H 0.683215 0.087626 0.405966 0.298 Uiso 1 1 d R U . . .
H59B H 0.706435 0.071406 0.441836 0.298 Uiso 1 1 d R U . . .
H59C H 0.675605 0.102306 0.431966 0.298 Uiso 1 1 d R U . . .
C17 C 0.6328(5) 0.7266(9) 0.2110(5) 0.169(7) Uani 0.593(19) 1 d D U P A 2
H17A H 0.629506 0.773624 0.205172 0.253 Uiso 0.593(19) 1 d R U P A 2
H17B H 0.653526 0.719294 0.226122 0.253 Uiso 0.593(19) 1 d R U P A 2
H17C H 0.621716 0.714074 0.220432 0.253 Uiso 0.593(19) 1 d R U P A 2
C23 C 0.6240(4) 0.6995(8) 0.1601(5) 0.131(5) Uani 0.593(19) 1 d D U P A 2
H23A H 0.621984 0.743810 0.151154 0.196 Uiso 0.593(19) 1 d R U P A 2
H23B H 0.618814 0.665950 0.143894 0.196 Uiso 0.593(19) 1 d R U P A 2
H23C H 0.644184 0.692780 0.177164 0.196 Uiso 0.593(19) 1 d R U P A 2
C22 C 0.5801(3) 0.7249(10) 0.1557(6) 0.134(6) Uani 0.593(19) 1 d D U P A 2
H22A H 0.566317 0.722581 0.162576 0.201 Uiso 0.593(19) 1 d R U P A 2
H22B H 0.573847 0.694941 0.137966 0.201 Uiso 0.593(19) 1 d R U P A 2
H22C H 0.580827 0.770441 0.149336 0.201 Uiso 0.593(19) 1 d R U P A 2
C84 C 0.7089(2) 0.3454(6) 0.5893(3) 0.169(4) Uani 1 1 d . U . . .
H84A H 0.688627 0.334477 0.581626 0.254 Uiso 1 1 d R U . . .
H84B H 0.717597 0.309667 0.583776 0.254 Uiso 1 1 d R U . . .
H84C H 0.719617 0.350627 0.612006 0.254 Uiso 1 1 d R U . . .
C72 C 0.7034(2) 0.4655(6) 0.5870(3) 0.178(4) Uani 1 1 d . U . . .
H72A H 0.708740 0.505399 0.580123 0.268 Uiso 1 1 d R U . . .
H72B H 0.682620 0.466939 0.579353 0.268 Uiso 1 1 d R U . . .
H72C H 0.714590 0.463499 0.609833 0.268 Uiso 1 1 d R U . . .
C70 C 0.74526(19) 0.4153(6) 0.5878(3) 0.180(4) Uani 1 1 d . U . . .
H70A H 0.751424 0.377039 0.580676 0.270 Uiso 1 1 d R U . . .
H70B H 0.747884 0.456009 0.578956 0.270 Uiso 1 1 d R U . . .
H70C H 0.756984 0.417619 0.610616 0.270 Uiso 1 1 d R U . . .
C85 C 0.7619(2) 0.5579(5) 0.3298(3) 0.163(4) Uani 1 1 d . U . . .
H85A H 0.767170 0.547289 0.351149 0.245 Uiso 1 1 calc R U . . .
H85B H 0.771307 0.599367 0.329891 0.245 Uiso 1 1 calc R U . . .
H85C H 0.768255 0.521942 0.321750 0.245 Uiso 1 1 calc R U . . .
C78 C 0.7181(2) 0.5733(5) 0.2763(3) 0.160(4) Uani 1 1 d . U . . .
H78A H 0.720753 0.531897 0.267957 0.240 Uiso 1 1 calc R U . . .
H78B H 0.728381 0.609302 0.273148 0.240 Uiso 1 1 calc R U . . .
H78C H 0.697373 0.583912 0.265446 0.240 Uiso 1 1 calc R U . . .
C79 C 0.7213(3) 0.6283(6) 0.3208(3) 0.205(5) Uani 1 1 d . U . . .
H79A H 0.700253 0.634349 0.308503 0.307 Uiso 1 1 calc R U . . .
H79B H 0.730735 0.667289 0.318378 0.307 Uiso 1 1 calc R U . . .
H79C H 0.727857 0.623025 0.342913 0.307 Uiso 1 1 calc R U . . .

loop_
_atom_site_aniso_label
_atom_site_aniso_U_11
_atom_site_aniso_U_22
_atom_site_aniso_U_33
_atom_site_aniso_U_23
_atom_site_aniso_U_13
_atom_site_aniso_U_12
Ti01 0.0449(6) 0.0751(7) 0.0832(9) 0.0024(6) 0.0264(6) -0.0051(5)
Ti02 0.0596(7) 0.0701(6) 0.0928(10) 0.0135(6) 0.0420(7) -0.0003(5)
Ti03 0.0497(6) 0.0851(7) 0.0926(10) 0.0228(6) 0.0388(6) 0.0105(5)
Ti04 0.0540(7) 0.1016(8) 0.1016(10) 0.0412(7) 0.0454(7) 0.0149(6)
Ti05 0.0566(6) 0.0726(7) 0.1013(10) 0.0180(6) 0.0397(7) -0.0005(5)
Ti06 0.0599(7) 0.1366(11) 0.0781(10) 0.0289(7) 0.0389(7) 0.0360(7)
Ti07 0.0546(7) 0.1155(9) 0.0951(10) 0.0382(8) 0.0389(7) 0.0239(6)
Ti08 0.0642(8) 0.1170(10) 0.1128(12) 0.0469(8) 0.0427(8) 0.0338(7)
F011 0.066(2) 0.157(4) 0.128(4) 0.043(3) 0.040(3) 0.027(2)
F015 0.065(3) 0.169(4) 0.154(5) 0.024(4) 0.017(3) -0.017(3)
F016 0.081(3) 0.234(6) 0.172(5) 0.078(4) 0.079(3) 0.056(3)
O00A 0.052(2) 0.088(3) 0.075(3) 0.007(2) 0.025(2) 0.011(2)
O00B 0.045(2) 0.069(2) 0.075(3) 0.0119(19) 0.027(2) 0.0005(16)
O00C 0.049(2) 0.100(3) 0.070(3) 0.018(2) 0.028(2) 0.020(2)
O00D 0.047(2) 0.080(2) 0.098(4) 0.030(2) 0.040(3) 0.0080(18)
O00E 0.055(2) 0.084(3) 0.081(3) 0.022(2) 0.042(2) 0.0111(18)
O00F 0.052(2) 0.075(2) 0.101(3) 0.002(2) 0.033(2) 0.0040(19)
O00G 0.051(2) 0.077(2) 0.083(3) 0.021(2) 0.038(2) 0.0049(17)
O00H 0.049(2) 0.078(2) 0.080(3) 0.011(2) 0.035(2) -0.0012(18)
O00I 0.064(2) 0.082(2) 0.079(3) 0.003(2) 0.038(2) -0.0053(19)
O00J 0.055(2) 0.108(3) 0.088(4) 0.034(3) 0.041(3) 0.010(2)
O00K 0.059(2) 0.087(3) 0.106(4) 0.026(2) 0.049(2) 0.0011(19)
O00L 0.055(2) 0.081(3) 0.083(3) 0.021(2) 0.035(2) 0.0143(19)
O00M 0.045(2) 0.083(3) 0.083(4) 0.000(2) 0.018(2) -0.0083(18)
O00N 0.051(2) 0.106(3) 0.098(4) 0.028(3) 0.041(3) 0.010(2)
O00O 0.051(2) 0.100(3) 0.111(4) 0.008(3) 0.041(3) -0.005(2)
O00P 0.066(2) 0.066(2) 0.111(4) 0.025(2) 0.045(2) 0.0043(19)
O00Q 0.059(2) 0.077(3) 0.100(3) 0.022(2) 0.040(2) 0.0197(19)
O00R 0.074(3) 0.072(2) 0.103(4) 0.010(2) 0.049(3) -0.006(2)
O00S 0.074(3) 0.140(4) 0.074(3) 0.021(3) 0.040(3) 0.038(3)
O00T 0.045(2) 0.105(3) 0.095(3) 0.025(2) 0.038(2) 0.0117(19)
O00U 0.052(2) 0.120(3) 0.074(3) 0.036(2) 0.035(2) 0.022(2)
O00V 0.052(2) 0.099(3) 0.106(4) 0.041(2) 0.046(2) 0.021(2)
O00W 0.056(2) 0.100(3) 0.090(3) 0.023(2) 0.035(2) 0.017(2)
O00X 0.060(2) 0.119(3) 0.081(3) 0.001(3) 0.032(2) 0.023(2)
O00Y 0.068(3) 0.085(3) 0.129(4) 0.052(3) 0.056(3) 0.012(2)
O00Z 0.054(2) 0.105(3) 0.095(3) 0.033(2) 0.043(2) 0.023(2)
O1 0.110(4) 0.127(4) 0.140(5) -0.001(3) 0.072(4) 0.031(3)
O01A 0.083(3) 0.184(5) 0.130(5) 0.053(4) 0.068(4) 0.027(3)
O01E 0.087(3) 0.217(6) 0.053(3) 0.020(3) 0.037(3) 0.058(3)
O01M 0.084(4) 0.241(7) 0.137(5) 0.098(5) 0.064(4) 0.056(4)
O2 0.075(3) 0.092(3) 0.132(4) -0.001(3) 0.048(3) -0.018(2)
O009 0.050(2) 0.077(2) 0.070(3) 0.002(2) 0.027(2) 0.0042(18)
O010 0.059(3) 0.130(3) 0.119(4) 0.049(3) 0.057(3) 0.016(2)
O012 0.072(3) 0.153(4) 0.109(4) 0.075(3) 0.051(3) 0.050(3)
O014 0.061(3) 0.106(3) 0.145(5) 0.036(3) 0.051(3) 0.013(2)
O018 0.071(3) 0.106(4) 0.179(6) 0.050(3) 0.060(3) 0.036(3)
C71 0.216(8) 0.216(7) 0.206(8) 0.036(6) 0.113(6) 0.012(6)
C01B 0.057(4) 0.081(4) 0.072(5) 0.006(3) 0.033(4) 0.006(3)
C01C 0.054(4) 0.080(4) 0.107(6) 0.022(4) 0.044(4) 0.007(3)
C01F 0.066(4) 0.067(4) 0.104(5) 0.015(4) 0.048(4) 0.004(3)
C01G 0.058(4) 0.089(4) 0.079(5) 0.007(3) 0.033(4) 0.012(3)
C01H 0.068(4) 0.085(4) 0.089(5) 0.025(3) 0.045(3) 0.025(3)
C01I 0.050(4) 0.071(3) 0.101(6) 0.015(4) 0.041(4) 0.012(3)
C01J 0.059(3) 0.074(4) 0.091(5) 0.019(3) 0.034(3) 0.015(3)
C01K 0.066(4) 0.069(4) 0.081(5) 0.007(3) 0.034(3) 0.013(3)
C01L 0.052(4) 0.109(5) 0.086(5) 0.011(4) 0.031(3) -0.002(3)
C01N 0.064(3) 0.058(3) 0.102(5) 0.010(3) 0.039(4) -0.004(3)
C01O 0.052(3) 0.094(4) 0.086(5) -0.006(4) 0.020(4) -0.008(3)
C01P 0.068(4) 0.070(4) 0.080(4) 0.007(3) 0.037(3) 0.012(3)
C01Q 0.069(4) 0.091(4) 0.099(5) 0.018(4) 0.043(4) 0.022(3)
C01R 0.062(4) 0.078(4) 0.091(5) 0.007(4) 0.042(4) -0.001(3)
C01S 0.061(4) 0.108(5) 0.089(6) 0.001(4) 0.028(4) -0.009(4)
C01T 0.079(4) 0.080(4) 0.085(5) 0.005(3) 0.045(4) -0.016(3)
C01U 0.081(4) 0.088(4) 0.106(5) 0.015(4) 0.058(4) 0.016(3)
C01V 0.065(4) 0.071(3) 0.091(5) 0.010(3) 0.040(3) 0.008(3)
C01W 0.071(4) 0.096(4) 0.101(5) 0.009(4) 0.044(4) 0.018(4)
C01X 0.071(4) 0.073(4) 0.085(5) 0.004(3) 0.033(3) 0.014(3)
C01Y 0.065(4) 0.085(4) 0.099(5) 0.024(4) 0.040(4) 0.012(3)
C01Z 0.073(4) 0.068(4) 0.096(5) 0.007(4) 0.034(4) -0.003(3)
C02A 0.083(4) 0.100(5) 0.106(5) 0.012(4) 0.046(4) 0.035(4)
C02B 0.058(4) 0.124(5) 0.098(5) 0.020(4) 0.040(4) 0.020(3)
C02C 0.071(4) 0.062(3) 0.090(5) 0.009(3) 0.040(4) 0.005(3)
C02D 0.088(4) 0.082(4) 0.116(6) 0.011(4) 0.058(4) -0.003(3)
C02E 0.080(4) 0.067(3) 0.101(5) 0.005(4) 0.039(4) 0.006(3)
C02G 0.073(4) 0.119(5) 0.119(6) 0.006(4) 0.055(4) 0.011(4)
C02H 0.101(5) 0.076(4) 0.107(5) 0.004(4) 0.057(4) -0.005(3)
C02I 0.072(4) 0.085(4) 0.108(6) -0.013(4) 0.034(4) -0.004(3)
C02J 0.067(4) 0.077(3) 0.082(5) 0.001(3) 0.037(3) 0.003(3)
C02K 0.096(5) 0.077(4) 0.111(6) 0.005(4) 0.041(4) 0.003(4)
C02L 0.079(4) 0.100(4) 0.096(5) -0.012(4) 0.035(4) -0.002(4)
C02M 0.067(4) 0.082(4) 0.082(5) 0.030(3) 0.036(3) 0.020(3)
C02N 0.090(5) 0.107(5) 0.129(6) 0.012(4) 0.066(4) -0.023(4)
C02O 0.080(4) 0.136(5) 0.104(6) 0.017(5) 0.052(4) 0.018(4)
C02P 0.075(4) 0.133(5) 0.109(6) 0.014(5) 0.049(4) -0.013(4)
C02Q 0.068(4) 0.126(5) 0.097(5) 0.017(4) 0.045(4) 0.022(4)
C02R 0.069(4) 0.119(5) 0.100(5) 0.031(4) 0.050(4) 0.006(4)
C02S 0.086(4) 0.080(4) 0.114(6) 0.002(4) 0.055(4) 0.003(3)
C02T 0.071(4) 0.096(4) 0.120(6) 0.014(4) 0.055(4) -0.008(3)
C02U 0.096(5) 0.071(4) 0.118(6) 0.027(4) 0.037(4) 0.019(4)
C02V 0.074(4) 0.097(4) 0.098(6) -0.016(4) 0.039(4) -0.005(4)
C02W 0.103(5) 0.086(4) 0.110(5) 0.030(4) 0.060(4) -0.009(4)
C02X 0.094(5) 0.081(4) 0.162(7) 0.043(5) 0.076(5) 0.015(4)
C02Y 0.079(4) 0.090(4) 0.133(6) 0.045(4) 0.058(4) 0.018(4)
C02Z 0.080(4) 0.096(4) 0.158(6) 0.039(4) 0.073(4) 0.002(3)
C03A 0.073(4) 0.119(5) 0.107(6) 0.028(4) 0.034(4) -0.016(4)
C03B 0.067(4) 0.094(4) 0.119(6) 0.028(4) 0.048(4) 0.004(3)
C03C 0.117(6) 0.139(6) 0.160(7) 0.007(5) 0.089(5) -0.039(5)
C03D 0.069(4) 0.141(6) 0.118(6) 0.009(5) 0.051(4) -0.024(4)
C03E 0.092(5) 0.112(5) 0.124(6) 0.013(4) 0.061(4) -0.020(4)
C03F 0.076(5) 0.109(5) 0.121(6) 0.021(5) 0.048(5) 0.000(4)
C03G 0.118(5) 0.099(5) 0.136(6) 0.018(5) 0.075(5) -0.010(4)
C03H 0.095(5) 0.095(4) 0.131(6) 0.035(4) 0.058(4) -0.001(4)
C03I 0.072(4) 0.114(5) 0.098(6) 0.005(4) 0.026(4) 0.008(4)
C03J 0.085(5) 0.127(5) 0.119(6) 0.033(5) 0.061(4) -0.002(4)
C03K 0.094(5) 0.160(6) 0.128(6) 0.017(5) 0.074(5) 0.000(5)
C03L 0.137(6) 0.081(4) 0.139(7) 0.029(4) 0.074(5) 0.009(4)
C03M 0.093(5) 0.089(4) 0.142(6) 0.015(4) 0.068(5) 0.020(4)
C03N 0.071(4) 0.113(5) 0.127(6) 0.009(5) 0.044(4) 0.022(4)
C03P 0.110(5) 0.114(5) 0.137(6) 0.016(4) 0.080(5) -0.023(4)
C03Q 0.087(5) 0.118(5) 0.124(6) 0.000(4) 0.065(4) -0.019(4)
C03R 0.109(5) 0.079(4) 0.110(6) 0.011(4) 0.056(4) 0.009(4)
C03S 0.090(5) 0.169(7) 0.132(7) 0.011(5) 0.070(5) -0.008(5)
C03T 0.083(4) 0.109(5) 0.114(6) 0.027(4) 0.042(4) -0.021(4)
C03U 0.086(5) 0.144(6) 0.136(6) 0.019(5) 0.071(5) -0.009(4)
C03V 0.103(5) 0.119(5) 0.117(6) -0.024(5) 0.048(5) 0.027(4)
C03W 0.101(5) 0.119(5) 0.105(6) -0.021(5) 0.047(5) -0.003(4)
C03X 0.100(5) 0.154(6) 0.122(7) -0.017(5) 0.058(5) 0.035(5)
C03Y 0.079(4) 0.132(5) 0.123(6) 0.036(5) 0.061(4) 0.003(4)
C03Z 0.085(5) 0.092(4) 0.155(7) 0.050(4) 0.068(5) 0.016(4)
C04A 0.072(4) 0.114(5) 0.141(7) 0.054(5) 0.057(5) 0.033(4)
C04E 0.100(5) 0.119(5) 0.141(6) 0.044(5) 0.066(5) -0.015(4)
C101 0.131(6) 0.128(6) 0.188(8) 0.016(6) 0.094(6) -0.043(5)
C2 0.130(6) 0.152(6) 0.137(7) -0.015(6) 0.073(5) 0.045(5)
C04K 0.084(5) 0.171(7) 0.146(7) 0.008(6) 0.076(5) 0.003(5)
C04L 0.126(6) 0.184(7) 0.135(7) 0.051(6) 0.090(6) 0.023(6)
C04N 0.094(5) 0.096(5) 0.179(7) 0.033(5) 0.057(5) 0.014(4)
C04O 0.095(5) 0.152(6) 0.139(7) 0.010(6) 0.060(5) 0.047(5)
C04P 0.086(5) 0.122(5) 0.122(6) 0.061(5) 0.054(5) 0.035(4)
C04R 0.109(6) 0.192(7) 0.148(7) 0.063(6) 0.076(6) 0.046(5)
C04T 0.103(5) 0.090(5) 0.189(8) 0.020(5) 0.058(5) 0.003(4)
C89 0.137(7) 0.149(6) 0.139(7) -0.011(6) 0.070(6) 0.013(5)
C04V 0.127(6) 0.156(6) 0.113(6) -0.034(5) 0.060(5) 0.034(5)
C04W 0.078(5) 0.197(8) 0.161(8) 0.000(7) 0.063(6) 0.033(5)
C04Y 0.121(6) 0.186(7) 0.176(8) 0.013(6) 0.099(6) -0.003(6)
C05A 0.149(7) 0.223(8) 0.149(7) 0.048(6) 0.104(6) 0.033(6)
C05C 0.134(7) 0.234(11) 0.239(12) -0.009(9) 0.125(8) -0.057(7)
C05E 0.136(6) 0.181(7) 0.167(8) 0.056(6) 0.085(6) 0.031(5)
C05F 0.179(9) 0.117(6) 0.177(10) 0.006(6) 0.094(8) 0.022(6)
C05G 0.099(5) 0.088(5) 0.200(8) 0.015(5) 0.055(5) 0.021(4)
C05I 0.129(7) 0.243(10) 0.162(10) -0.009(8) 0.100(7) 0.000(7)
C05J 0.175(9) 0.205(9) 0.171(9) 0.055(7) 0.091(8) -0.007(7)
C05L 0.103(6) 0.268(12) 0.222(11) -0.020(9) 0.115(7) -0.026(7)
C16 0.131(10) 0.095(10) 0.147(12) 0.024(10) 0.088(9) 0.003(8)
C21 0.133(12) 0.121(11) 0.186(12) 0.046(10) 0.063(10) 0.003(10)
C05T 0.108(7) 0.267(12) 0.269(13) 0.061(10) 0.128(8) 0.048(7)
C05U 0.103(6) 0.256(11) 0.233(11) 0.069(9) 0.108(7) 0.042(7)
C18 0.147(10) 0.127(10) 0.200(11) 0.042(10) 0.094(9) -0.025(9)
C76 0.191(7) 0.236(7) 0.161(6) 0.007(6) 0.093(5) 0.033(6)
C69 0.218(14) 0.213(14) 0.271(15) 0.006(13) 0.089(12) -0.015(12)
C12 0.175(11) 0.147(11) 0.173(11) 0.007(8) 0.104(9) -0.013(8)
C13 0.152(6) 0.108(5) 0.147(6) -0.018(5) 0.056(5) -0.018(5)
C020 0.078(4) 0.079(4) 0.109(5) 0.012(4) 0.035(4) 0.020(3)
C021 0.052(4) 0.095(4) 0.109(6) 0.011(4) 0.034(4) -0.003(3)
C022 0.081(4) 0.064(4) 0.096(5) 0.016(3) 0.044(4) 0.002(3)
C023 0.058(4) 0.116(5) 0.102(5) 0.015(4) 0.043(4) 0.013(4)
C7 0.147(6) 0.117(5) 0.206(7) 0.016(5) 0.062(5) 0.010(5)
C024 0.057(4) 0.100(4) 0.105(5) 0.008(4) 0.033(4) -0.003(3)
C025 0.072(4) 0.082(4) 0.098(5) 0.018(4) 0.044(4) 0.000(3)
C026 0.059(4) 0.083(4) 0.111(6) -0.015(4) 0.031(4) -0.005(3)
C027 0.061(4) 0.089(4) 0.098(5) 0.018(4) 0.043(4) 0.020(3)
C028 0.082(4) 0.068(4) 0.101(5) 0.017(4) 0.033(4) 0.009(3)
C029 0.079(4) 0.110(4) 0.096(5) 0.015(4) 0.050(4) 0.016(4)
C030 0.080(4) 0.144(6) 0.109(6) 0.017(5) 0.057(4) 0.024(4)
C31 0.133(5) 0.088(4) 0.145(6) 0.002(4) 0.087(4) -0.017(4)
C031 0.068(4) 0.103(4) 0.100(6) 0.005(4) 0.035(4) 0.024(3)
C032 0.095(4) 0.071(4) 0.106(5) 0.022(4) 0.051(4) -0.002(3)
C033 0.087(5) 0.116(5) 0.109(6) -0.021(5) 0.052(4) 0.014(4)
C034 0.070(4) 0.147(6) 0.125(6) 0.003(5) 0.057(4) 0.000(4)
C035 0.075(4) 0.119(5) 0.117(6) 0.034(4) 0.057(4) 0.000(4)
C036 0.069(4) 0.113(5) 0.107(5) 0.020(4) 0.042(4) 0.025(4)
C037 0.094(5) 0.095(5) 0.120(6) 0.001(4) 0.041(4) -0.001(4)
C37 0.123(5) 0.082(4) 0.151(6) 0.024(4) 0.057(4) 0.006(4)
C038 0.075(4) 0.135(5) 0.121(6) 0.009(5) 0.057(4) 0.022(4)
C039 0.078(5) 0.137(6) 0.117(6) 0.014(5) 0.053(4) 0.003(4)
C040 0.108(5) 0.129(5) 0.108(6) 0.045(5) 0.039(5) -0.002(5)
C041 0.092(5) 0.161(6) 0.111(6) 0.053(5) 0.060(5) 0.022(5)
C042 0.104(5) 0.097(5) 0.114(6) -0.014(5) 0.039(4) -0.011(4)
C43 0.160(6) 0.094(4) 0.152(6) 0.027(5) 0.077(5) 0.010(4)
C043 0.098(5) 0.124(5) 0.087(6) 0.002(5) 0.038(4) 0.015(4)
C044 0.105(5) 0.108(5) 0.148(6) 0.051(5) 0.070(5) 0.000(4)
C45 0.198(9) 0.220(9) 0.187(9) 0.069(7) 0.109(7) 0.042(7)
C045 0.097(5) 0.089(4) 0.125(7) 0.004(5) 0.037(5) -0.006(4)
C046 0.108(5) 0.155(6) 0.108(6) -0.013(5) 0.043(5) 0.043(5)
C047 0.092(5) 0.113(5) 0.144(6) 0.041(5) 0.060(5) -0.014(4)
C48 0.241(19) 0.231(19) 0.25(2) -0.009(15) 0.141(16) 0.000(15)
C49 0.177(15) 0.132(12) 0.201(17) -0.012(12) 0.109(13) 0.009(11)
C050 0.101(6) 0.154(7) 0.192(10) 0.016(7) 0.064(6) 0.058(5)
C83 0.164(6) 0.164(6) 0.152(6) 0.050(5) 0.064(5) -0.022(5)
C053 0.153(8) 0.092(5) 0.265(12) 0.040(6) 0.118(8) 0.051(5)
C20 0.144(6) 0.120(5) 0.167(7) 0.046(5) 0.073(5) -0.012(4)
C057 0.116(7) 0.116(6) 0.174(9) 0.036(6) 0.036(6) 0.051(5)
C058 0.157(8) 0.203(9) 0.178(10) 0.003(8) 0.077(8) 0.088(7)
C061 0.168(9) 0.259(11) 0.194(11) -0.025(9) 0.133(9) -0.060(8)
C68 0.166(7) 0.156(7) 0.160(7) -0.010(6) 0.077(6) 0.000(6)
C77 0.156(11) 0.217(13) 0.188(12) -0.078(10) 0.102(9) 0.050(10)
C64 0.161(6) 0.159(6) 0.155(6) -0.036(5) 0.076(5) 0.030(5)
C065 0.201(8) 0.212(8) 0.164(8) 0.081(7) 0.119(7) 0.036(7)
C90 0.155(7) 0.201(8) 0.110(7) 0.011(6) 0.084(6) 0.047(6)
C91 0.165(8) 0.260(9) 0.182(9) 0.007(7) 0.125(7) 0.025(7)
C92 0.127(6) 0.213(8) 0.110(6) 0.026(6) 0.080(6) 0.054(6)
C93 0.109(6) 0.172(7) 0.149(8) 0.005(6) 0.092(6) 0.044(5)
C94 0.130(6) 0.188(7) 0.064(5) 0.007(5) 0.048(5) 0.062(5)
C95 0.138(7) 0.211(8) 0.188(9) -0.008(7) 0.098(6) 0.047(6)
F1 0.127(7) 0.246(11) 0.182(10) 0.120(9) 0.097(7) 0.043(8)
F3 0.100(6) 0.355(15) 0.191(9) 0.124(10) 0.098(7) 0.022(8)
F5 0.150(10) 0.300(12) 0.188(11) 0.072(9) 0.110(9) 0.036(10)
C24 0.215(12) 0.212(11) 0.206(11) 0.062(9) 0.072(9) -0.007(10)
C75 0.184(9) 0.222(10) 0.127(8) -0.003(8) 0.096(7) 0.051(8)
C62 0.147(8) 0.160(9) 0.129(9) 0.065(7) 0.044(7) -0.005(7)
C80 0.155(8) 0.180(9) 0.152(9) 0.076(7) 0.070(7) -0.027(7)
C10 0.154(8) 0.125(7) 0.164(9) -0.027(7) 0.052(7) -0.048(7)
C11 0.189(9) 0.100(6) 0.166(9) -0.009(6) 0.070(7) -0.042(6)
C14 0.183(9) 0.110(7) 0.150(9) -0.042(7) 0.059(7) -0.022(7)
C82 0.175(9) 0.153(8) 0.163(9) 0.057(7) 0.048(7) 0.004(8)
C6 0.130(9) 0.140(9) 0.219(11) -0.003(10) 0.073(9) 0.027(8)
C86 0.171(10) 0.125(9) 0.209(11) 0.008(10) 0.067(9) 0.003(8)
C4 0.124(8) 0.108(8) 0.195(11) -0.004(9) 0.070(8) 0.025(7)
C27 0.145(9) 0.085(8) 0.157(10) 0.018(7) 0.072(8) -0.025(7)
C29 0.124(8) 0.102(8) 0.165(10) 0.008(8) 0.082(8) -0.041(7)
C30 0.144(9) 0.074(7) 0.153(10) -0.002(8) 0.077(8) -0.025(7)
C33 0.166(10) 0.094(8) 0.155(10) 0.041(8) 0.056(8) 0.005(8)
C34 0.128(8) 0.091(7) 0.140(10) 0.053(8) 0.046(8) 0.023(7)
C35 0.135(9) 0.077(7) 0.151(10) 0.021(7) 0.062(7) 0.014(7)
C38 0.171(9) 0.087(6) 0.170(9) 0.030(6) 0.076(7) -0.025(6)
C40 0.183(10) 0.101(7) 0.172(9) 0.029(7) 0.081(8) 0.013(8)
C41 0.179(9) 0.087(6) 0.144(9) 0.039(6) 0.073(7) 0.009(6)
C50 0.242(11) 0.211(11) 0.206(11) 0.056(9) 0.103(9) -0.001(10)
C52 0.162(9) 0.230(10) 0.117(8) 0.018(8) 0.099(7) 0.052(8)
C54 0.226(11) 0.189(10) 0.184(10) 0.064(9) 0.095(9) 0.022(9)
C56 0.162(9) 0.223(10) 0.153(9) 0.005(8) 0.099(7) 0.041(8)
C58 0.174(9) 0.155(8) 0.180(10) -0.034(7) 0.076(8) 0.026(7)
C60 0.168(9) 0.179(8) 0.158(9) -0.046(7) 0.085(7) 0.049(7)
C66 0.162(9) 0.146(8) 0.181(9) -0.001(7) 0.078(7) 0.044(8)
F2 0.163(13) 0.335(17) 0.184(12) 0.135(14) 0.083(11) 0.042(13)
F4 0.137(11) 0.309(13) 0.172(12) 0.060(11) 0.127(10) 0.048(11)
F6 0.155(10) 0.269(13) 0.186(11) 0.063(10) 0.107(8) 0.024(10)
C81 0.164(11) 0.156(11) 0.154(11) 0.050(10) 0.067(9) -0.010(10)
C73 0.231(12) 0.219(12) 0.205(12) 0.057(11) 0.102(10) -0.013(11)
C74 0.220(12) 0.197(11) 0.173(11) 0.066(10) 0.090(9) 0.012(11)
C15 0.168(11) 0.214(12) 0.156(11) 0.010(11) 0.086(9) 0.033(11)
C9 0.152(10) 0.088(8) 0.149(10) 0.044(8) 0.054(8) 0.002(8)
C8 0.167(11) 0.159(11) 0.147(11) 0.043(10) 0.062(9) 0.005(10)
C65 0.183(10) 0.147(10) 0.212(10) 0.009(9) 0.079(9) 0.012(9)
C19 0.141(9) 0.108(8) 0.168(10) 0.004(8) 0.082(8) -0.033(8)
C5 0.116(8) 0.122(9) 0.179(11) 0.006(9) 0.091(8) 0.014(7)
C3 0.125(9) 0.087(8) 0.204(11) 0.000(9) 0.068(8) 0.009(7)
C63 0.154(11) 0.169(11) 0.147(11) 0.062(10) 0.066(9) -0.013(10)
C25 0.171(11) 0.107(10) 0.151(11) 0.040(10) 0.078(9) 0.006(10)
C26 0.142(9) 0.064(7) 0.156(10) 0.001(8) 0.065(8) -0.005(7)
C28 0.144(9) 0.100(8) 0.172(10) 0.009(8) 0.076(8) -0.046(7)
C32 0.156(10) 0.087(8) 0.164(11) 0.028(9) 0.043(8) -0.011(8)
C36 0.127(9) 0.069(7) 0.153(10) 0.019(9) 0.051(8) 0.023(7)
C39 0.163(12) 0.105(10) 0.169(11) 0.021(9) 0.073(9) 0.000(10)
C42 0.166(11) 0.101(10) 0.148(11) 0.029(10) 0.080(9) 0.002(10)
C44 0.152(11) 0.119(11) 0.137(11) -0.034(10) 0.071(9) -0.021(10)
C46 0.163(11) 0.111(11) 0.158(11) -0.013(10) 0.063(9) -0.042(10)
C47 0.171(11) 0.110(11) 0.152(12) -0.014(11) 0.064(10) -0.025(10)
C51 0.187(11) 0.231(12) 0.163(11) 0.003(10) 0.089(9) 0.028(11)
C53 0.170(11) 0.210(12) 0.133(10) 0.010(10) 0.093(9) 0.027(10)
C55 0.237(12) 0.219(12) 0.208(12) 0.054(10) 0.106(10) 0.011(11)
C61 0.171(12) 0.163(11) 0.164(12) -0.034(11) 0.085(10) 0.027(11)
C1 0.172(12) 0.165(11) 0.168(12) -0.021(11) 0.079(10) 0.026(11)
C67 0.163(14) 0.148(13) 0.171(13) -0.015(12) 0.080(11) 0.021(12)
N04Z 0.163(8) 0.237(10) 0.280(13) -0.021(9) 0.151(9) -0.088(7)
C04I 0.080(5) 0.145(6) 0.154(8) 0.030(5) 0.070(5) -0.009(4)
C04X 0.117(6) 0.156(6) 0.156(7) 0.003(5) 0.083(5) -0.018(5)
N58 0.297(15) 0.278(14) 0.341(16) 0.051(12) 0.149(12) -0.002(12)
C57 0.256(11) 0.254(12) 0.277(12) 0.008(9) 0.139(9) -0.001(9)
C59 0.155(9) 0.140(8) 0.289(13) 0.036(8) 0.110(9) 0.002(7)
C17 0.170(11) 0.119(9) 0.198(12) 0.025(9) 0.083(9) -0.031(8)
C23 0.126(9) 0.124(8) 0.175(10) 0.042(8) 0.102(7) -0.023(7)
C22 0.138(9) 0.113(9) 0.172(12) 0.053(9) 0.096(9) -0.006(7)
C84 0.166(9) 0.222(11) 0.127(8) -0.016(8) 0.082(7) 0.010(8)
C72 0.165(9) 0.218(10) 0.130(8) -0.021(7) 0.063(7) 0.046(8)
C70 0.103(7) 0.230(10) 0.163(9) -0.039(8) 0.040(6) 0.013(7)
C85 0.143(8) 0.178(8) 0.195(10) 0.011(7) 0.107(7) -0.068(6)
C78 0.157(8) 0.171(8) 0.176(10) 0.024(7) 0.105(8) -0.057(6)
C79 0.228(11) 0.183(10) 0.232(12) -0.012(8) 0.141(10) -0.097(9)

loop_
_atom_type_symbol
_atom_type_description
_atom_type_scat_dispersion_real
_atom_type_scat_dispersion_imag
_atom_type_scat_source
C C 0.0137 0.0067 'International Tables Vol C Tables 4.2.6.8 and 6.1.1.4'
H H 0.0000 0.0000 'International Tables Vol C Tables 4.2.6.8 and 6.1.1.4'
F F 0.0583 0.0400 'International Tables Vol C Tables 4.2.6.8 and 6.1.1.4'
N N 0.0241 0.0134 'International Tables Vol C Tables 4.2.6.8 and 6.1.1.4'
O O 0.0389 0.0241 'International Tables Vol C Tables 4.2.6.8 and 6.1.1.4'
Ti Ti 0.3343 1.4243 'International Tables Vol C Tables 4.2.6.8 and 6.1.1.4'

loop_
_geom_angle_atom_site_label_1
_geom_angle_atom_site_label_2
_geom_angle_atom_site_label_3
_geom_angle
_geom_angle_site_symmetry_1
_geom_angle_site_symmetry_3
_geom_angle_publ_flag
O00A Ti01 Ti02 116.47(11) 2_655 . ?
O00A Ti01 O00H 82.17(15) 2_655 . ?
O00B Ti01 Ti02 37.87(10) . . ?
O00B Ti01 O00A 154.05(15) . 2_655 ?
O00B Ti01 O00H 74.46(15) . . ?
O00B Ti01 O009 91.69(16) . 2_655 ?
O00F Ti01 Ti02 139.91(15) . . ?
O00F Ti01 O00A 96.13(17) . 2_655 ?
O00F Ti01 O00B 106.03(17) . . ?
O00F Ti01 O00H 174.31(16) . . ?
O00F Ti01 O009 85.44(16) . 2_655 ?
O00H Ti01 Ti02 38.77(11) . . ?
O00M Ti01 Ti02 110.01(14) . . ?
O00M Ti01 O00A 88.35(18) . 2_655 ?
O00M Ti01 O00B 103.66(18) . . ?
O00M Ti01 O00F 92.64(18) . . ?
O00M Ti01 O00H 92.74(16) . . ?
O00M Ti01 O009 164.44(19) . 2_655 ?
O009 Ti01 Ti02 80.60(11) 2_655 . ?
O009 Ti01 O00A 76.53(16) 2_655 2_655 ?
O009 Ti01 O00H 88.88(14) 2_655 . ?
Ti05 Ti02 Ti01 73.38(4) . . ?
O00B Ti02 Ti01 34.99(11) . . ?
O00B Ti02 Ti05 38.97(10) . . ?
O00B Ti02 O00I 85.75(14) . . ?
O00B Ti02 O00W 99.07(16) . . ?
O00G Ti02 Ti01 115.16(12) . . ?
O00G Ti02 Ti05 42.67(12) . . ?
O00G Ti02 O00B 80.17(15) . . ?
O00G Ti02 O00H 149.69(16) . . ?
O00G Ti02 O00I 90.52(16) . . ?
O00G Ti02 O00W 84.45(16) . . ?
O00H Ti02 Ti01 41.76(11) . . ?
O00H Ti02 Ti05 108.43(11) . . ?
O00H Ti02 O00B 74.60(15) . . ?
O00H Ti02 O00I 103.89(15) . . ?
O00H Ti02 O00W 83.25(16) . . ?
O00I Ti02 Ti01 85.68(11) . . ?
O00I Ti02 Ti05 95.87(11) . . ?
O00R Ti02 Ti01 132.10(14) . . ?
O00R Ti02 Ti05 153.98(15) . . ?
O00R Ti02 O00B 163.84(16) . . ?
O00R Ti02 O00G 111.32(19) . . ?
O00R Ti02 O00H 97.01(18) . . ?
O00R Ti02 O00I 82.90(17) . . ?
O00R Ti02 O00W 93.50(18) . . ?
O00W Ti02 Ti01 101.71(13) . . ?
O00W Ti02 Ti05 84.37(13) . . ?
O00W Ti02 O00I 172.31(18) . . ?
O00E Ti03 Ti05 86.35(12) . . ?
O00E Ti03 O00K 92.00(15) . . ?
O00G Ti03 Ti05 38.52(11) . . ?
O00G Ti03 O00E 86.51(16) . . ?
O00G Ti03 O00K 74.88(15) . . ?
O00G Ti03 O00N 153.53(16) . . ?
O00K Ti03 Ti05 36.54(11) . . ?
O00N Ti03 Ti05 118.47(12) . . ?
O00N Ti03 O00E 77.39(16) . . ?
O00N Ti03 O00K 84.71(17) . . ?
O00Q Ti03 Ti05 141.49(13) . . ?
O00Q Ti03 O00E 87.18(16) . . ?
O00Q Ti03 O00G 103.20(17) . . ?
O00Q Ti03 O00K 177.96(16) . . ?
O00Q Ti03 O00N 96.92(18) . . ?
O00T Ti03 Ti05 102.34(15) . . ?
O00T Ti03 O00E 165.00(19) . . ?
O00T Ti03 O00G 107.93(19) . . ?
O00T Ti03 O00K 88.07(17) . . ?
O00T Ti03 O00N 87.68(18) . . ?
O00T Ti03 O00Q 93.21(17) . . ?
O00D Ti04 Ti07 89.03(11) . . ?
O00J Ti04 Ti07 119.67(13) . . ?
O00J Ti04 O00D 77.25(16) . . ?
O00J Ti04 O00Z 84.84(17) . . ?
O00V Ti04 Ti07 38.54(12) . . ?
O00V Ti04 O00D 88.37(16) . . ?
O00V Ti04 O00J 154.93(17) . . ?
O00V Ti04 O00Z 75.17(16) . . ?
O00Y Ti04 Ti07 140.82(13) . . ?
O00Y Ti04 O00D 87.38(17) . . ?
O00Y Ti04 O00J 97.47(19) . . ?
O00Y Ti04 O00V 102.33(18) . . ?
O00Y Ti04 O00Z 177.47(16) . . ?
O00Z Ti04 Ti07 36.67(10) . . ?
O00Z Ti04 O00D 92.15(15) . . ?
O010 Ti04 Ti07 99.98(17) . . ?
O010 Ti04 O00D 164.01(18) . . ?
O010 Ti04 O00J 86.80(18) . . ?
O010 Ti04 O00V 106.9(2) . . ?
O010 Ti04 O00Y 93.7(2) . . ?
O010 Ti04 O00Z 87.45(19) . . ?
Ti02 Ti05 Ti03 70.69(4) . . ?
O00B Ti05 Ti02 40.10(10) . . ?
O00B Ti05 Ti03 109.57(11) . . ?
O00B Ti05 O00G 76.09(14) . . ?
O00B Ti05 O00K 149.22(16) . . ?
O00B Ti05 O00O 87.15(15) . . ?
O00G Ti05 Ti02 37.35(10) . . ?
O00G Ti05 Ti03 33.57(10) . . ?
O00G Ti05 O00O 78.86(16) . . ?
O00K Ti05 Ti02 109.49(11) . . ?
O00K Ti05 Ti03 39.73(11) . . ?
O00K Ti05 O00G 73.13(14) . . ?
O00K Ti05 O00O 86.42(16) . . ?
O00O Ti05 Ti02 73.16(12) . . ?
O00O Ti05 Ti03 83.19(13) . . ?
O00P Ti05 Ti02 110.78(11) . . ?
O00P Ti05 Ti03 101.14(14) . . ?
O00P Ti05 O00B 93.94(16) . . ?
O00P Ti05 O00G 106.28(16) . . ?
O00P Ti05 O00K 95.13(18) . . ?
O00P Ti05 O00O 174.86(19) . . ?
O2 Ti05 Ti02 138.04(18) . . ?
O2 Ti05 Ti03 138.71(15) . . ?
O2 Ti05 O00B 107.5(2) . . ?
O2 Ti05 O00G 159.45(18) . . ?
O2 Ti05 O00K 101.2(2) . . ?
O2 Ti05 O00O 81.1(2) . . ?
O2 Ti05 O00P 93.8(2) . . ?
O00C Ti06 Ti08 81.17(12) . . ?
O00C Ti06 O00S 77.22(16) . . ?
O00C Ti06 O012 88.19(18) . . ?
O00S Ti06 Ti08 117.31(15) . . ?
O00U Ti06 Ti08 37.55(12) . . ?
O00U Ti06 O00C 91.30(17) . . ?
O00U Ti06 O00S 154.5(2) . . ?
O00U Ti06 O012 74.37(17) . . ?
O00X Ti06 Ti08 138.55(14) . . ?
O00X Ti06 O00C 86.13(17) . . ?
O00X Ti06 O00S 97.72(18) . . ?
O00X Ti06 O00U 104.18(17) . . ?
O00X Ti06 O012 174.1(2) . . ?
O01E Ti06 Ti08 107.3(2) . . ?
O01E Ti06 O00C 165.81(19) . . ?
O01E Ti06 O00S 88.7(2) . . ?
O01E Ti06 O00U 102.4(2) . . ?
O01E Ti06 O00X 94.1(3) . . ?
O01E Ti06 O012 91.8(3) . . ?
O012 Ti06 Ti08 38.47(13) . . ?
O012 Ti06 O00S 82.52(18) . . ?
Ti08 Ti07 Ti04 70.61(4) . . ?
O00L Ti07 Ti04 102.24(14) . . ?
O00L Ti07 Ti08 112.69(12) . . ?
O00L Ti07 O00U 94.51(16) . . ?
O00L Ti07 O00V 106.15(17) . . ?
O00L Ti07 O00Z 94.85(16) . . ?
O00L Ti07 O01A 173.6(2) . . ?
O00U Ti07 Ti04 109.25(14) . . ?
O00U Ti07 Ti08 40.05(13) . . ?
O00U Ti07 O00V 75.37(17) . . ?
O00U Ti07 O00Z 148.68(19) . . ?
O00U Ti07 O01A 86.88(17) . . ?
O00V Ti07 Ti04 33.90(10) . . ?
O00V Ti07 Ti08 37.36(11) . . ?
O00V Ti07 O01A 80.2(2) . . ?
O00Z Ti07 Ti04 39.46(12) . . ?
O00Z Ti07 Ti08 109.19(13) . . ?
O00Z Ti07 O00V 73.32(16) . . ?
O00Z Ti07 O01A 87.10(18) . . ?
O1 Ti07 Ti04 138.68(17) . . ?
O1 Ti07 Ti08 135.16(19) . . ?
O1 Ti07 O00L 95.0(2) . . ?
O1 Ti07 O00U 106.4(2) . . ?
O1 Ti07 O00V 158.7(2) . . ?
O1 Ti07 O00Z 102.4(2) . . ?
O1 Ti07 O01A 78.6(3) . . ?
O01A Ti07 Ti04 83.13(18) . . ?
O01A Ti07 Ti08 72.21(17) . . ?
Ti07 Ti08 Ti06 72.89(4) . . ?
O00U Ti08 Ti06 35.19(11) . . ?
O00U Ti08 Ti07 38.81(10) . . ?
O00U Ti08 O014 83.31(17) . . ?
O00V Ti08 Ti06 114.67(14) . . ?
O00V Ti08 Ti07 42.89(14) . . ?
O00V Ti08 O00U 79.51(17) . . ?
O00V Ti08 O01M 85.76(19) . . ?
O00V Ti08 O012 149.5(2) . . ?
O00V Ti08 O014 89.33(17) . . ?
O01M Ti08 Ti06 106.0(2) . . ?
O01M Ti08 Ti07 88.0(2) . . ?
O01M Ti08 O00U 105.7(3) . . ?
O01M Ti08 O012 85.3(2) . . ?
O01M Ti08 O014 168.7(3) . . ?
O012 Ti08 Ti06 41.48(14) . . ?
O012 Ti08 Ti07 107.67(16) . . ?
O012 Ti08 O00U 75.01(19) . . ?
O012 Ti08 O014 103.87(18) . . ?
O014 Ti08 Ti06 85.31(14) . . ?
O014 Ti08 Ti07 95.30(13) . . ?
O018 Ti08 Ti06 131.51(16) . . ?
O018 Ti08 Ti07 154.12(19) . . ?
O018 Ti08 O00U 160.33(19) . . ?
O018 Ti08 O00V 111.3(2) . . ?
O018 Ti08 O01M 91.8(3) . . ?
O018 Ti08 O012 98.1(2) . . ?
O018 Ti08 O014 80.5(2) . . ?
C01G O00A Ti01 114.6(4) . 2_655 ?
Ti01 O00B Ti02 107.14(16) . . ?
Ti01 O00B Ti05 149.0(2) . . ?
Ti05 O00B Ti02 100.93(16) . . ?
C01B O00C Ti06 115.4(4) . . ?
C01I O00D Ti04 116.0(4) . . ?
C01I O00E Ti03 114.8(4) . . ?
C026 O00F Ti01 131.6(3) . . ?
Ti02 O00G Ti05 99.98(18) . . ?
Ti03 O00G Ti02 150.8(2) . . ?
Ti03 O00G Ti05 107.91(15) . . ?
Ti02 O00H Ti01 99.47(17) . . ?
C01R O00H Ti01 132.1(4) . . ?
C01R O00H Ti02 128.0(3) . . ?
Ti02 O00I H00A 111.5 . . ?
Ti02 O00I H00B 111.5 . . ?
H00A O00I H00B 102.2 . . ?
C01C O00J Ti04 116.1(4) . . ?
Ti05 O00K Ti03 103.73(15) . . ?
C02T O00K Ti03 129.0(4) . . ?
C02T O00K Ti05 127.3(4) . . ?
C01K O00L Ti07 132.9(4) . . ?
C01O O00M Ti01 142.3(4) . . ?
C01C O00N Ti03 116.5(4) . . ?
C021 O00O Ti05 129.2(4) . . ?
C022 O00P Ti05 131.5(4) . . ?
C01J O00Q Ti03 138.8(4) . . ?
C01F O00R Ti02 157.8(4) . . ?
C01G O00S Ti06 113.7(4) . . ?
C01L O00T Ti03 139.2(4) . . ?
Ti06 O00U Ti07 146.2(3) . . ?
Ti06 O00U Ti08 107.26(18) . . ?
Ti07 O00U Ti08 101.14(18) . . ?
Ti04 O00V Ti07 107.56(16) . . ?
Ti08 O00V Ti04 149.2(2) . . ?
Ti08 O00V Ti07 99.7(2) . . ?
C021 O00W Ti02 123.2(4) . . ?
C033 O00X Ti06 130.1(4) . . ?
C03B O00Y Ti04 139.4(5) . . ?
Ti07 O00Z Ti04 103.87(16) . . ?
C02B O00Z Ti04 129.9(4) . . ?
C02B O00Z Ti07 126.2(4) . . ?
C68 O1 Ti07 158.5(10) . . ?
C04L O01A Ti07 129.1(6) . . ?
C93 O01E Ti06 138.6(4) . . ?
C04L O01M Ti08 118.6(6) . . ?
C12 O2 Ti05 151.8(9) . . ?
C01B O009 Ti01 116.5(4) . 2_655 ?
C02R O010 Ti04 142.3(5) . . ?
Ti08 O012 Ti06 100.04(18) . . ?
C041 O012 Ti06 134.2(5) . . ?
C041 O012 Ti08 125.7(5) . . ?
Ti08 O014 H01A 111.1 . . ?
Ti08 O014 H01B 111.3 . . ?
H01A O014 H01B 102.6 . . ?
C02Y O018 Ti08 160.4(4) . . ?
C45 C71 C54 113.6(14) . . ?
C45 C71 C55 111.4(18) . . ?
C24 C71 C45 97.7(14) . . ?
C24 C71 C50 95.7(17) . . ?
C24 C71 C54 125.2(18) . . ?
C50 C71 C45 110.5(14) . . ?
C50 C71 C54 112.0(16) . . ?
C73 C71 C45 103(2) . . ?
C73 C71 C74 93.9(8) . . ?
C73 C71 C55 108(3) . . ?
C74 C71 C45 98.9(17) . . ?
C74 C71 C55 136(2) . . ?
O00C C01B C01G 116.8(6) . . ?
O009 C01B O00C 127.4(6) . . ?
O009 C01B C01G 115.8(6) . . ?
O00J C01C O00N 129.0(6) . . ?
O00J C01C C01I 117.3(7) . . ?
O00N C01C C01I 113.7(7) . . ?
O00R C01F C01N 116.9(6) . . ?
O00R C01F C02C 120.0(6) . . ?
C02C C01F C01N 123.1(6) . . ?
O00A C01G C01B 116.3(6) . . ?
O00S C01G O00A 126.8(7) . . ?
O00S C01G C01B 116.8(6) . . ?
C01J C01H C01U 118.9(5) . . ?
C01J C01H C01V 120.6(5) . . ?
C01U C01H C01V 119.8(5) . . ?
O00D C01I C01C 113.1(7) . . ?
O00E C01I O00D 129.7(5) . . ?
O00E C01I C01C 117.1(6) . . ?
O00Q C01J C01Q 121.2(5) . . ?
C01H C01J O00Q 117.2(5) . . ?
C01H C01J C01Q 121.5(5) . . ?
O00L C01K C01P 118.8(5) . . ?
O00L C01K C01X 119.9(5) . . ?
C01X C01K C01P 121.2(5) . . ?
C02G C01L O00T 117.4(7) . . ?
C02G C01L C023 124.2(7) . . ?
C023 C01L O00T 118.4(6) . . ?
C01F C01N C01T 122.4(5) . . ?
C02D C01N C01F 114.3(6) . . ?
C02D C01N C01T 123.1(6) . . ?
O00M C01O C01S 115.3(7) . . ?
O00M C01O C02V 119.8(7) . . ?
C02V C01O C01S 124.9(8) . . ?
C01K C01P C02M 120.8(5) . . ?
C020 C01P C01K 119.5(6) . . ?
C020 C01P C02M 119.7(6) . . ?
C01J C01Q C029 121.1(5) . . ?
C01W C01Q C01J 117.8(6) . . ?
C01W C01Q C029 120.2(6) . . ?
O00H C01R C025 117.0(6) . . ?
C01Y C01R O00H 123.0(5) . . ?
C01Y C01R C025 120.0(6) . . ?
C01O C01S C024 119.8(7) . . ?
C03I C01S C01O 115.1(7) . . ?
C03I C01S C024 125.0(7) . . ?
C01N C01T H01C 108.5 . . ?
C01N C01T H01D 108.5 . . ?
C01N C01T C025 115.1(5) . . ?
H01C C01T H01D 107.5 . . ?
C025 C01T H01C 108.5 . . ?
C025 C01T H01D 108.5 . . ?
C01H C01U H01U 119.5 . . ?
C01H C01U C02A 121.1(6) . . ?
C02A C01U H01U 119.5 . . ?
C01H C01V H01E 108.1 . . ?
C01H C01V H01F 108.1 . . ?
C01H C01V C02C 117.0(5) . . ?
H01E C01V H01F 107.3 . . ?
C02C C01V H01E 108.1 . . ?
C02C C01V H01F 108.1 . . ?
C01Q C01W H01W 117.6 . . ?
C01Q C01W C02A 124.8(6) . . ?
C02A C01W H01W 117.6 . . ?
C01K C01X C02J 122.3(5) . . ?
C01K C01X C02K 117.8(6) . . ?
C02K C01X C02J 119.6(6) . . ?
C01R C01Y C024 125.3(6) . . ?
C03A C01Y C01R 119.2(6) . . ?
C03A C01Y C024 115.6(7) . . ?
C026 C01Z C02E 117.7(6) . . ?
C026 C01Z C037 118.1(8) . . ?
C037 C01Z C02E 123.9(7) . . ?
C01U C02A C03M 121.5(7) . . ?
C01W C02A C01U 115.9(6) . . ?
C01W C02A C03M 122.5(6) . . ?
O00Z C02B C02Q 119.2(6) . . ?
C027 C02B O00Z 118.7(6) . . ?
C027 C02B C02Q 122.1(6) . . ?
C01F C02C C01V 120.4(5) . . ?
C01F C02C C02S 118.2(6) . . ?
C02S C02C C01V 121.1(6) . . ?
C01N C02D H02D 117.6 . . ?
C02H C02D C01N 124.7(7) . . ?
C02H C02D H02D 117.6 . . ?
C01Z C02E H02A 108.1 . . ?
C01Z C02E H02B 108.1 . . ?
C01Z C02E C028 116.9(6) . . ?
H02A C02E H02B 107.3 . . ?
C028 C02E H02A 108.1 . . ?
C028 C02E H02B 108.1 . . ?
C01L C02G C03D 122.2(6) . . ?
C01L C02G C039 117.9(8) . . ?
C039 C02G C03D 119.7(7) . . ?
C02D C02H C02S 118.2(6) . . ?
C02D C02H C31 122.3(7) . . ?
C02S C02H C31 119.5(7) . . ?
C026 C02I C02L 124.5(7) . . ?
C042 C02I C02L 119.6(8) . . ?
C042 C02I C026 115.7(8) . . ?
C01X C02J H02C 108.3 . . ?
C01X C02J H02E 108.3 . . ?
C01X C02J C031 116.1(5) . . ?
H02C C02J H02E 107.4 . . ?
C031 C02J H02C 108.3 . . ?
C031 C02J H02E 108.3 . . ?
C01X C02K H02K 119.1 . . ?
C02U C02K C01X 121.9(6) . . ?
C02U C02K H02K 119.1 . . ?
C02I C02L H02F 107.3 . . ?
C02I C02L H02G 107.3 . . ?
H02F C02L H02G 106.9 . . ?
C02V C02L C02I 119.9(6) . . ?
C02V C02L H02F 107.3 . . ?
C02V C02L H02G 107.3 . . ?
C01P C02M H02H 109.2 . . ?
C01P C02M H02I 109.2 . . ?
C01P C02M C027 112.2(5) . . ?
H02H C02M H02I 107.9 . . ?
C027 C02M H02H 109.2 . . ?
C027 C02M H02I 109.2 . . ?
C02T C02N C02W 122.7(6) . . ?
C02T C02N C03P 118.1(7) . . ?
C03P C02N C02W 119.1(7) . . ?
H02J C02O H02L 107.3 . . ?
C02P C02O H02J 108.1 . . ?
C02P C02O H02L 108.1 . . ?
C02P C02O C02Q 116.7(7) . . ?
C02Q C02O H02J 108.1 . . ?
C02Q C02O H02L 108.1 . . ?
C02R C02P C02O 122.8(7) . . ?
C02R C02P C03K 116.9(8) . . ?
C03K C02P C02O 119.9(8) . . ?
C02B C02Q C02O 125.1(6) . . ?
C038 C02Q C02B 116.1(7) . . ?
C038 C02Q C02O 118.8(7) . . ?
O010 C02R C02P 116.3(7) . . ?
C03J C02R O010 119.6(8) . . ?
C03J C02R C02P 124.1(7) . . ?
C02C C02S H02S 119.6 . . ?
C02H C02S C02C 120.7(7) . . ?
C02H C02S H02S 119.6 . . ?
O00K C02T C02N 117.5(5) . . ?
C03Q C02T O00K 121.4(6) . . ?
C03Q C02T C02N 121.1(6) . . ?
C02K C02U C020 116.8(6) . . ?
C02K C02U C37 122.1(7) . . ?
C020 C02U C37 121.0(7) . . ?
C01O C02V C02L 121.8(7) . . ?
C01O C02V C03W 114.7(7) . . ?
C03W C02V C02L 123.2(7) . . ?
C02N C02W H02M 108.7 . . ?
C02N C02W H02N 108.7 . . ?
C02N C02W C032 114.2(6) . . ?
H02M C02W H02N 107.6 . . ?
C032 C02W H02M 108.7 . . ?
C032 C02W H02N 108.7 . . ?
C02Y C02X C02Z 121.2(7) . . ?
C02Y C02X C04T 116.7(8) . . ?
C04T C02X C02Z 122.1(9) . . ?
O018 C02Y C02X 120.3(7) . . ?
O018 C02Y C03Z 117.4(8) . . ?
C02X C02Y C03Z 122.2(8) . . ?
C02X C02Z H02O 108.0 . . ?
C02X C02Z H02P 108.0 . . ?
C02X C02Z C03H 117.2(6) . . ?
H02O C02Z H02P 107.2 . . ?
C03H C02Z H02O 108.0 . . ?
C03H C02Z H02P 108.0 . . ?
C01Y C03A H03A 118.5 . . ?
C01Y C03A C040 123.0(8) . . ?
C040 C03A H03A 118.5 . . ?
O00Y C03B C03H 117.4(5) . . ?
O00Y C03B C035 122.2(6) . . ?
C03H C03B C035 120.3(6) . . ?
C03E C03C C03P 120.5(7) . . ?
C03E C03C C101 123.7(8) . . ?
C03P C03C C101 115.8(9) . . ?
C02G C03D H03B 108.5 . . ?
C02G C03D H03C 108.5 . . ?
C02G C03D C03Q 115.0(7) . . ?
H03B C03D H03C 107.5 . . ?
C03Q C03D H03B 108.5 . . ?
C03Q C03D H03C 108.5 . . ?
C03C C03E H03E 119.2 . . ?
C03C C03E C03Q 121.7(7) . . ?
C03Q C03E H03E 119.2 . . ?
F011 C03F F015 106.1(8) . . ?
F011 C03F F016 109.9(7) . . ?
F011 C03F C021 115.0(7) . . ?
F015 C03F C021 111.4(7) . . ?
F016 C03F F015 103.3(7) . . ?
F016 C03F C021 110.4(7) . . ?
C03L C03G H03G 119.0 . . ?
C032 C03G H03G 119.0 . . ?
C032 C03G C03L 122.1(8) . . ?
C03B C03H C02Z 121.0(6) . . ?
C044 C03H C02Z 119.4(7) . . ?
C044 C03H C03B 119.4(7) . . ?
C01S C03I H03I 118.3 . . ?
C043 C03I C01S 123.4(8) . . ?
C043 C03I H03I 118.3 . . ?
C02R C03J C03U 118.2(9) . . ?
C02R C03J C03Y 123.1(7) . . ?
C03U C03J C03Y 117.6(8) . . ?
C02P C03K H03K 120.0 . . ?
C03S C03K C02P 120.0(9) . . ?
C03S C03K H03K 120.0 . . ?
C03G C03L C43 119.4(9) . . ?
C03R C03L C03G 118.4(7) . . ?
C03R C03L C43 122.2(9) . . ?
C02A C03M C05F 107.9(7) . . ?
C053 C03M C02A 113.6(6) . . ?
C053 C03M C05F 103.8(8) . . ?
C057 C03M C02A 109.9(7) . . ?
C057 C03M C05F 107.4(7) . . ?
C057 C03M C053 113.7(8) . . ?
C036 C03N C04O 120.5(8) . . ?
C038 C03N C04O 120.6(8) . . ?
C038 C03N C036 118.9(7) . . ?
C02N C03P H03P 120.0 . . ?
C03C C03P C02N 120.0(8) . . ?
C03C C03P H03P 120.0 . . ?
C02T C03Q C03D 122.8(6) . . ?
C03E C03Q C02T 118.4(8) . . ?
C03E C03Q C03D 118.7(7) . . ?
C03L C03R H03R 119.4 . . ?
C03L C03R C028 121.2(7) . . ?
C028 C03R H03R 119.4 . . ?
C03K C03S C04Y 119.5(9) . . ?
C03U C03S C03K 120.5(8) . . ?
C03U C03S C04Y 119.8(9) . . ?
C025 C03T H03T 118.7 . . ?
C040 C03T H03T 118.7 . . ?
C040 C03T C025 122.6(7) . . ?
C03J C03U H03U 120.1 . . ?
C03S C03U C03J 119.9(9) . . ?
C03S C03U H03U 120.1 . . ?
C2 C03V H03V 119.3 . . ?
C031 C03V H03V 119.3 . . ?
C031 C03V C2 121.4(8) . . ?
C02V C03W H03W 118.3 . . ?
C043 C03W C02V 123.5(8) . . ?
C043 C03W H03W 118.3 . . ?
C04V C03X C046 118.7(9) . . ?
C033 C03X C04V 117.2(9) . . ?
C033 C03X C046 123.8(7) . . ?
C03J C03Y H03D 106.4 . . ?
C03J C03Y H03F 106.4 . . ?
C03J C03Y C035 123.7(7) . . ?
H03D C03Y H03F 106.5 . . ?
C035 C03Y H03D 106.4 . . ?
C035 C03Y H03F 106.4 . . ?
C02Y C03Z C04A 122.3(7) . . ?
C02Y C03Z C04N 116.7(8) . . ?
C04N C03Z C04A 121.0(7) . . ?
C03Z C04A H04A 108.1 . . ?
C03Z C04A H04B 108.1 . . ?
H04A C04A H04B 107.3 . . ?
C04P C04A C03Z 117.0(7) . . ?
C04P C04A H04A 108.1 . . ?
C04P C04A H04B 108.1 . . ?
C035 C04E H04E 117.7 . . ?
C047 C04E H04E 117.7 . . ?
C047 C04E C035 124.6(7) . . ?
C85 C101 C03C 108.6(8) . . ?
C85 C101 C79 106.9(10) . . ?
C78 C101 C03C 111.9(9) . . ?
C78 C101 C85 115.8(9) . . ?
C78 C101 C79 108.1(10) . . ?
C79 C101 C03C 104.9(8) . . ?
C03V C2 C64 122.2(9) . . ?
C04V C2 C03V 118.2(8) . . ?
C04V C2 C64 119.4(10) . . ?
C05I C04K C05U 111.2(9) . . ?
C05I C04K C034 112.5(8) . . ?
C05L C04K C05I 107.1(9) . . ?
C05L C04K C05U 109.1(9) . . ?
C05L C04K C034 110.2(8) . . ?
C05U C04K C034 106.7(7) . . ?
O01A C04L O01M 129.3(8) . . ?
O01A C04L C05J 115.6(10) . . ?
O01M C04L C05J 114.4(10) . . ?
C03Z C04N H04N 119.6 . . ?
C05G C04N C03Z 120.7(8) . . ?
C05G C04N H04N 119.6 . . ?
C03N C04O C058 106.6(8) . . ?
C04W C04O C03N 109.1(8) . . ?
C04W C04O C058 111.4(8) . . ?
C050 C04O C03N 112.9(8) . . ?
C050 C04O C04W 110.5(8) . . ?
C050 C04O C058 106.4(9) . . ?
C04A C04P C05E 117.3(9) . . ?
C041 C04P C04A 123.8(7) . . ?
C041 C04P C05E 118.8(10) . . ?
C041 C04R C05A 129.1(9) . . ?
C065 C04R C05A 115.4(11) . . ?
C065 C04R C041 115.5(10) . . ?
C02X C04T H04T 118.4 . . ?
C02X C04T C05G 123.2(9) . . ?
C05G C04T H04T 118.4 . . ?
C043 C89 C84 108.4(9) . . ?
C043 C89 C70 110.5(9) . . ?
C84 C89 C70 103.0(9) . . ?
C72 C89 C043 116.2(9) . . ?
C72 C89 C84 109.7(10) . . ?
C72 C89 C70 108.2(9) . . ?
C03X C04V H04V 118.7 . . ?
C2 C04V C03X 122.6(9) . . ?
C2 C04V H04V 118.7 . . ?
C04O C04W H04C 109.1 . . ?
C04O C04W H04D 109.9 . . ?
C04O C04W H04F 109.4 . . ?
H04C C04W H04D 109.5 . . ?
H04C C04W H04F 109.5 . . ?
H04D C04W H04F 109.6 . . ?
C03S C04Y C061 102.9(9) . . ?
C05C C04Y C03S 112.7(9) . . ?
C05C C04Y C061 106.1(9) . . ?
C05T C04Y C03S 109.8(9) . . ?
C05T C04Y C05C 114.0(11) . . ?
C05T C04Y C061 110.6(11) . . ?
C04R C05A H05A 107.9 . . ?
C04R C05A H05B 107.9 . . ?
C04R C05A C92 117.5(8) . . ?
H05A C05A H05B 107.2 . . ?
C92 C05A H05A 107.9 . . ?
C92 C05A H05B 107.9 . . ?
C04Y C05C H05C 110.3 . . ?
C04Y C05C H05D 110.3 . . ?
C04Y C05C H05E 107.8 . . ?
H05C C05C H05D 109.6 . . ?
H05C C05C H05E 109.4 . . ?
H05D C05C H05E 109.5 . . ?
C04P C05E H05F 119.3 . . ?
C45 C05E C04P 121.5(11) . . ?
C45 C05E H05F 119.3 . . ?
C03M C05F H05G 111.6 . . ?
C03M C05F H05H 108.5 . . ?
C03M C05F H05I 108.4 . . ?
H05G C05F H05H 109.5 . . ?
H05G C05F H05I 109.5 . . ?
H05H C05F H05I 109.4 . . ?
C04N C05G C04T 119.7(8) . . ?
C04N C05G C7 118.5(9) . . ?
C04T C05G C7 121.7(10) . . ?
C04K C05I H05J 108.8 . . ?
C04K C05I H05K 109.6 . . ?
C04K C05I H05L 110.0 . . ?
H05J C05I H05K 109.5 . . ?
H05J C05I H05L 109.5 . . ?
H05K C05I H05L 109.4 . . ?
F1 C05J C04L 105.2(13) . . ?
F3 C05J C04L 115.4(13) . . ?
F3 C05J F1 105.9(13) . . ?
F3 C05J F5 120.9(19) . . ?
F5 C05J C04L 102.1(12) . . ?
F5 C05J F1 106.0(13) . . ?
F2 C05J C04L 102.4(17) . . ?
F4 C05J C04L 119.5(16) . . ?
F4 C05J F2 124(2) . . ?
F4 C05J F6 92(2) . . ?
F6 C05J C04L 105.0(16) . . ?
F6 C05J F2 112.5(19) . . ?
C04K C05L H05M 109.0 . . ?
C04K C05L H05N 110.3 . . ?
C04K C05L H05O 109.1 . . ?
H05M C05L H05N 109.5 . . ?
H05M C05L H05O 109.6 . . ?
H05N C05L H05O 109.4 . . ?
H16A C16 H16B 109.4 . . ?
H16A C16 H16C 109.5 . . ?
H16B C16 H16C 109.5 . . ?
C20 C16 H16A 111.2 . . ?
C20 C16 H16B 118.2 . . ?
C20 C16 H16C 98.3 . . ?
H21A C21 H21B 109.5 . . ?
H21A C21 H21C 109.6 . . ?
H21B C21 H21C 109.5 . . ?
C20 C21 H21A 103.9 . . ?
C20 C21 H21B 120.2 . . ?
C20 C21 H21C 103.7 . . ?
C04Y C05T H05P 106.7 . . ?
C04Y C05T H05Q 110.7 . . ?
C04Y C05T H05R 110.9 . . ?
H05P C05T H05Q 109.4 . . ?
H05P C05T H05R 109.5 . . ?
H05Q C05T H05R 109.5 . . ?
C04K C05U H05S 110.5 . . ?
C04K C05U H05T 110.5 . . ?
C04K C05U H05U 107.4 . . ?
H05S C05U H05T 109.5 . . ?
H05S C05U H05U 109.5 . . ?
H05T C05U H05U 109.5 . . ?
H18A C18 H18B 109.5 . . ?
H18A C18 H18C 109.4 . . ?
H18B C18 H18C 109.5 . . ?
C20 C18 H18A 112.4 . . ?
C20 C18 H18B 124.8 . . ?
C20 C18 H18C 88.6 . . ?
C90 C76 C56 109.1(10) . . ?
C90 C76 C51 97.1(18) . . ?
C75 C76 C90 108.6(12) . . ?
C75 C76 C52 112.1(13) . . ?
C75 C76 C56 104.1(13) . . ?
C52 C76 C90 112.8(11) . . ?
C52 C76 C56 109.8(13) . . ?
C15 C76 C90 118(2) . . ?
C15 C76 C51 89(3) . . ?
C15 C76 C53 114(3) . . ?
C53 C76 C90 112.9(18) . . ?
C53 C76 C51 123(3) . . ?
H69A C69 H69B 109.5 . . ?
H69A C69 H69C 109.4 . . ?
H69B C69 H69C 109.5 . . ?
C68 C69 H69A 107.9 . . ?
C68 C69 H69B 110.8 . . ?
C68 C69 H69C 109.6 . . ?
O2 C12 H12 105.9 . . ?
C48 C12 O2 110.2(16) . . ?
C48 C12 H12 105.9 . . ?
C49 C12 O2 100.8(14) . . ?
C49 C12 H12 105.9 . . ?
C49 C12 C48 126.5(19) . . ?
C10 C13 C045 109.1(9) . . ?
C11 C13 C045 109.6(9) . . ?
C11 C13 C10 116.3(12) . . ?
C14 C13 C045 109.4(10) . . ?
C14 C13 C10 109.2(11) . . ?
C14 C13 C11 102.9(11) . . ?
C44 C13 C045 124(2) . . ?
C44 C13 C46 97(3) . . ?
C44 C13 C47 106(3) . . ?
C46 C13 C045 101.8(18) . . ?
C47 C13 C045 110(2) . . ?
C47 C13 C46 119(4) . . ?
C01P C020 C02U 122.5(6) . . ?
C01P C020 H020 118.7 . . ?
C02U C020 H020 118.7 . . ?
O00O C021 C03F 114.9(6) . . ?
O00W C021 O00O 129.2(6) . . ?
O00W C021 C03F 115.8(7) . . ?
O00P C022 C032 117.1(6) . . ?
C028 C022 O00P 122.0(6) . . ?
C028 C022 C032 120.9(6) . . ?
C01L C023 C029 124.2(6) . . ?
C01L C023 C030 114.8(7) . . ?
C030 C023 C029 119.7(7) . . ?
C05G C7 C86 97.4(11) . . ?
C05G C7 C65 97.9(14) . . ?
C6 C7 C05G 115.4(12) . . ?
C6 C7 C86 111.0(16) . . ?
C6 C7 C4 110.1(16) . . ?
C4 C7 C05G 105.1(11) . . ?
C4 C7 C86 117.3(15) . . ?
C5 C7 C05G 117.6(11) . . ?
C5 C7 C65 109.7(17) . . ?
C5 C7 C3 118.9(16) . . ?
C3 C7 C05G 115.3(11) . . ?
C3 C7 C65 90.7(10) . . ?
C01S C024 C01Y 115.1(6) . . ?
C01S C024 H02Q 108.5 . . ?
C01S C024 H02R 108.5 . . ?
C01Y C024 H02Q 108.5 . . ?
C01Y C024 H02R 108.5 . . ?
H02Q C024 H02R 107.5 . . ?
C01R C025 C01T 122.4(6) . . ?
C03T C025 C01R 117.8(7) . . ?
C03T C025 C01T 119.9(6) . . ?
O00F C026 C02I 118.1(7) . . ?
C01Z C026 O00F 118.5(7) . . ?
C01Z C026 C02I 123.4(7) . . ?
C02B C027 C02M 121.6(5) . . ?
C02B C027 C036 119.3(6) . . ?
C036 C027 C02M 119.0(6) . . ?
C03R C028 C02E 118.4(7) . . ?
C022 C028 C02E 122.2(6) . . ?
C022 C028 C03R 119.3(7) . . ?
C01Q C029 H02T 107.1 . . ?
C01Q C029 H02U 107.1 . . ?
C023 C029 C01Q 121.0(6) . . ?
C023 C029 H02T 107.1 . . ?
C023 C029 H02U 107.1 . . ?
H02T C029 H02U 106.8 . . ?
C023 C030 H030 119.1 . . ?
C034 C030 C023 121.7(8) . . ?
C034 C030 H030 119.1 . . ?
C02H C31 C27 105.1(8) . . ?
C02H C31 C28 105.3(8) . . ?
C29 C31 C02H 113.1(8) . . ?
C29 C31 C27 101.9(12) . . ?
C29 C31 C30 113.6(13) . . ?
C30 C31 C02H 113.0(9) . . ?
C30 C31 C27 109.1(12) . . ?
C19 C31 C02H 112.2(9) . . ?
C19 C31 C28 105.0(12) . . ?
C26 C31 C02H 106.0(9) . . ?
C26 C31 C19 118.8(13) . . ?
C26 C31 C28 108.8(13) . . ?
C03V C031 C02J 123.4(7) . . ?
C033 C031 C02J 118.0(6) . . ?
C033 C031 C03V 118.3(8) . . ?
C03G C032 C02W 120.6(7) . . ?
C03G C032 C022 118.0(7) . . ?
C022 C032 C02W 121.2(5) . . ?
O00X C033 C031 117.9(7) . . ?
C03X C033 O00X 119.8(8) . . ?
C03X C033 C031 122.2(7) . . ?
C030 C034 C04K 116.4(8) . . ?
C039 C034 C04K 122.5(8) . . ?
C039 C034 C030 120.9(7) . . ?
C03B C035 C03Y 122.2(6) . . ?
C04E C035 C03B 116.8(7) . . ?
C04E C035 C03Y 120.5(6) . . ?
C03N C036 C027 120.4(7) . . ?
C03N C036 H036 119.8 . . ?
C027 C036 H036 119.8 . . ?
C01Z C037 H037 119.2 . . ?
C01Z C037 C045 121.6(8) . . ?
C045 C037 H037 119.2 . . ?
C02U C37 C33 105.2(8) . . ?
C02U C37 C35 108.6(9) . . ?
C02U C37 C36 106.2(9) . . ?
C33 C37 C35 102.5(12) . . ?
C34 C37 C02U 117.4(9) . . ?
C34 C37 C33 107.8(13) . . ?
C34 C37 C35 113.9(12) . . ?
C9 C37 C02U 106.5(10) . . ?
C9 C37 C36 100.5(14) . . ?
C32 C37 C02U 112.3(11) . . ?
C32 C37 C9 112.7(17) . . ?
C32 C37 C36 117.4(16) . . ?
C02Q C038 H038 118.5 . . ?
C03N C038 C02Q 123.1(7) . . ?
C03N C038 H038 118.5 . . ?
C02G C039 H039 119.9 . . ?
C034 C039 C02G 120.2(8) . . ?
C034 C039 H039 119.9 . . ?
C03A C040 C83 122.3(8) . . ?
C03T C040 C03A 117.3(7) . . ?
C03T C040 C83 120.4(8) . . ?
C04P C041 O012 120.1(8) . . ?
C04P C041 C04R 123.2(8) . . ?
C04R C041 O012 116.6(8) . . ?
C02I C042 H042 118.2 . . ?
C045 C042 C02I 123.5(8) . . ?
C045 C042 H042 118.2 . . ?
C38 C43 C03L 110.1(8) . . ?
C40 C43 C03L 112.3(10) . . ?
C40 C43 C38 107.5(11) . . ?
C41 C43 C03L 103.7(9) . . ?
C41 C43 C38 112.8(11) . . ?
C41 C43 C40 110.4(11) . . ?
C25 C43 C03L 100.2(14) . . ?
C25 C43 C39 93.8(12) . . ?
C39 C43 C03L 109.5(18) . . ?
C42 C43 C03L 115.8(15) . . ?
C42 C43 C25 107(2) . . ?
C42 C43 C39 125(2) . . ?
C03I C043 C03W 118.4(8) . . ?
C03I C043 C89 120.2(8) . . ?
C03W C043 C89 121.3(9) . . ?
C03H C044 H044 118.9 . . ?
C047 C044 C03H 122.2(7) . . ?
C047 C044 H044 118.9 . . ?
C05E C45 C71 117.0(14) . . ?
C05E C45 C065 116.1(11) . . ?
C065 C45 C71 126.8(14) . . ?
C037 C045 C13 123.0(9) . . ?
C042 C045 C13 119.4(9) . . ?
C042 C045 C037 117.6(8) . . ?
C03X C046 H04G 108.2 . . ?
C03X C046 H04H 108.2 . . ?
H04G C046 H04H 107.3 . . ?
C94 C046 C03X 116.5(7) . . ?
C94 C046 H04G 108.2 . . ?
C94 C046 H04H 108.2 . . ?
C04E C047 C044 116.6(7) . . ?
C04E C047 C20 121.6(7) . . ?
C044 C047 C20 121.4(8) . . ?
C12 C48 H48A 108.5 . . ?
C12 C48 H48B 101.8 . . ?
C12 C48 H48C 117.6 . . ?
H48A C48 H48B 109.5 . . ?
H48A C48 H48C 109.5 . . ?
H48B C48 H48C 109.5 . . ?
C12 C49 H49A 108.9 . . ?
C12 C49 H49B 111.1 . . ?
C12 C49 H49C 108.3 . . ?
H49A C49 H49B 109.5 . . ?
H49A C49 H49C 109.5 . . ?
H49B C49 H49C 109.5 . . ?
C04O C050 H05V 110.2 . . ?
C04O C050 H05W 111.2 . . ?
C04O C050 H05X 106.8 . . ?
H05V C050 H05W 109.5 . . ?
H05V C050 H05X 109.5 . . ?
H05W C050 H05X 109.5 . . ?
C040 C83 C82 104.0(10) . . ?
C040 C83 C8 110.0(18) . . ?
C62 C83 C040 113.4(9) . . ?
C62 C83 C80 120.9(12) . . ?
C62 C83 C82 102.5(12) . . ?
C80 C83 C040 109.2(9) . . ?
C80 C83 C82 104.7(11) . . ?
C81 C83 C040 111.0(19) . . ?
C81 C83 C8 105(3) . . ?
C63 C83 C040 88.7(18) . . ?
C63 C83 C81 132(3) . . ?
C63 C83 C8 108(3) . . ?
C03M C053 H05Y 111.7 . . ?
C03M C053 H 108.6 . . ?
C03M C053 HA 108.2 . . ?
H05Y C053 H 109.5 . . ?
H05Y C053 HA 109.5 . . ?
H C053 HA 109.4 . . ?
C16 C20 C21 117.0(16) . . ?
C16 C20 C047 114.2(11) . . ?
C21 C20 C047 92.8(13) . . ?
C18 C20 C16 121.8(17) . . ?
C18 C20 C21 97.5(9) . . ?
C18 C20 C047 108.7(12) . . ?
C17 C20 C047 108.4(10) . . ?
C17 C20 C22 124.0(13) . . ?
C23 C20 C047 109.6(9) . . ?
C23 C20 C17 105.3(12) . . ?
C23 C20 C22 101.0(11) . . ?
C22 C20 C047 107.8(9) . . ?
C03M C057 H05Z 109.2 . . ?
C03M C057 HB 109.0 . . ?
C03M C057 HC 110.2 . . ?
H05Z C057 HB 109.4 . . ?
H05Z C057 HC 109.5 . . ?
HB C057 HC 109.5 . . ?
C04O C058 H05 108.6 . . ?
C04O C058 HD 110.6 . . ?
C04O C058 HE 109.3 . . ?
H05 C058 HD 109.5 . . ?
H05 C058 HE 109.4 . . ?
HD C058 HE 109.4 . . ?
C04Y C061 H06A 108.1 . . ?
C04Y C061 H06B 109.9 . . ?
C04Y C061 H06C 110.4 . . ?
H06A C061 H06B 109.5 . . ?
H06A C061 H06C 109.5 . . ?
H06B C061 H06C 109.5 . . ?
O1 C68 H68 97.2 . . ?
O1 C68 C77 119.8(11) . . ?
C69 C68 O1 113.0(10) . . ?
C69 C68 H68 97.2 . . ?
C69 C68 C77 122.7(15) . . ?
C77 C68 H68 97.2 . . ?
C68 C77 H77A 107.0 . . ?
C68 C77 H77B 109.0 . . ?
C68 C77 H77C 112.4 . . ?
H77A C77 H77B 109.5 . . ?
H77A C77 H77C 109.4 . . ?
H77B C77 H77C 109.4 . . ?
C58 C64 C2 106.8(9) . . ?
C58 C64 C60 111.4(11) . . ?
C58 C64 C66 108.5(12) . . ?
C60 C64 C2 107.9(10) . . ?
C60 C64 C66 109.2(10) . . ?
C66 C64 C2 113.0(11) . . ?
C61 C64 C2 104(3) . . ?
C61 C64 C1 91.7(11) . . ?
C61 C64 C67 146(5) . . ?
C1 C64 C2 88.8(10) . . ?
C67 C64 C2 109(4) . . ?
C67 C64 C1 98(4) . . ?
C04R C065 H065 117.7 . . ?
C45 C065 C04R 124.7(12) . . ?
C45 C065 H065 117.7 . . ?
C91 C90 C76 116.2(9) . . ?
C91 C90 C95 120.0 . . ?
C95 C90 C76 123.8(9) . . ?
C90 C91 H91 120.0 . . ?
C92 C91 C90 120.0 . . ?
C92 C91 H91 120.0 . . ?
C91 C92 C05A 118.9(8) . . ?
C93 C92 C05A 120.8(8) . . ?
C93 C92 C91 120.0 . . ?
O01E C93 C92 118.3(8) . . ?
O01E C93 C94 121.7(8) . . ?
C92 C93 C94 120.0 . . ?
C93 C94 C046 121.5(7) . . ?
C93 C94 C95 120.0 . . ?
C95 C94 C046 117.4(7) . . ?
C90 C95 H95 120.0 . . ?
C94 C95 C90 120.0 . . ?
C94 C95 H95 120.0 . . ?
C71 C24 H24A 108.0 . . ?
C71 C24 H24B 127.5 . . ?
C71 C24 H24C 90.8 . . ?
H24A C24 H24B 109.5 . . ?
H24A C24 H24C 109.5 . . ?
H24B C24 H24C 109.5 . . ?
C76 C75 H75A 106.3 . . ?
C76 C75 H75B 111.5 . . ?
C76 C75 H75C 110.7 . . ?
H75A C75 H75B 109.5 . . ?
H75A C75 H75C 109.5 . . ?
H75B C75 H75C 109.4 . . ?
C83 C62 H62A 107.4 . . ?
C83 C62 H62B 110.3 . . ?
C83 C62 H62C 110.6 . . ?
H62A C62 H62B 109.5 . . ?
H62A C62 H62C 109.5 . . ?
H62B C62 H62C 109.5 . . ?
C83 C80 H80A 108.3 . . ?
C83 C80 H80B 111.4 . . ?
C83 C80 H80C 108.7 . . ?
H80A C80 H80B 109.5 . . ?
H80A C80 H80C 109.5 . . ?
H80B C80 H80C 109.5 . . ?
C13 C10 H10A 112.0 . . ?
C13 C10 H10B 106.3 . . ?
C13 C10 H10C 110.0 . . ?
H10A C10 H10B 109.4 . . ?
H10A C10 H10C 109.5 . . ?
H10B C10 H10C 109.5 . . ?
C13 C11 H11A 102.5 . . ?
C13 C11 H11B 109.7 . . ?
C13 C11 H11C 116.0 . . ?
H11A C11 H11B 109.5 . . ?
H11A C11 H11C 109.5 . . ?
H11B C11 H11C 109.4 . . ?
C13 C14 H14A 107.0 . . ?
C13 C14 H14B 110.3 . . ?
C13 C14 H14C 111.1 . . ?
H14A C14 H14B 109.5 . . ?
H14A C14 H14C 109.5 . . ?
H14B C14 H14C 109.4 . . ?
C83 C82 H82A 109.3 . . ?
C83 C82 H82B 109.4 . . ?
C83 C82 H82C 109.6 . . ?
H82A C82 H82B 109.4 . . ?
H82A C82 H82C 109.6 . . ?
H82B C82 H82C 109.6 . . ?
C7 C6 H6A 92.7 . . ?
C7 C6 H6B 116.4 . . ?
C7 C6 H6C 117.7 . . ?
H6A C6 H6B 109.6 . . ?
H6A C6 H6C 109.5 . . ?
H6B C6 H6C 109.4 . . ?
C7 C86 H86A 92.3 . . ?
C7 C86 H86B 105.9 . . ?
C7 C86 H86C 128.4 . . ?
H86A C86 H86B 109.5 . . ?
H86A C86 H86C 109.4 . . ?
H86B C86 H86C 109.5 . . ?
C7 C4 H4A 107.1 . . ?
C7 C4 H4B 109.8 . . ?
C7 C4 H4C 111.5 . . ?
H4A C4 H4B 109.5 . . ?
H4A C4 H4C 109.4 . . ?
H4B C4 H4C 109.5 . . ?
C31 C27 H27A 107.1 . . ?
C31 C27 H27B 111.0 . . ?
C31 C27 H27C 110.2 . . ?
H27A C27 H27B 109.5 . . ?
H27A C27 H27C 109.5 . . ?
H27B C27 H27C 109.5 . . ?
C31 C29 H29A 106.9 . . ?
C31 C29 H29B 110.2 . . ?
C31 C29 H29C 111.3 . . ?
H29A C29 H29B 109.5 . . ?
H29A C29 H29C 109.5 . . ?
H29B C29 H29C 109.5 . . ?
C31 C30 H30A 110.5 . . ?
C31 C30 H30B 111.3 . . ?
C31 C30 H30C 106.9 . . ?
H30A C30 H30B 109.4 . . ?
H30A C30 H30C 109.3 . . ?
H30B C30 H30C 109.4 . . ?
C37 C33 H33A 108.2 . . ?
C37 C33 H33B 110.3 . . ?
C37 C33 H33C 109.9 . . ?
H33A C33 H33B 109.5 . . ?
H33A C33 H33C 109.5 . . ?
H33B C33 H33C 109.3 . . ?
C37 C34 H34A 109.2 . . ?
C37 C34 H34B 109.6 . . ?
C37 C34 H34C 109.6 . . ?
H34A C34 H34B 109.4 . . ?
H34A C34 H34C 109.5 . . ?
H34B C34 H34C 109.5 . . ?
C37 C35 H35A 108.3 . . ?
C37 C35 H35B 108.4 . . ?
C37 C35 H35C 111.7 . . ?
H35A C35 H35B 109.5 . . ?
H35A C35 H35C 109.5 . . ?
H35B C35 H35C 109.4 . . ?
C43 C38 H38A 109.8 . . ?
C43 C38 H38B 109.8 . . ?
C43 C38 H38C 108.9 . . ?
H38A C38 H38B 109.4 . . ?
H38A C38 H38C 109.5 . . ?
H38B C38 H38C 109.4 . . ?
C43 C40 H40A 109.8 . . ?
C43 C40 H40B 108.5 . . ?
C43 C40 H40C 110.3 . . ?
H40A C40 H40B 109.4 . . ?
H40A C40 H40C 109.4 . . ?
H40B C40 H40C 109.5 . . ?
C43 C41 H41A 108.0 . . ?
C43 C41 H41B 112.1 . . ?
C43 C41 H41C 108.3 . . ?
H41A C41 H41B 109.5 . . ?
H41A C41 H41C 109.5 . . ?
H41B C41 H41C 109.5 . . ?
C71 C50 H50A 106.3 . . ?
C71 C50 H50B 110.2 . . ?
C71 C50 H50C 111.9 . . ?
H50A C50 H50B 109.4 . . ?
H50A C50 H50C 109.5 . . ?
H50B C50 H50C 109.5 . . ?
C76 C52 H52A 110.8 . . ?
C76 C52 H52B 109.2 . . ?
C76 C52 H52C 108.4 . . ?
H52A C52 H52B 109.4 . . ?
H52A C52 H52C 109.5 . . ?
H52B C52 H52C 109.5 . . ?
C71 C54 H54A 101.5 . . ?
C71 C54 H54B 116.8 . . ?
C71 C54 H54C 109.9 . . ?
H54A C54 H54B 109.4 . . ?
H54A C54 H54C 109.4 . . ?
H54B C54 H54C 109.5 . . ?
C76 C56 H56A 107.4 . . ?
C76 C56 H56B 107.5 . . ?
C76 C56 H56C 113.4 . . ?
H56A C56 H56B 109.4 . . ?
H56A C56 H56C 109.5 . . ?
H56B C56 H56C 109.5 . . ?
C64 C58 H58A 106.3 . . ?
C64 C58 H58B 109.2 . . ?
C64 C58 H58C 112.7 . . ?
H58A C58 H58B 109.5 . . ?
H58A C58 H58C 109.5 . . ?
H58B C58 H58C 109.5 . . ?
C64 C60 H60A 109.2 . . ?
C64 C60 H60B 110.4 . . ?
C64 C60 H60C 108.6 . . ?
H60A C60 H60B 109.5 . . ?
H60A C60 H60C 109.5 . . ?
H60B C60 H60C 109.6 . . ?
C64 C66 H66A 109.0 . . ?
C64 C66 H66B 109.9 . . ?
C64 C66 H66C 109.5 . . ?
H66A C66 H66B 109.5 . . ?
H66A C66 H66C 109.5 . . ?
H66B C66 H66C 109.4 . . ?
C83 C81 H81A 100.2 . . ?
C83 C81 H81B 106.9 . . ?
C83 C81 H81C 120.5 . . ?
H81A C81 H81B 109.5 . . ?
H81A C81 H81C 109.6 . . ?
H81B C81 H81C 109.5 . . ?
C71 C73 H73A 125.2 . . ?
C71 C73 H73B 109.2 . . ?
C71 C73 H73C 92.2 . . ?
H73A C73 H73B 109.5 . . ?
H73A C73 H73C 109.5 . . ?
H73B C73 H73C 109.4 . . ?
C71 C74 H74A 92.4 . . ?
C71 C74 H74B 114.7 . . ?
C71 C74 H74C 119.8 . . ?
H74A C74 H74B 109.4 . . ?
H74A C74 H74C 109.5 . . ?
H74B C74 H74C 109.5 . . ?
C76 C15 H15A 94.2 . . ?
C76 C15 H15B 117.0 . . ?
C76 C15 H15C 115.9 . . ?
H15A C15 H15B 109.4 . . ?
H15A C15 H15C 109.5 . . ?
H15B C15 H15C 109.5 . . ?
C37 C9 H9A 108.7 . . ?
C37 C9 H9B 108.0 . . ?
C37 C9 H9C 111.8 . . ?
H9A C9 H9B 109.4 . . ?
H9A C9 H9C 109.4 . . ?
H9B C9 H9C 109.5 . . ?
C83 C8 H8A 106.6 . . ?
C83 C8 H8B 105.3 . . ?
C83 C8 H8C 116.3 . . ?
H8A C8 H8B 109.5 . . ?
H8A C8 H8C 109.5 . . ?
H8B C8 H8C 109.5 . . ?
C7 C65 H65A 84.5 . . ?
C7 C65 H65B 131.3 . . ?
C7 C65 H65C 108.8 . . ?
H65A C65 H65B 109.4 . . ?
H65A C65 H65C 109.4 . . ?
H65B C65 H65C 109.5 . . ?
C31 C19 H19A 105.7 . . ?
C31 C19 H19B 110.7 . . ?
C31 C19 H19C 111.9 . . ?
H19A C19 H19B 109.4 . . ?
H19A C19 H19C 109.4 . . ?
H19B C19 H19C 109.5 . . ?
C7 C5 H5A 103.8 . . ?
C7 C5 H5B 109.9 . . ?
C7 C5 H5C 114.8 . . ?
H5A C5 H5B 109.4 . . ?
H5A C5 H5C 109.4 . . ?
H5B C5 H5C 109.3 . . ?
C7 C3 H3A 84.4 . . ?
C7 C3 H3B 127.3 . . ?
C7 C3 H3C 112.9 . . ?
H3A C3 H3B 109.5 . . ?
H3A C3 H3C 109.5 . . ?
H3B C3 H3C 109.4 . . ?
C83 C63 H63A 110.6 . . ?
C83 C63 H63B 108.4 . . ?
C83 C63 H63C 109.3 . . ?
H63A C63 H63B 109.4 . . ?
H63A C63 H63C 109.5 . . ?
H63B C63 H63C 109.6 . . ?
C43 C25 H25A 110.8 . . ?
C43 C25 H25B 110.9 . . ?
C43 C25 H25C 106.8 . . ?
H25A C25 H25B 109.4 . . ?
H25A C25 H25C 109.4 . . ?
H25B C25 H25C 109.5 . . ?
C31 C26 H26A 112.4 . . ?
C31 C26 H26B 109.6 . . ?
C31 C26 H26C 106.4 . . ?
H26A C26 H26B 109.4 . . ?
H26A C26 H26C 109.3 . . ?
H26B C26 H26C 109.5 . . ?
C31 C28 H28A 108.0 . . ?
C31 C28 H28B 109.8 . . ?
C31 C28 H28C 110.6 . . ?
H28A C28 H28B 109.5 . . ?
H28A C28 H28C 109.5 . . ?
H28B C28 H28C 109.5 . . ?
C37 C32 H32A 108.4 . . ?
C37 C32 H32B 109.7 . . ?
C37 C32 H32C 110.3 . . ?
H32A C32 H32B 109.4 . . ?
H32A C32 H32C 109.5 . . ?
H32B C32 H32C 109.6 . . ?
C37 C36 H36A 110.5 . . ?
C37 C36 H36B 109.4 . . ?
C37 C36 H36C 108.4 . . ?
H36A C36 H36B 109.5 . . ?
H36A C36 H36C 109.5 . . ?
H36B C36 H36C 109.5 . . ?
C43 C39 H39A 108.5 . . ?
C43 C39 H39B 109.7 . . ?
C43 C39 H39C 110.3 . . ?
H39A C39 H39B 109.5 . . ?
H39A C39 H39C 109.5 . . ?
H39B C39 H39C 109.5 . . ?
C43 C42 H42A 107.6 . . ?
C43 C42 H42B 113.2 . . ?
C43 C42 H42C 107.6 . . ?
H42A C42 H42B 109.5 . . ?
H42A C42 H42C 109.5 . . ?
H42B C42 H42C 109.5 . . ?
C13 C44 H44A 105.5 . . ?
C13 C44 H44B 113.3 . . ?
C13 C44 H44C 109.6 . . ?
H44A C44 H44B 109.4 . . ?
H44A C44 H44C 109.5 . . ?
H44B C44 H44C 109.5 . . ?
C13 C46 H46A 109.0 . . ?
C13 C46 H46B 106.0 . . ?
C13 C46 H46C 113.4 . . ?
H46A C46 H46B 109.4 . . ?
H46A C46 H46C 109.4 . . ?
H46B C46 H46C 109.5 . . ?
C13 C47 H47A 131.0 . . ?
C13 C47 H47B 93.9 . . ?
C13 C47 H47C 101.6 . . ?
H47A C47 H47B 109.5 . . ?
H47A C47 H47C 109.5 . . ?
H47B C47 H47C 109.5 . . ?
C76 C51 H51A 97.9 . . ?
C76 C51 H51B 105.5 . . ?
C76 C51 H51C 124.0 . . ?
H51A C51 H51B 109.5 . . ?
H51A C51 H51C 109.5 . . ?
H51B C51 H51C 109.5 . . ?
C76 C53 H53A 107.3 . . ?
C76 C53 H53B 110.6 . . ?
C76 C53 H53C 110.6 . . ?
H53A C53 H53B 109.5 . . ?
H53A C53 H53C 109.4 . . ?
H53B C53 H53C 109.5 . . ?
C71 C55 H55A 91.6 . . ?
C71 C55 H55B 93.9 . . ?
C71 C55 H55C 139.9 . . ?
H55A C55 H55B 109.5 . . ?
H55A C55 H55C 109.5 . . ?
H55B C55 H55C 109.5 . . ?
C64 C61 H61A 76.8 . . ?
C64 C61 H61B 105.3 . . ?
C64 C61 H61C 139.5 . . ?
H61A C61 H61B 109.4 . . ?
H61A C61 H61C 109.4 . . ?
H61B C61 H61C 109.5 . . ?
C64 C1 H1A 109.8 . . ?
C64 C1 H1B 116.5 . . ?
C64 C1 H1C 101.7 . . ?
H1A C1 H1B 109.5 . . ?
H1A C1 H1C 109.4 . . ?
H1B C1 H1C 109.5 . . ?
C64 C67 H67A 104.5 . . ?
C64 C67 H67B 123.3 . . ?
C64 C67 H67C 99.9 . . ?
H67A C67 H67B 109.4 . . ?
H67A C67 H67C 109.4 . . ?
H67B C67 H67C 109.4 . . ?
H04I C04I H04J 109.6 . . ?
H04I C04I H04K 109.4 . . ?
H04J C04I H04K 109.3 . . ?
C04X C04I H04I 108.4 . . ?
C04X C04I H04J 109.1 . . ?
C04X C04I H04K 111.1 . . ?
N04Z C04X C04I 179.5(15) . . ?
N58 C57 C59 177(2) . . ?
C57 C59 H59A 108.5 . . ?
C57 C59 H59B 109.5 . . ?
C57 C59 H59C 110.3 . . ?
H59A C59 H59B 109.6 . . ?
H59A C59 H59C 109.5 . . ?
H59B C59 H59C 109.4 . . ?
C20 C17 H17A 99.2 . . ?
C20 C17 H17B 133.7 . . ?
C20 C17 H17C 93.4 . . ?
H17A C17 H17B 109.5 . . ?
H17A C17 H17C 109.4 . . ?
H17B C17 H17C 109.4 . . ?
C20 C23 H23A 111.9 . . ?
C20 C23 H23B 118.0 . . ?
C20 C23 H23C 97.7 . . ?
H23A C23 H23B 109.5 . . ?
H23A C23 H23C 109.4 . . ?
H23B C23 H23C 109.5 . . ?
C20 C22 H22A 115.1 . . ?
C20 C22 H22B 99.4 . . ?
C20 C22 H22C 113.4 . . ?
H22A C22 H22B 109.5 . . ?
H22A C22 H22C 109.4 . . ?
H22B C22 H22C 109.4 . . ?
C89 C84 H84A 111.2 . . ?
C89 C84 H84B 108.5 . . ?
C89 C84 H84C 108.7 . . ?
H84A C84 H84B 109.5 . . ?
H84A C84 H84C 109.4 . . ?
H84B C84 H84C 109.5 . . ?
C89 C72 H72A 105.9 . . ?
C89 C72 H72B 113.1 . . ?
C89 C72 H72C 109.4 . . ?
H72A C72 H72B 109.5 . . ?
H72A C72 H72C 109.4 . . ?
H72B C72 H72C 109.5 . . ?
C89 C70 H70A 110.1 . . ?
C89 C70 H70B 106.3 . . ?
C89 C70 H70C 112.0 . . ?
H70A C70 H70B 109.5 . . ?
H70A C70 H70C 109.5 . . ?
H70B C70 H70C 109.5 . . ?
C101 C85 H85A 109.5 . . ?
C101 C85 H85B 109.5 . . ?
C101 C85 H85C 109.5 . . ?
H85A C85 H85B 109.5 . . ?
H85A C85 H85C 109.5 . . ?
H85B C85 H85C 109.5 . . ?
C101 C78 H78A 109.5 . . ?
C101 C78 H78B 109.5 . . ?
C101 C78 H78C 109.5 . . ?
H78A C78 H78B 109.5 . . ?
H78A C78 H78C 109.5 . . ?
H78B C78 H78C 109.5 . . ?
C101 C79 H79A 109.5 . . ?
C101 C79 H79B 109.5 . . ?
C101 C79 H79C 109.5 . . ?
H79A C79 H79B 109.5 . . ?
H79A C79 H79C 109.5 . . ?
H79B C79 H79C 109.5 . . ?

loop_
_geom_bond_atom_site_label_1
_geom_bond_atom_site_label_2
_geom_bond_distance
_geom_bond_site_symmetry_2
_geom_bond_publ_flag
Ti01 Ti02 3.1359(16) . ?
Ti01 O00A 2.105(4) 2_655 ?
Ti01 O00B 1.882(4) . ?
Ti01 O00F 1.816(4) . ?
Ti01 O00H 2.117(4) . ?
Ti01 O00M 1.782(4) . ?
Ti01 O009 2.093(4) 2_655 ?
Ti02 Ti05 3.0704(14) . ?
Ti02 O00B 2.014(3) . ?
Ti02 O00G 1.891(4) . ?
Ti02 O00H 1.991(4) . ?
Ti02 O00I 2.043(4) . ?
Ti02 O00R 1.765(4) . ?
Ti02 O00W 2.042(4) . ?
Ti03 Ti05 3.2283(17) . ?
Ti03 O00E 2.117(4) . ?
Ti03 O00G 1.876(4) . ?
Ti03 O00K 2.124(4) . ?
Ti03 O00N 2.082(4) . ?
Ti03 O00Q 1.810(4) . ?
Ti03 O00T 1.791(4) . ?
Ti04 Ti07 3.2228(19) . ?
Ti04 O00D 2.114(4) . ?
Ti04 O00J 2.083(4) . ?
Ti04 O00V 1.885(4) . ?
Ti04 O00Y 1.832(4) . ?
Ti04 O00Z 2.110(4) . ?
Ti04 O010 1.782(4) . ?
Ti05 O00B 1.967(4) . ?
Ti05 O00G 2.113(4) . ?
Ti05 O00K 1.979(4) . ?
Ti05 O00O 2.209(4) . ?
Ti05 O00P 1.856(4) . ?
Ti05 O2 1.739(4) . ?
Ti06 Ti08 3.134(2) . ?
Ti06 O00C 2.081(4) . ?
Ti06 O00S 2.116(4) . ?
Ti06 O00U 1.891(4) . ?
Ti06 O00X 1.841(5) . ?
Ti06 O01E 1.732(5) . ?
Ti06 O012 2.108(5) . ?
Ti07 Ti08 3.0500(17) . ?
Ti07 O00L 1.839(4) . ?
Ti07 O00U 1.948(4) . ?
Ti07 O00V 2.106(4) . ?
Ti07 O00Z 1.982(4) . ?
Ti07 O1 1.774(5) . ?
Ti07 O01A 2.205(6) . ?
Ti08 O00U 2.000(4) . ?
Ti08 O00V 1.878(4) . ?
Ti08 O01M 1.967(6) . ?
Ti08 O012 1.980(5) . ?
Ti08 O014 2.055(5) . ?
Ti08 O018 1.726(5) . ?
F011 C03F 1.292(8) . ?
F015 C03F 1.333(9) . ?
F016 C03F 1.331(9) . ?
O00A C01G 1.270(7) . ?
O00C C01B 1.238(7) . ?
O00D C01I 1.272(8) . ?
O00E C01I 1.228(7) . ?
O00F C026 1.395(7) . ?
O00H C01R 1.407(7) . ?
O00I H00A 0.9098 . ?
O00I H00B 0.9082 . ?
O00J C01C 1.235(8) . ?
O00K C02T 1.408(7) . ?
O00L C01K 1.384(6) . ?
O00M C01O 1.360(8) . ?
O00N C01C 1.269(8) . ?
O00O C021 1.257(8) . ?
O00P C022 1.387(7) . ?
O00Q C01J 1.375(6) . ?
O00R C01F 1.359(7) . ?
O00S C01G 1.252(7) . ?
O00T C01L 1.376(7) . ?
O00W C021 1.224(7) . ?
O00X C033 1.384(8) . ?
O00Y C03B 1.355(7) . ?
O00Z C02B 1.403(7) . ?
O1 C68 1.519(9) . ?
O01A C04L 1.263(11) . ?
O01E C93 1.315(7) . ?
O01M C04L 1.334(12) . ?
O2 C12 1.523(10) . ?
O009 C01B 1.239(7) . ?
O010 C02R 1.363(7) . ?
O012 C041 1.426(9) . ?
O014 H01A 0.9000 . ?
O014 H01B 0.9032 . ?
O018 C02Y 1.352(8) . ?
C71 C45 1.552(9) . ?
C71 C24 1.502(9) . ?
C71 C50 1.504(17) . ?
C71 C54 1.562(19) . ?
C71 C73 1.505(10) . ?
C71 C74 1.507(9) . ?
C71 C55 1.57(2) . ?
C01B C01G 1.497(9) . ?
C01C C01I 1.554(8) . ?
C01F C01N 1.419(9) . ?
C01F C02C 1.372(9) . ?
C01H C01J 1.362(8) . ?
C01H C01U 1.416(8) . ?
C01H C01V 1.491(7) . ?
C01J C01Q 1.412(8) . ?
C01K C01P 1.391(8) . ?
C01K C01X 1.390(8) . ?
C01L C02G 1.353(9) . ?
C01L C023 1.377(9) . ?
C01N C01T 1.493(9) . ?
C01N C02D 1.397(8) . ?
C01O C01S 1.402(9) . ?
C01O C02V 1.366(9) . ?
C01P C02M 1.523(8) . ?
C01P C020 1.350(8) . ?
C01Q C01W 1.355(8) . ?
C01Q C029 1.558(9) . ?
C01R C01Y 1.387(9) . ?
C01R C025 1.421(8) . ?
C01S C03I 1.398(10) . ?
C01S C024 1.498(10) . ?
C01T H01C 0.9900 . ?
C01T H01D 0.9900 . ?
C01T C025 1.519(9) . ?
C01U H01U 0.9500 . ?
C01U C02A 1.420(8) . ?
C01V H01E 0.9900 . ?
C01V H01F 0.9900 . ?
C01V C02C 1.529(8) . ?
C01W H01W 0.9500 . ?
C01W C02A 1.388(9) . ?
C01X C02J 1.514(8) . ?
C01X C02K 1.402(8) . ?
C01Y C03A 1.340(9) . ?
C01Y C024 1.537(9) . ?
C01Z C02E 1.484(9) . ?
C01Z C026 1.369(10) . ?
C01Z C037 1.390(9) . ?
C02A C03M 1.518(9) . ?
C02B C02Q 1.418(9) . ?
C02B C027 1.379(9) . ?
C02C C02S 1.405(8) . ?
C02D H02D 0.9500 . ?
C02D C02H 1.363(9) . ?
C02E H02A 0.9900 . ?
C02E H02B 0.9900 . ?
C02E C028 1.527(9) . ?
C02G C03D 1.513(10) . ?
C02G C039 1.437(10) . ?
C02H C02S 1.387(9) . ?
C02H C31 1.548(10) . ?
C02I C02L 1.508(10) . ?
C02I C026 1.410(10) . ?
C02I C042 1.396(10) . ?
C02J H02C 0.9900 . ?
C02J H02E 0.9900 . ?
C02J C031 1.516(9) . ?
C02K H02K 0.9500 . ?
C02K C02U 1.398(9) . ?
C02L H02F 0.9900 . ?
C02L H02G 0.9900 . ?
C02L C02V 1.504(9) . ?
C02M H02H 0.9900 . ?
C02M H02I 0.9900 . ?
C02M C027 1.525(9) . ?
C02N C02T 1.403(9) . ?
C02N C02W 1.499(9) . ?
C02N C03P 1.412(9) . ?
C02O H02J 0.9900 . ?
C02O H02L 0.9900 . ?
C02O C02P 1.513(10) . ?
C02O C02Q 1.514(10) . ?
C02P C02R 1.368(10) . ?
C02P C03K 1.431(10) . ?
C02Q C038 1.402(9) . ?
C02R C03J 1.349(10) . ?
C02S H02S 0.9500 . ?
C02T C03Q 1.409(9) . ?
C02U C020 1.407(9) . ?
C02U C37 1.519(10) . ?
C02V C03W 1.414(10) . ?
C02W H02M 0.9900 . ?
C02W H02N 0.9900 . ?
C02W C032 1.518(9) . ?
C02X C02Y 1.365(11) . ?
C02X C02Z 1.498(10) . ?
C02X C04T 1.379(10) . ?
C02Y C03Z 1.407(10) . ?
C02Z H02O 0.9900 . ?
C02Z H02P 0.9900 . ?
C02Z C03H 1.533(9) . ?
C03A H03A 0.9500 . ?
C03A C040 1.402(10) . ?
C03B C03H 1.393(9) . ?
C03B C035 1.409(8) . ?
C03C C03E 1.368(11) . ?
C03C C03P 1.389(11) . ?
C03C C101 1.628(11) . ?
C03D H03B 0.9900 . ?
C03D H03C 0.9900 . ?
C03D C03Q 1.522(10) . ?
C03E H03E 0.9500 . ?
C03E C03Q 1.380(9) . ?
C03F C021 1.520(10) . ?
C03G H03G 0.9500 . ?
C03G C03L 1.400(11) . ?
C03G C032 1.371(9) . ?
C03H C044 1.392(9) . ?
C03I H03I 0.9500 . ?
C03I C043 1.347(10) . ?
C03J C03U 1.434(10) . ?
C03J C03Y 1.475(11) . ?
C03K H03K 0.9500 . ?
C03K C03S 1.390(11) . ?
C03L C03R 1.360(10) . ?
C03L C43 1.548(11) . ?
C03M C05F 1.575(12) . ?
C03M C053 1.496(11) . ?
C03M C057 1.468(11) . ?
C03N C04O 1.553(10) . ?
C03N C036 1.396(10) . ?
C03N C038 1.377(10) . ?
C03P H03P 0.9500 . ?
C03R H03R 0.9500 . ?
C03R C028 1.417(9) . ?
C03S C03U 1.355(11) . ?
C03S C04Y 1.572(12) . ?
C03T H03T 0.9500 . ?
C03T C025 1.382(9) . ?
C03T C040 1.364(10) . ?
C03U H03U 0.9500 . ?
C03V H03V 0.9500 . ?
C03V C2 1.403(11) . ?
C03V C031 1.389(9) . ?
C03W H03W 0.9500 . ?
C03W C043 1.362(10) . ?
C03X C04V 1.408(11) . ?
C03X C033 1.385(11) . ?
C03X C046 1.560(11) . ?
C03Y H03D 0.9900 . ?
C03Y H03F 0.9900 . ?
C03Y C035 1.541(9) . ?
C03Z C04A 1.519(11) . ?
C03Z C04N 1.436(10) . ?
C04A H04A 0.9900 . ?
C04A H04B 0.9900 . ?
C04A C04P 1.428(11) . ?
C04E H04E 0.9500 . ?
C04E C035 1.391(9) . ?
C04E C047 1.378(10) . ?
C101 C85 1.504(13) . ?
C101 C78 1.447(13) . ?
C101 C79 1.552(14) . ?
C2 C04V 1.366(12) . ?
C2 C64 1.575(13) . ?
C04K C05I 1.518(12) . ?
C04K C05L 1.486(13) . ?
C04K C05U 1.532(12) . ?
C04K C034 1.579(10) . ?
C04L C05J 1.596(17) . ?
C04N H04N 0.9500 . ?
C04N C05G 1.326(12) . ?
C04O C04W 1.523(11) . ?
C04O C050 1.515(12) . ?
C04O C058 1.606(13) . ?
C04P C05E 1.432(12) . ?
C04P C041 1.338(11) . ?
C04R C05A 1.496(13) . ?
C04R C041 1.413(12) . ?
C04R C065 1.407(8) . ?
C04T H04T 0.9500 . ?
C04T C05G 1.376(11) . ?
C89 C043 1.507(12) . ?
C89 C84 1.534(13) . ?
C89 C72 1.442(12) . ?
C89 C70 1.610(12) . ?
C04V H04V 0.9500 . ?
C04W H04C 0.9799 . ?
C04W H04D 0.9802 . ?
C04W H04F 0.9796 . ?
C04Y C05C 1.539(14) . ?
C04Y C05T 1.458(13) . ?
C04Y C061 1.584(14) . ?
C05A H05A 0.9900 . ?
C05A H05B 0.9900 . ?
C05A C92 1.503(12) . ?
C05C H05C 0.9811 . ?
C05C H05D 0.9790 . ?
C05C H05E 0.9807 . ?
C05E H05F 0.9500 . ?
C05E C45 1.398(15) . ?
C05F H05G 0.9794 . ?
C05F H05H 0.9801 . ?
C05F H05I 0.9795 . ?
C05G C7 1.529(13) . ?
C05I H05J 0.9798 . ?
C05I H05K 0.9798 . ?
C05I H05L 0.9798 . ?
C05J F1 1.442(16) . ?
C05J F3 1.206(16) . ?
C05J F5 1.396(19) . ?
C05J F2 1.50(2) . ?
C05J F4 1.223(19) . ?
C05J F6 1.41(2) . ?
C05L H05M 0.9799 . ?
C05L H05N 0.9811 . ?
C05L H05O 0.9794 . ?
C16 H16A 0.9804 . ?
C16 H16B 0.9801 . ?
C16 H16C 0.9795 . ?
C16 C20 1.493(18) . ?
C21 H21A 0.9799 . ?
C21 H21B 0.9803 . ?
C21 H21C 0.9800 . ?
C21 C20 1.568(18) . ?
C05T H05P 0.9801 . ?
C05T H05Q 0.9795 . ?
C05T H05R 0.9801 . ?
C05U H05S 0.9803 . ?
C05U H05T 0.9804 . ?
C05U H05U 0.9806 . ?
C18 H18A 0.9797 . ?
C18 H18B 0.9795 . ?
C18 H18C 0.9791 . ?
C18 C20 1.487(9) . ?
C76 C90 1.546(9) . ?
C76 C75 1.458(17) . ?
C76 C52 1.479(15) . ?
C76 C56 1.676(18) . ?
C76 C15 1.45(2) . ?
C76 C51 1.67(2) . ?
C76 C53 1.50(2) . ?
C69 H69A 0.9807 . ?
C69 H69B 0.9791 . ?
C69 H69C 0.9799 . ?
C69 C68 1.464(10) . ?
C12 H12 1.0000 . ?
C12 C48 1.506(10) . ?
C12 C49 1.481(10) . ?
C13 C045 1.547(12) . ?
C13 C10 1.519(15) . ?
C13 C11 1.490(14) . ?
C13 C14 1.491(15) . ?
C13 C44 1.46(2) . ?
C13 C46 1.51(2) . ?
C13 C47 1.48(2) . ?
C020 H020 0.9500 . ?
C022 C028 1.351(9) . ?
C022 C032 1.424(9) . ?
C023 C029 1.482(9) . ?
C023 C030 1.431(9) . ?
C7 C6 1.453(16) . ?
C7 C86 1.78(3) . ?
C7 C4 1.523(17) . ?
C7 C65 1.60(2) . ?
C7 C5 1.431(16) . ?
C7 C3 1.508(17) . ?
C024 H02Q 0.9900 . ?
C024 H02R 0.9900 . ?
C027 C036 1.398(8) . ?
C029 H02T 0.9900 . ?
C029 H02U 0.9900 . ?
C030 H030 0.9500 . ?
C030 C034 1.374(10) . ?
C31 C27 1.601(15) . ?
C31 C29 1.484(15) . ?
C31 C30 1.525(15) . ?
C31 C19 1.546(16) . ?
C31 C26 1.517(14) . ?
C31 C28 1.553(15) . ?
C031 C033 1.391(10) . ?
C034 C039 1.311(10) . ?
C036 H036 0.9500 . ?
C037 H037 0.9500 . ?
C037 C045 1.406(11) . ?
C37 C33 1.552(16) . ?
C37 C34 1.463(14) . ?
C37 C35 1.549(16) . ?
C37 C9 1.503(16) . ?
C37 C32 1.482(17) . ?
C37 C36 1.557(17) . ?
C038 H038 0.9500 . ?
C039 H039 0.9500 . ?
C040 C83 1.577(12) . ?
C042 H042 0.9500 . ?
C042 C045 1.378(11) . ?
C43 C38 1.510(14) . ?
C43 C40 1.520(15) . ?
C43 C41 1.485(14) . ?
C43 C25 1.49(2) . ?
C43 C39 1.53(2) . ?
C43 C42 1.47(2) . ?
C044 H044 0.9500 . ?
C044 C047 1.380(9) . ?
C45 C065 1.385(16) . ?
C046 H04G 0.9900 . ?
C046 H04H 0.9900 . ?
C046 C94 1.535(10) . ?
C047 C20 1.589(11) . ?
C48 H48A 0.9801 . ?
C48 H48B 0.9803 . ?
C48 H48C 0.9806 . ?
C49 H49A 0.9792 . ?
C49 H49B 0.9801 . ?
C49 H49C 0.9803 . ?
C050 H05V 0.9807 . ?
C050 H05W 0.9794 . ?
C050 H05X 0.9799 . ?
C83 C62 1.466(14) . ?
C83 C80 1.540(14) . ?
C83 C82 1.685(18) . ?
C83 C81 1.54(2) . ?
C83 C8 1.67(2) . ?
C83 C63 1.50(2) . ?
C053 H05Y 0.9798 . ?
C053 H 0.9806 . ?
C053 HA 0.9804 . ?
C20 C17 1.562(17) . ?
C20 C23 1.478(8) . ?
C20 C22 1.549(15) . ?
C057 H05Z 0.9802 . ?
C057 HB 0.9801 . ?
C057 HC 0.9802 . ?
C058 H05 0.9799 . ?
C058 HD 0.9796 . ?
C058 HE 0.9800 . ?
C061 H06A 0.9799 . ?
C061 H06B 0.9809 . ?
C061 H06C 0.9788 . ?
C68 H68 1.0000 . ?
C68 C77 1.519(10) . ?
C77 H77A 0.9798 . ?
C77 H77B 0.9804 . ?
C77 H77C 0.9814 . ?
C64 C58 1.498(13) . ?
C64 C60 1.543(15) . ?
C64 C66 1.551(15) . ?
C64 C61 1.498(10) . ?
C64 C1 1.56(2) . ?
C64 C67 1.55(2) . ?
C065 H065 0.9500 . ?
C90 C91 1.3900 . ?
C90 C95 1.3900 . ?
C91 H91 0.9500 . ?
C91 C92 1.3900 . ?
C92 C93 1.3900 . ?
C93 C94 1.3900 . ?
C94 C95 1.3900 . ?
C95 H95 0.9500 . ?
C24 H24A 0.9806 . ?
C24 H24B 0.9790 . ?
C24 H24C 0.9798 . ?
C75 H75A 0.9792 . ?
C75 H75B 0.9796 . ?
C75 H75C 0.9803 . ?
C62 H62A 0.9802 . ?
C62 H62B 0.9797 . ?
C62 H62C 0.9791 . ?
C80 H80A 0.9799 . ?
C80 H80B 0.9799 . ?
C80 H80C 0.9797 . ?
C10 H10A 0.9819 . ?
C10 H10B 0.9796 . ?
C10 H10C 0.9798 . ?
C11 H11A 0.9795 . ?
C11 H11B 0.9801 . ?
C11 H11C 0.9809 . ?
C14 H14A 0.9790 . ?
C14 H14B 0.9802 . ?
C14 H14C 0.9805 . ?
C82 H82A 0.9802 . ?
C82 H82B 0.9800 . ?
C82 H82C 0.9791 . ?
C6 H6A 0.9785 . ?
C6 H6B 0.9801 . ?
C6 H6C 0.9805 . ?
C86 H86A 0.9787 . ?
C86 H86B 0.9800 . ?
C86 H86C 0.9803 . ?
C4 H4A 0.9801 . ?
C4 H4B 0.9789 . ?
C4 H4C 0.9804 . ?
C27 H27A 0.9800 . ?
C27 H27B 0.9804 . ?
C27 H27C 0.9795 . ?
C29 H29A 0.9801 . ?
C29 H29B 0.9797 . ?
C29 H29C 0.9802 . ?
C30 H30A 0.9814 . ?
C30 H30B 0.9790 . ?
C30 H30C 0.9813 . ?
C33 H33A 0.9789 . ?
C33 H33B 0.9803 . ?
C33 H33C 0.9817 . ?
C34 H34A 0.9811 . ?
C34 H34B 0.9798 . ?
C34 H34C 0.9794 . ?
C35 H35A 0.9797 . ?
C35 H35B 0.9802 . ?
C35 H35C 0.9808 . ?
C38 H38A 0.9802 . ?
C38 H38B 0.9801 . ?
C38 H38C 0.9796 . ?
C40 H40A 0.9809 . ?
C40 H40B 0.9795 . ?
C40 H40C 0.9796 . ?
C41 H41A 0.9800 . ?
C41 H41B 0.9797 . ?
C41 H41C 0.9802 . ?
C50 H50A 0.9804 . ?
C50 H50B 0.9802 . ?
C50 H50C 0.9800 . ?
C52 H52A 0.9801 . ?
C52 H52B 0.9802 . ?
C52 H52C 0.9802 . ?
C54 H54A 0.9800 . ?
C54 H54B 0.9797 . ?
C54 H54C 0.9807 . ?
C56 H56A 0.9811 . ?
C56 H56B 0.9798 . ?
C56 H56C 0.9803 . ?
C58 H58A 0.9797 . ?
C58 H58B 0.9801 . ?
C58 H58C 0.9792 . ?
C60 H60A 0.9799 . ?
C60 H60B 0.9797 . ?
C60 H60C 0.9793 . ?
C66 H66A 0.9798 . ?
C66 H66B 0.9792 . ?
C66 H66C 0.9803 . ?
C81 H81A 0.9791 . ?
C81 H81B 0.9802 . ?
C81 H81C 0.9788 . ?
C73 H73A 0.9795 . ?
C73 H73B 0.9804 . ?
C73 H73C 0.9802 . ?
C74 H74A 0.9800 . ?
C74 H74B 0.9807 . ?
C74 H74C 0.9803 . ?
C15 H15A 0.9796 . ?
C15 H15B 0.9812 . ?
C15 H15C 0.9801 . ?
C9 H9A 0.9798 . ?
C9 H9B 0.9803 . ?
C9 H9C 0.9800 . ?
C8 H8A 0.9800 . ?
C8 H8B 0.9801 . ?
C8 H8C 0.9797 . ?
C65 H65A 0.9805 . ?
C65 H65B 0.9798 . ?
C65 H65C 0.9796 . ?
C19 H19A 0.9807 . ?
C19 H19B 0.9800 . ?
C19 H19C 0.9793 . ?
C5 H5A 0.9805 . ?
C5 H5B 0.9802 . ?
C5 H5C 0.9802 . ?
C3 H3A 0.9799 . ?
C3 H3B 0.9795 . ?
C3 H3C 0.9798 . ?
C63 H63A 0.9808 . ?
C63 H63B 0.9797 . ?
C63 H63C 0.9797 . ?
C25 H25A 0.9803 . ?
C25 H25B 0.9798 . ?
C25 H25C 0.9799 . ?
C26 H26A 0.9822 . ?
C26 H26B 0.9796 . ?
C26 H26C 0.9804 . ?
C28 H28A 0.9791 . ?
C28 H28B 0.9806 . ?
C28 H28C 0.9797 . ?
C32 H32A 0.9804 . ?
C32 H32B 0.9805 . ?
C32 H32C 0.9792 . ?
C36 H36A 0.9800 . ?
C36 H36B 0.9798 . ?
C36 H36C 0.9800 . ?
C39 H39A 0.9800 . ?
C39 H39B 0.9805 . ?
C39 H39C 0.9797 . ?
C42 H42A 0.9799 . ?
C42 H42B 0.9797 . ?
C42 H42C 0.9796 . ?
C44 H44A 0.9790 . ?
C44 H44B 0.9799 . ?
C44 H44C 0.9801 . ?
C46 H46A 0.9798 . ?
C46 H46B 0.9805 . ?
C46 H46C 0.9794 . ?
C47 H47A 0.9798 . ?
C47 H47B 0.9802 . ?
C47 H47C 0.9799 . ?
C51 H51A 0.9798 . ?
C51 H51B 0.9796 . ?
C51 H51C 0.9802 . ?
C53 H53A 0.9804 . ?
C53 H53B 0.9802 . ?
C53 H53C 0.9794 . ?
C55 H55A 0.9803 . ?
C55 H55B 0.9797 . ?
C55 H55C 0.9804 . ?
C61 H61A 0.9796 . ?
C61 H61B 0.9800 . ?
C61 H61C 0.9804 . ?
C1 H1A 0.9799 . ?
C1 H1B 0.9805 . ?
C1 H1C 0.9800 . ?
C67 H67A 0.9804 . ?
C67 H67B 0.9798 . ?
C67 H67C 0.9802 . ?
N04Z C04X 1.175(10) . ?
C04I H04I 0.9787 . ?
C04I H04J 0.9807 . ?
C04I H04K 0.9812 . ?
C04I C04X 1.451(11) . ?
N58 C57 1.19(2) . ?
C57 C59 1.47(2) . ?
C59 H59A 0.9780 . ?
C59 H59B 0.9799 . ?
C59 H59C 0.9808 . ?
C17 H17A 0.9803 . ?
C17 H17B 0.9795 . ?
C17 H17C 0.9802 . ?
C23 H23A 0.9799 . ?
C23 H23B 0.9798 . ?
C23 H23C 0.9807 . ?
C22 H22A 0.9798 . ?
C22 H22B 0.9798 . ?
C22 H22C 0.9800 . ?
C84 H84A 0.9802 . ?
C84 H84B 0.9798 . ?
C84 H84C 0.9799 . ?
C72 H72A 0.9801 . ?
C72 H72B 0.9803 . ?
C72 H72C 0.9799 . ?
C70 H70A 0.9804 . ?
C70 H70B 0.9800 . ?
C70 H70C 0.9801 . ?
C85 H85A 0.9800 . ?
C85 H85B 0.9800 . ?
C85 H85C 0.9800 . ?
C78 H78A 0.9800 . ?
C78 H78B 0.9800 . ?
C78 H78C 0.9800 . ?
C79 H79A 0.9800 . ?
C79 H79B 0.9800 . ?
C79 H79C 0.9800 . ?

loop_
_geom_torsion_atom_site_label_1
_geom_torsion_atom_site_label_2
_geom_torsion_atom_site_label_3
_geom_torsion_atom_site_label_4
_geom_torsion
_geom_torsion_site_symmetry_1
_geom_torsion_site_symmetry_2
_geom_torsion_site_symmetry_3
_geom_torsion_site_symmetry_4
_geom_torsion_publ_flag
Ti01 Ti02 O00G Ti03 175.4(4) . . . . ?
Ti01 Ti02 O00G Ti05 12.63(17) . . . . ?
Ti01 Ti02 O00R C01F 44.3(13) . . . . ?
Ti01 O00A C01G O00S 176.1(5) 2_655 . . . ?
Ti01 O00A C01G C01B -1.7(6) 2_655 . . . ?
Ti01 O00F C026 C01Z 108.1(7) . . . . ?
Ti01 O00F C026 C02I -72.5(8) . . . . ?
Ti01 O00H C01R C01Y -63.3(7) . . . . ?
Ti01 O00H C01R C025 115.8(5) . . . . ?
Ti01 O00M C01O C01S 101.1(7) . . . . ?
Ti01 O00M C01O C02V -77.1(9) . . . . ?
Ti01 O009 C01B O00C -177.7(5) 2_655 . . . ?
Ti01 O009 C01B C01G 4.8(6) 2_655 . . . ?
Ti02 Ti01 O00B Ti05 -154.0(5) . . . . ?
Ti02 Ti01 O00F C026 -97.0(6) . . . . ?
Ti02 Ti01 O00M C01O -122.0(6) . . . . ?
Ti02 Ti05 O00P C022 163.8(5) . . . . ?
Ti02 Ti05 O2 C12 74.1(18) . . . . ?
Ti02 O00H C01R C01Y 107.7(6) . . . . ?
Ti02 O00H C01R C025 -73.3(6) . . . . ?
Ti02 O00R C01F C01N -56.1(14) . . . . ?
Ti02 O00R C01F C02C 120.8(11) . . . . ?
Ti02 O00W C021 O00O -1.0(11) . . . . ?
Ti02 O00W C021 C03F 176.6(5) . . . . ?
Ti03 Ti05 O00P C022 -122.8(5) . . . . ?
Ti03 Ti05 O2 C12 -47.1(18) . . . . ?
Ti03 O00E C01I O00D 176.0(5) . . . . ?
Ti03 O00E C01I C01C -6.4(7) . . . . ?
Ti03 O00K C02T C02N 101.7(7) . . . . ?
Ti03 O00K C02T C03Q -80.2(8) . . . . ?
Ti03 O00N C01C O00J -177.1(5) . . . . ?
Ti03 O00N C01C C01I 3.1(7) . . . . ?
Ti03 O00Q C01J C01H 123.1(6) . . . . ?
Ti03 O00Q C01J C01Q -59.5(9) . . . . ?
Ti03 O00T C01L C02G 101.5(8) . . . . ?
Ti03 O00T C01L C023 -75.5(9) . . . . ?
Ti04 Ti07 O00L C01K -119.6(5) . . . . ?
Ti04 Ti07 O1 C68 -32(2) . . . . ?
Ti04 O00D C01I O00E 173.4(5) . . . . ?
Ti04 O00D C01I C01C -4.3(6) . . . . ?
Ti04 O00J C01C O00N -176.2(5) . . . . ?
Ti04 O00J C01C C01I 3.6(7) . . . . ?
Ti04 O00Y C03B C03H 125.7(7) . . . . ?
Ti04 O00Y C03B C035 -58.4(10) . . . . ?
Ti04 O00Z C02B C02Q -76.8(8) . . . . ?
Ti04 O00Z C02B C027 99.5(7) . . . . ?
Ti04 O010 C02R C02P 104.6(9) . . . . ?
Ti04 O010 C02R C03J -75.3(10) . . . . ?
Ti05 Ti02 O00G Ti03 162.8(5) . . . . ?
Ti05 Ti02 O00R C01F -122.1(11) . . . . ?
Ti05 Ti03 O00G Ti02 -162.1(5) . . . . ?
Ti05 Ti03 O00Q C01J -97.0(6) . . . . ?
Ti05 Ti03 O00T C01L -122.1(6) . . . . ?
Ti05 O00K C02T C02N -77.8(8) . . . . ?
Ti05 O00K C02T C03Q 100.2(7) . . . . ?
Ti05 O00O C021 O00W -8.8(12) . . . . ?
Ti05 O00O C021 C03F 173.7(5) . . . . ?
Ti05 O00P C022 C028 -96.0(7) . . . . ?
Ti05 O00P C022 C032 87.0(7) . . . . ?
Ti05 O2 C12 C48 129.4(18) . . . . ?
Ti05 O2 C12 C49 -95(2) . . . . ?
Ti06 Ti08 O00V Ti04 166.5(4) . . . . ?
Ti06 Ti08 O00V Ti07 14.00(19) . . . . ?
Ti06 Ti08 O018 C02Y 35.3(18) . . . . ?
Ti06 O00C C01B O009 -176.7(5) . . . . ?
Ti06 O00C C01B C01G 0.8(6) . . . . ?
Ti06 O00S C01G O00A 178.4(5) . . . . ?
Ti06 O00S C01G C01B -3.8(7) . . . . ?
Ti06 O00X C033 C03X -70.6(9) . . . . ?
Ti06 O00X C033 C031 112.2(7) . . . . ?
Ti06 O01E C93 C92 102.1(8) . . . . ?
Ti06 O01E C93 C94 -79.2(9) . . . . ?
Ti06 O012 C041 C04P 109.2(9) . . . . ?
Ti06 O012 C041 C04R -67.9(9) . . . . ?
Ti07 Ti04 O00V Ti08 -151.4(6) . . . . ?
Ti07 Ti04 O00Y C03B -94.2(6) . . . . ?
Ti07 Ti04 O010 C02R -126.0(8) . . . . ?
Ti07 Ti08 O00V Ti04 152.5(6) . . . . ?
Ti07 Ti08 O018 C02Y -122.2(16) . . . . ?
Ti07 O00L C01K C01P 84.8(7) . . . . ?
Ti07 O00L C01K C01X -97.4(6) . . . . ?
Ti07 O00Z C02B C02Q 102.5(7) . . . . ?
Ti07 O00Z C02B C027 -81.2(8) . . . . ?
Ti07 O1 C68 C69 -93(3) . . . . ?
Ti07 O1 C68 C77 110(2) . . . . ?
Ti07 O01A C04L O01M -9.6(17) . . . . ?
Ti07 O01A C04L C05J 160.2(8) . . . . ?
Ti08 Ti06 O00U Ti07 -146.0(5) . . . . ?
Ti08 Ti06 O00X C033 -98.1(6) . . . . ?
Ti08 Ti06 O01E C93 -122.4(9) . . . . ?
Ti08 Ti07 O00L C01K 166.5(4) . . . . ?
Ti08 Ti07 O1 C68 83.1(19) . . . . ?
Ti08 O01M C04L O01A -7.9(16) . . . . ?
Ti08 O01M C04L C05J -177.7(8) . . . . ?
Ti08 O012 C041 C04P -72.6(9) . . . . ?
Ti08 O012 C041 C04R 110.4(8) . . . . ?
Ti08 O018 C02Y C02X 127.0(15) . . . . ?
Ti08 O018 C02Y C03Z -50(2) . . . . ?
F011 C03F C021 O00O 166.5(7) . . . . ?
F011 C03F C021 O00W -11.4(11) . . . . ?
F015 C03F C021 O00O 45.7(10) . . . . ?
F015 C03F C021 O00W -132.2(7) . . . . ?
F016 C03F C021 O00O -68.4(9) . . . . ?
F016 C03F C021 O00W 113.7(8) . . . . ?
O00A Ti01 O00B Ti02 -10.4(4) 2_655 . . . ?
O00A Ti01 O00B Ti05 -164.4(3) 2_655 . . . ?
O00A Ti01 O00F C026 117.5(6) 2_655 . . . ?
O00A Ti01 O00M C01O -4.4(7) 2_655 . . . ?
O00B Ti01 O00F C026 -76.1(6) . . . . ?
O00B Ti01 O00M C01O -161.1(6) . . . . ?
O00B Ti02 O00G Ti03 175.3(4) . . . . ?
O00B Ti02 O00G Ti05 12.51(14) . . . . ?
O00B Ti02 O00R C01F 12.4(17) . . . . ?
O00B Ti05 O00P C022 126.3(6) . . . . ?
O00B Ti05 O2 C12 106.0(18) . . . . ?
O00C Ti06 O00U Ti07 140.3(4) . . . . ?
O00C Ti06 O00U Ti08 -73.66(19) . . . . ?
O00C Ti06 O00X C033 -170.1(6) . . . . ?
O00C Ti06 O01E C93 3.0(17) . . . . ?
O00C C01B C01G O00A -179.8(5) . . . . ?
O00C C01B C01G O00S 2.2(8) . . . . ?
O00D Ti04 O00V Ti07 -90.49(19) . . . . ?
O00D Ti04 O00V Ti08 118.1(5) . . . . ?
O00D Ti04 O00Y C03B -179.3(8) . . . . ?
O00D Ti04 O010 C02R -2.5(13) . . . . ?
O00E Ti03 O00G Ti02 109.3(4) . . . . ?
O00E Ti03 O00G Ti05 -88.52(17) . . . . ?
O00E Ti03 O00Q C01J -177.6(6) . . . . ?
O00E Ti03 O00T C01L 2.3(11) . . . . ?
O00F Ti01 O00B Ti02 -158.02(17) . . . . ?
O00F Ti01 O00B Ti05 48.0(4) . . . . ?
O00F Ti01 O00M C01O 91.7(7) . . . . ?
O00G Ti02 O00R C01F -121.1(12) . . . . ?
O00G Ti03 O00Q C01J -91.8(6) . . . . ?
O00G Ti03 O00T C01L -161.6(6) . . . . ?
O00G Ti05 O00P C022 -157.0(5) . . . . ?
O00G Ti05 O2 C12 9(2) . . . . ?
O00H Ti01 O00B Ti02 16.09(15) . . . . ?
O00H Ti01 O00B Ti05 -137.9(4) . . . . ?
O00H Ti01 O00M C01O -86.5(7) . . . . ?
O00H Ti02 O00G Ti03 141.5(4) . . . . ?
O00H Ti02 O00G Ti05 -21.3(4) . . . . ?
O00H Ti02 O00R C01F 69.9(12) . . . . ?
O00H C01R C01Y C03A 178.5(6) . . . . ?
O00H C01R C01Y C024 -1.0(10) . . . . ?
O00H C01R C025 C01T -2.0(9) . . . . ?
O00H C01R C025 C03T 178.1(6) . . . . ?
O00I Ti02 O00G Ti03 -99.1(4) . . . . ?
O00I Ti02 O00G Ti05 98.11(16) . . . . ?
O00I Ti02 O00R C01F -33.3(12) . . . . ?
O00J Ti04 O00V Ti07 -36.1(5) . . . . ?
O00J Ti04 O00V Ti08 172.5(4) . . . . ?
O00J Ti04 O00Y C03B 103.8(6) . . . . ?
O00J Ti04 O010 C02R -6.4(8) . . . . ?
O00J C01C C01I O00D 0.5(8) . . . . ?
O00J C01C C01I O00E -177.5(5) . . . . ?
O00K Ti03 O00G Ti02 -157.7(5) . . . . ?
O00K Ti03 O00G Ti05 4.49(15) . . . . ?
O00K Ti03 O00T C01L -88.2(7) . . . . ?
O00K Ti05 O00P C022 -83.1(6) . . . . ?
O00K Ti05 O2 C12 -62.7(18) . . . . ?
O00K C02T C03Q C03D 8.0(12) . . . . ?
O00K C02T C03Q C03E -173.5(7) . . . . ?
O00L Ti07 O1 C68 -147.4(19) . . . . ?
O00L C01K C01P C02M -2.1(9) . . . . ?
O00L C01K C01P C020 176.4(6) . . . . ?
O00L C01K C01X C02J -0.4(9) . . . . ?
O00L C01K C01X C02K -174.0(6) . . . . ?
O00M Ti01 O00B Ti02 105.14(18) . . . . ?
O00M Ti01 O00B Ti05 -48.8(4) . . . . ?
O00M Ti01 O00F C026 28.9(7) . . . . ?
O00M C01O C01S C03I 177.4(6) . . . . ?
O00M C01O C01S C024 -2.7(9) . . . . ?
O00M C01O C02V C02L 9.0(10) . . . . ?
O00M C01O C02V C03W -177.4(6) . . . . ?
O00N Ti03 O00G Ti02 161.5(4) . . . . ?
O00N Ti03 O00G Ti05 -36.3(4) . . . . ?
O00N Ti03 O00Q C01J 105.5(6) . . . . ?
O00N Ti03 O00T C01L -3.4(7) . . . . ?
O00N C01C C01I O00D -179.7(5) . . . . ?
O00N C01C C01I O00E 2.3(8) . . . . ?
O00O Ti05 O2 C12 21.8(18) . . . . ?
O00P Ti05 O2 C12 -158.7(18) . . . . ?
O00P C022 C028 C02E -0.3(10) . . . . ?
O00P C022 C028 C03R -176.7(6) . . . . ?
O00P C022 C032 C02W -4.9(9) . . . . ?
O00P C022 C032 C03G 179.2(6) . . . . ?
O00Q Ti03 O00G Ti02 23.1(5) . . . . ?
O00Q Ti03 O00G Ti05 -174.80(17) . . . . ?
O00Q Ti03 O00T C01L 93.4(7) . . . . ?
O00Q C01J C01Q C01W -179.8(6) . . . . ?
O00Q C01J C01Q C029 -10.3(10) . . . . ?
O00R Ti02 O00G Ti03 -16.5(5) . . . . ?
O00R Ti02 O00G Ti05 -179.31(16) . . . . ?
O00R C01F C01N C01T 11.2(9) . . . . ?
O00R C01F C01N C02D -174.1(5) . . . . ?
O00R C01F C02C C01V -11.1(9) . . . . ?
O00R C01F C02C C02S 174.1(5) . . . . ?
O00S Ti06 O00U Ti07 -157.5(3) . . . . ?
O00S Ti06 O00U Ti08 -11.5(5) . . . . ?
O00S Ti06 O00X C033 113.4(6) . . . . ?
O00S Ti06 O01E C93 -4.1(9) . . . . ?
O00T Ti03 O00G Ti02 -74.8(4) . . . . ?
O00T Ti03 O00G Ti05 87.4(2) . . . . ?
O00T Ti03 O00Q C01J 17.4(6) . . . . ?
O00T C01L C02G C03D -4.1(11) . . . . ?
O00T C01L C02G C039 -179.3(6) . . . . ?
O00T C01L C023 C029 12.6(11) . . . . ?
O00T C01L C023 C030 179.4(6) . . . . ?
O00U Ti06 O00X C033 -79.7(6) . . . . ?
O00U Ti06 O01E C93 -161.0(9) . . . . ?
O00U Ti07 O00L C01K 129.6(5) . . . . ?
O00U Ti07 O1 C68 116.4(19) . . . . ?
O00U Ti08 O00V Ti04 167.7(5) . . . . ?
O00U Ti08 O00V Ti07 15.21(16) . . . . ?
O00U Ti08 O018 C02Y -5(2) . . . . ?
O00V Ti04 O00Y C03B -91.7(6) . . . . ?
O00V Ti04 O010 C02R -165.0(8) . . . . ?
O00V Ti07 O00L C01K -154.4(5) . . . . ?
O00V Ti07 O1 C68 25(2) . . . . ?
O00V Ti08 O018 C02Y -125.2(17) . . . . ?
O00W Ti02 O00G Ti03 75.1(4) . . . . ?
O00W Ti02 O00G Ti05 -87.71(17) . . . . ?
O00W Ti02 O00R C01F 153.5(12) . . . . ?
O00X Ti06 O00U Ti07 54.0(4) . . . . ?
O00X Ti06 O00U Ti08 -160.00(19) . . . . ?
O00X Ti06 O01E C93 93.5(9) . . . . ?
O00Y Ti04 O00V Ti07 -177.45(19) . . . . ?
O00Y Ti04 O00V Ti08 31.1(5) . . . . ?
O00Y Ti04 O010 C02R 90.9(8) . . . . ?
O00Y C03B C03H C02Z 4.4(12) . . . . ?
O00Y C03B C03H C044 178.5(7) . . . . ?
O00Y C03B C035 C03Y -5.6(12) . . . . ?
O00Y C03B C035 C04E -177.8(7) . . . . ?
O00Z Ti04 O00V Ti07 2.16(16) . . . . ?
O00Z Ti04 O00V Ti08 -149.3(5) . . . . ?
O00Z Ti04 O010 C02R -91.4(8) . . . . ?
O00Z Ti07 O00L C01K -80.3(5) . . . . ?
O00Z Ti07 O1 C68 -51.3(19) . . . . ?
O00Z C02B C02Q C02O -2.0(12) . . . . ?
O00Z C02B C02Q C038 -179.4(7) . . . . ?
O00Z C02B C027 C02M -0.4(10) . . . . ?
O00Z C02B C027 C036 -179.4(6) . . . . ?
O1 Ti07 O00L C01K 22.6(5) . . . . ?
O01A Ti07 O1 C68 33.2(19) . . . . ?
O01A C04L C05J F1 158.3(13) . . . . ?
O01A C04L C05J F3 -85.3(19) . . . . ?
O01A C04L C05J F5 47.8(16) . . . . ?
O01A C04L C05J F2 -128.7(16) . . . . ?
O01A C04L C05J F4 12(3) . . . . ?
O01A C04L C05J F6 114(2) . . . . ?
O01E Ti06 O00U Ti07 -43.5(4) . . . . ?
O01E Ti06 O00U Ti08 102.5(3) . . . . ?
O01E Ti06 O00X C033 24.1(6) . . . . ?
O01E C93 C94 C046 13.4(6) . . . . ?
O01E C93 C94 C95 -178.7(5) . . . . ?
O01M Ti08 O00V Ti04 60.8(5) . . . . ?
O01M Ti08 O00V Ti07 -91.7(3) . . . . ?
O01M Ti08 O018 C02Y 148.6(17) . . . . ?
O01M C04L C05J F1 -30.4(17) . . . . ?
O01M C04L C05J F3 85.9(19) . . . . ?
O01M C04L C05J F5 -140.9(12) . . . . ?
O01M C04L C05J F2 42.6(18) . . . . ?
O01M C04L C05J F4 -176(2) . . . . ?
O01M C04L C05J F6 -75(2) . . . . ?
O2 Ti05 O00P C022 18.5(6) . . . . ?
O009 Ti01 O00B Ti02 -72.28(17) 2_655 . . . ?
O009 Ti01 O00B Ti05 133.8(4) 2_655 . . . ?
O009 Ti01 O00F C026 -166.6(6) 2_655 . . . ?
O009 Ti01 O00M C01O 9.2(11) 2_655 . . . ?
O009 C01B C01G O00A -2.0(8) . . . . ?
O009 C01B C01G O00S 180.0(5) . . . . ?
O010 Ti04 O00V Ti07 84.8(2) . . . . ?
O010 Ti04 O00V Ti08 -66.7(5) . . . . ?
O010 Ti04 O00Y C03B 16.6(6) . . . . ?
O010 C02R C03J C03U -176.2(6) . . . . ?
O010 C02R C03J C03Y 15.3(11) . . . . ?
O012 Ti06 O00U Ti07 -131.9(4) . . . . ?
O012 Ti06 O00U Ti08 14.10(19) . . . . ?
O012 Ti06 O01E C93 -86.6(9) . . . . ?
O012 Ti08 O00V Ti04 134.1(5) . . . . ?
O012 Ti08 O00V Ti07 -18.4(4) . . . . ?
O012 Ti08 O018 C02Y 63.1(17) . . . . ?
O014 Ti08 O00V Ti04 -109.0(5) . . . . ?
O014 Ti08 O00V Ti07 98.53(18) . . . . ?
O014 Ti08 O018 C02Y -39.7(17) . . . . ?
O018 Ti08 O00V Ti04 -29.5(6) . . . . ?
O018 Ti08 O00V Ti07 178.1(2) . . . . ?
O018 C02Y C03Z C04A 8.2(10) . . . . ?
O018 C02Y C03Z C04N -175.0(7) . . . . ?
C71 C45 C065 C04R 174.2(13) . . . . ?
C01F C01N C01T C025 -77.0(8) . . . . ?
C01F C01N C02D C02H -1.6(10) . . . . ?
C01F C02C C02S C02H 1.4(9) . . . . ?
C01H C01J C01Q C01W -2.5(11) . . . . ?
C01H C01J C01Q C029 167.0(7) . . . . ?
C01H C01U C02A C01W -0.8(11) . . . . ?
C01H C01U C02A C03M -177.5(7) . . . . ?
C01H C01V C02C C01F 92.2(7) . . . . ?
C01H C01V C02C C02S -93.3(7) . . . . ?
C01J C01H C01U C02A -0.4(11) . . . . ?
C01J C01H C01V C02C -142.1(6) . . . . ?
C01J C01Q C01W C02A 1.3(11) . . . . ?
C01J C01Q C029 C023 96.9(8) . . . . ?
C01K C01P C02M C027 -91.9(7) . . . . ?
C01K C01P C020 C02U 1.5(11) . . . . ?
C01K C01X C02J C031 105.4(7) . . . . ?
C01K C01X C02K C02U -6.4(11) . . . . ?
C01L C02G C03D C03Q -86.5(9) . . . . ?
C01L C02G C039 C034 -1.4(12) . . . . ?
C01L C023 C029 C01Q -62.6(10) . . . . ?
C01L C023 C030 C034 1.0(11) . . . . ?
C01N C01F C02C C01V 165.6(5) . . . . ?
C01N C01F C02C C02S -9.1(9) . . . . ?
C01N C01T C025 C01R 105.5(7) . . . . ?
C01N C01T C025 C03T -74.6(8) . . . . ?
C01N C02D C02H C02S -5.4(11) . . . . ?
C01N C02D C02H C31 177.1(7) . . . . ?
C01O C01S C03I C043 2.2(11) . . . . ?
C01O C01S C024 C01Y -88.1(8) . . . . ?
C01O C02V C03W C043 -2.5(11) . . . . ?
C01P C01K C01X C02J 177.3(6) . . . . ?
C01P C01K C01X C02K 3.7(10) . . . . ?
C01P C02M C027 C02B 97.9(7) . . . . ?
C01P C02M C027 C036 -83.1(7) . . . . ?
C01Q C01W C02A C01U 0.2(11) . . . . ?
C01Q C01W C02A C03M 176.9(8) . . . . ?
C01R C01Y C03A C040 3.8(12) . . . . ?
C01R C01Y C024 C01S 95.3(9) . . . . ?
C01S C01O C02V C02L -169.0(6) . . . . ?
C01S C01O C02V C03W 4.6(10) . . . . ?
C01S C03I C043 C03W -0.4(12) . . . . ?
C01S C03I C043 C89 -175.8(8) . . . . ?
C01T C01N C02D C02H 173.1(7) . . . . ?
C01U C01H C01J O00Q 179.4(6) . . . . ?
C01U C01H C01J C01Q 2.0(10) . . . . ?
C01U C01H C01V C02C 47.7(9) . . . . ?
C01U C02A C03M C05F 112.3(8) . . . . ?
C01U C02A C03M C053 -2.2(12) . . . . ?
C01U C02A C03M C057 -130.8(8) . . . . ?
C01V C01H C01J O00Q 9.1(10) . . . . ?
C01V C01H C01J C01Q -168.3(6) . . . . ?
C01V C01H C01U C02A 170.0(7) . . . . ?
C01V C02C C02S C02H -173.3(6) . . . . ?
C01W C01Q C029 C023 -93.9(8) . . . . ?
C01W C02A C03M C05F -64.2(10) . . . . ?
C01W C02A C03M C053 -178.7(8) . . . . ?
C01W C02A C03M C057 52.7(11) . . . . ?
C01X C01K C01P C02M -179.8(6) . . . . ?
C01X C01K C01P C020 -1.4(10) . . . . ?
C01X C02J C031 C03V 41.3(9) . . . . ?
C01X C02J C031 C033 -144.8(6) . . . . ?
C01X C02K C02U C020 6.4(12) . . . . ?
C01X C02K C02U C37 -176.6(8) . . . . ?
C01Y C01R C025 C01T 177.1(6) . . . . ?
C01Y C01R C025 C03T -2.8(10) . . . . ?
C01Y C03A C040 C03T -3.6(13) . . . . ?
C01Y C03A C040 C83 174.7(9) . . . . ?
C01Z C02E C028 C03R -76.8(8) . . . . ?
C01Z C02E C028 C022 106.8(7) . . . . ?
C01Z C037 C045 C13 -175.6(8) . . . . ?
C01Z C037 C045 C042 2.3(12) . . . . ?
C02B C02Q C038 C03N -2.5(12) . . . . ?
C02B C027 C036 C03N -0.1(11) . . . . ?
C02C C01F C01N C01T -165.6(6) . . . . ?
C02C C01F C01N C02D 9.1(9) . . . . ?
C02D C01N C01T C025 108.8(7) . . . . ?
C02D C02H C02S C02C 5.5(10) . . . . ?
C02D C02H C31 C27 -49.9(12) . . . . ?
C02D C02H C31 C29 60.3(16) . . . . ?
C02D C02H C31 C30 -168.8(12) . . . . ?
C02D C02H C31 C19 0.8(15) . . . . ?
C02D C02H C31 C26 -130.4(12) . . . . ?
C02D C02H C31 C28 114.4(12) . . . . ?
C02E C01Z C026 O00F 7.6(9) . . . . ?
C02E C01Z C026 C02I -171.8(6) . . . . ?
C02E C01Z C037 C045 171.0(7) . . . . ?
C02G C01L C023 C029 -164.1(7) . . . . ?
C02G C01L C023 C030 2.7(11) . . . . ?
C02G C03D C03Q C02T 87.9(9) . . . . ?
C02G C03D C03Q C03E -90.6(9) . . . . ?
C02I C02L C02V C01O -57.9(9) . . . . ?
C02I C02L C02V C03W 129.1(8) . . . . ?
C02I C042 C045 C13 176.5(8) . . . . ?
C02I C042 C045 C037 -1.4(12) . . . . ?
C02J C01X C02K C02U 179.8(7) . . . . ?
C02J C031 C033 O00X 4.8(10) . . . . ?
C02J C031 C033 C03X -172.4(7) . . . . ?
C02K C01X C02J C031 -81.1(8) . . . . ?
C02K C02U C020 C01P -3.9(12) . . . . ?
C02K C02U C37 C33 -61.8(14) . . . . ?
C02K C02U C37 C34 178.4(14) . . . . ?
C02K C02U C37 C35 47.3(14) . . . . ?
C02K C02U C37 C9 -123.3(13) . . . . ?
C02K C02U C37 C32 1(2) . . . . ?
C02K C02U C37 C36 130.2(13) . . . . ?
C02L C02I C026 O00F -5.9(9) . . . . ?
C02L C02I C026 C01Z 173.4(6) . . . . ?
C02L C02I C042 C045 -174.2(7) . . . . ?
C02L C02V C03W C043 171.0(7) . . . . ?
C02M C01P C020 C02U 180.0(7) . . . . ?
C02M C027 C036 C03N -179.1(7) . . . . ?
C02N C02T C03Q C03D -174.0(8) . . . . ?
C02N C02T C03Q C03E 4.5(12) . . . . ?
C02N C02W C032 C03G 85.9(9) . . . . ?
C02N C02W C032 C022 -89.9(8) . . . . ?
C02O C02P C02R O010 -8.8(11) . . . . ?
C02O C02P C02R C03J 171.2(7) . . . . ?
C02O C02P C03K C03S -176.8(8) . . . . ?
C02O C02Q C038 C03N 179.9(8) . . . . ?
C02P C02O C02Q C02B 92.8(9) . . . . ?
C02P C02O C02Q C038 -89.9(9) . . . . ?
C02P C02R C03J C03U 3.9(12) . . . . ?
C02P C02R C03J C03Y -164.6(8) . . . . ?
C02P C03K C03S C03U 6.9(14) . . . . ?
C02P C03K C03S C04Y -178.6(8) . . . . ?
C02Q C02B C027 C02M 175.8(7) . . . . ?
C02Q C02B C027 C036 -3.2(11) . . . . ?
C02Q C02O C02P C02R -78.3(10) . . . . ?
C02Q C02O C02P C03K 95.1(9) . . . . ?
C02R C02P C03K C03S -3.0(12) . . . . ?
C02R C03J C03U C03S 0.3(12) . . . . ?
C02R C03J C03Y C035 -66.3(10) . . . . ?
C02S C02H C31 C27 132.6(11) . . . . ?
C02S C02H C31 C29 -117.1(14) . . . . ?
C02S C02H C31 C30 13.8(14) . . . . ?
C02S C02H C31 C19 -176.7(12) . . . . ?
C02S C02H C31 C26 52.2(13) . . . . ?
C02S C02H C31 C28 -63.0(12) . . . . ?
C02T C02N C02W C032 100.0(8) . . . . ?
C02T C02N C03P C03C 1.0(12) . . . . ?
C02V C01O C01S C03I -4.5(10) . . . . ?
C02V C01O C01S C024 175.3(6) . . . . ?
C02V C03W C043 C03I 0.5(13) . . . . ?
C02V C03W C043 C89 175.9(8) . . . . ?
C02W C02N C02T O00K -4.5(11) . . . . ?
C02W C02N C02T C03Q 177.4(7) . . . . ?
C02W C02N C03P C03C 179.3(8) . . . . ?
C02X C02Y C03Z C04A -168.3(7) . . . . ?
C02X C02Y C03Z C04N 8.5(11) . . . . ?
C02X C02Z C03H C03B -137.2(8) . . . . ?
C02X C02Z C03H C044 48.8(11) . . . . ?
C02X C04T C05G C04N 4.1(16) . . . . ?
C02X C04T C05G C7 179.8(10) . . . . ?
C02Y C02X C02Z C03H 89.5(9) . . . . ?
C02Y C02X C04T C05G 3.8(13) . . . . ?
C02Y C03Z C04A C04P -75.4(9) . . . . ?
C02Y C03Z C04N C05G -0.2(13) . . . . ?
C02Z C02X C02Y O018 -7.4(11) . . . . ?
C02Z C02X C02Y C03Z 169.0(6) . . . . ?
C02Z C02X C04T C05G -175.2(8) . . . . ?
C02Z C03H C044 C047 172.1(9) . . . . ?
C03A C01Y C024 C01S -84.3(8) . . . . ?
C03A C040 C83 C62 -1.8(18) . . . . ?
C03A C040 C83 C80 136.3(12) . . . . ?
C03A C040 C83 C82 -112.4(12) . . . . ?
C03A C040 C83 C81 -164(3) . . . . ?
C03A C040 C83 C8 -49(3) . . . . ?
C03A C040 C83 C63 60(2) . . . . ?
C03B C03H C044 C047 -2.0(14) . . . . ?
C03C C03E C03Q C02T -1.1(13) . . . . ?
C03C C03E C03Q C03D 177.4(8) . . . . ?
C03D C02G C039 C034 -176.7(8) . . . . ?
C03E C03C C03P C02N 2.3(14) . . . . ?
C03E C03C C101 C85 0.9(15) . . . . ?
C03E C03C C101 C78 130.0(11) . . . . ?
C03E C03C C101 C79 -113.0(11) . . . . ?
C03G C03L C03R C028 3.4(12) . . . . ?
C03G C03L C43 C38 -52.1(14) . . . . ?
C03G C03L C43 C40 -171.9(11) . . . . ?
C03G C03L C43 C41 68.8(13) . . . . ?
C03G C03L C43 C25 124.5(18) . . . . ?
C03G C03L C43 C39 -137.8(18) . . . . ?
C03G C03L C43 C42 10(2) . . . . ?
C03H C03B C035 C03Y 170.2(8) . . . . ?
C03H C03B C035 C04E -2.0(12) . . . . ?
C03H C044 C047 C04E 1.0(14) . . . . ?
C03H C044 C047 C20 -172.3(9) . . . . ?
C03I C01S C024 C01Y 91.7(8) . . . . ?
C03J C03Y C035 C03B 93.3(10) . . . . ?
C03J C03Y C035 C04E -94.8(10) . . . . ?
C03K C02P C02R O010 177.6(6) . . . . ?
C03K C02P C02R C03J -2.5(12) . . . . ?
C03K C03S C03U C03J -5.6(14) . . . . ?
C03K C03S C04Y C05C 171.9(9) . . . . ?
C03K C03S C04Y C05T -59.8(14) . . . . ?
C03K C03S C04Y C061 58.0(12) . . . . ?
C03L C03G C032 C02W -177.6(7) . . . . ?
C03L C03G C032 C022 -1.7(12) . . . . ?
C03L C03R C028 C02E -179.6(7) . . . . ?
C03L C03R C028 C022 -3.1(11) . . . . ?
C03P C02N C02T O00K 173.7(6) . . . . ?
C03P C02N C02T C03Q -4.4(12) . . . . ?
C03P C02N C02W C032 -78.2(9) . . . . ?
C03P C03C C03E C03Q -2.3(14) . . . . ?
C03P C03C C101 C85 -179.9(9) . . . . ?
C03P C03C C101 C78 -50.8(13) . . . . ?
C03P C03C C101 C79 66.1(12) . . . . ?
C03R C03L C43 C38 125.5(11) . . . . ?
C03R C03L C43 C40 5.7(16) . . . . ?
C03R C03L C43 C41 -113.6(12) . . . . ?
C03R C03L C43 C25 -58(2) . . . . ?
C03R C03L C43 C39 40(2) . . . . ?
C03R C03L C43 C42 -172(2) . . . . ?
C03T C040 C83 C62 176.4(12) . . . . ?
C03T C040 C83 C80 -45.5(16) . . . . ?
C03T C040 C83 C82 65.9(13) . . . . ?
C03T C040 C83 C81 14(3) . . . . ?
C03T C040 C83 C8 130(3) . . . . ?
C03T C040 C83 C63 -122(2) . . . . ?
C03U C03J C03Y C035 125.2(7) . . . . ?
C03U C03S C04Y C05C -13.6(15) . . . . ?
C03U C03S C04Y C05T 114.7(12) . . . . ?
C03U C03S C04Y C061 -127.5(10) . . . . ?
C03V C2 C04V C03X -1.2(15) . . . . ?
C03V C2 C64 C58 110.9(12) . . . . ?
C03V C2 C64 C60 -129.3(11) . . . . ?
C03V C2 C64 C66 -8.4(16) . . . . ?
C03V C2 C64 C61 -170(3) . . . . ?
C03V C2 C64 C1 -78(3) . . . . ?
C03V C2 C64 C67 19(4) . . . . ?
C03V C031 C033 O00X 179.0(6) . . . . ?
C03V C031 C033 C03X 1.9(12) . . . . ?
C03X C046 C94 C93 -58.7(8) . . . . ?
C03X C046 C94 C95 133.1(6) . . . . ?
C03Y C03J C03U C03S 169.3(8) . . . . ?
C03Z C04A C04P C05E -74.8(9) . . . . ?
C03Z C04A C04P C041 102.5(9) . . . . ?
C03Z C04N C05G C04T -5.7(15) . . . . ?
C03Z C04N C05G C7 178.4(9) . . . . ?
C04A C03Z C04N C05G 176.6(9) . . . . ?
C04A C04P C05E C45 -179.5(11) . . . . ?
C04A C04P C041 O012 0.8(13) . . . . ?
C04A C04P C041 C04R 177.7(9) . . . . ?
C04E C047 C20 C16 -169.4(17) . . . . ?
C04E C047 C20 C21 69.2(15) . . . . ?
C04E C047 C20 C18 -29.7(18) . . . . ?
C04E C047 C20 C17 -71.7(15) . . . . ?
C04E C047 C20 C23 42.7(15) . . . . ?
C04E C047 C20 C22 151.8(14) . . . . ?
C101 C03C C03E C03Q 176.8(9) . . . . ?
C101 C03C C03P C02N -176.8(8) . . . . ?
C2 C03V C031 C02J 173.9(8) . . . . ?
C2 C03V C031 C033 0.0(12) . . . . ?
C04K C034 C039 C02G -179.2(8) . . . . ?
C04N C03Z C04A C04P 108.0(8) . . . . ?
C04N C05G C7 C6 -4(2) . . . . ?
C04N C05G C7 C86 -121.2(14) . . . . ?
C04N C05G C7 C4 117.9(13) . . . . ?
C04N C05G C7 C65 -66.1(15) . . . . ?
C04N C05G C7 C5 51(2) . . . . ?
C04N C05G C7 C3 -160.7(14) . . . . ?
C04O C03N C036 C027 -178.0(7) . . . . ?
C04O C03N C038 C02Q 179.4(8) . . . . ?
C04P C05E C45 C71 -176.3(11) . . . . ?
C04P C05E C45 C065 0.5(19) . . . . ?
C04R C05A C92 C91 91.5(9) . . . . ?
C04R C05A C92 C93 -82.4(10) . . . . ?
C04T C02X C02Y O018 173.5(7) . . . . ?
C04T C02X C02Y C03Z -10.1(11) . . . . ?
C04T C02X C02Z C03H -91.5(10) . . . . ?
C04T C05G C7 C6 -179.5(17) . . . . ?
C04T C05G C7 C86 63.0(16) . . . . ?
C04T C05G C7 C4 -57.9(15) . . . . ?
C04T C05G C7 C65 118.1(14) . . . . ?
C04T C05G C7 C5 -124.7(17) . . . . ?
C04T C05G C7 C3 23.5(19) . . . . ?
C04V C03X C033 O00X 179.6(7) . . . . ?
C04V C03X C033 C031 -3.3(13) . . . . ?
C04V C03X C046 C94 -90.0(11) . . . . ?
C04V C2 C64 C58 -65.2(14) . . . . ?
C04V C2 C64 C60 54.7(14) . . . . ?
C04V C2 C64 C66 175.5(11) . . . . ?
C04V C2 C64 C61 14(3) . . . . ?
C04V C2 C64 C1 106(3) . . . . ?
C04V C2 C64 C67 -157(4) . . . . ?
C04Y C03S C03U C03J 180.0(8) . . . . ?
C05A C04R C041 O012 -1.5(15) . . . . ?
C05A C04R C041 C04P -178.5(10) . . . . ?
C05A C04R C065 C45 -177.9(12) . . . . ?
C05A C92 C93 O01E -7.4(7) . . . . ?
C05A C92 C93 C94 173.8(7) . . . . ?
C05E C04P C041 O012 178.1(8) . . . . ?
C05E C04P C041 C04R -5.1(14) . . . . ?
C05E C45 C065 C04R -2(2) . . . . ?
C05I C04K C034 C030 56.6(12) . . . . ?
C05I C04K C034 C039 -119.5(10) . . . . ?
C05L C04K C034 C030 176.0(9) . . . . ?
C05L C04K C034 C039 0.0(14) . . . . ?
C05U C04K C034 C030 -65.6(11) . . . . ?
C05U C04K C034 C039 118.3(10) . . . . ?
C76 C90 C91 C92 180.0(8) . . . . ?
C76 C90 C95 C94 180.0(8) . . . . ?
C020 C01P C02M C027 89.6(7) . . . . ?
C020 C02U C37 C33 115.0(12) . . . . ?
C020 C02U C37 C34 -4.8(18) . . . . ?
C020 C02U C37 C35 -135.8(11) . . . . ?
C020 C02U C37 C9 53.5(15) . . . . ?
C020 C02U C37 C32 177.4(17) . . . . ?
C020 C02U C37 C36 -53.0(15) . . . . ?
C023 C01L C02G C03D 172.7(7) . . . . ?
C023 C01L C02G C039 -2.5(12) . . . . ?
C023 C030 C034 C04K 179.1(7) . . . . ?
C023 C030 C034 C039 -4.8(13) . . . . ?
C024 C01S C03I C043 -177.7(7) . . . . ?
C024 C01Y C03A C040 -176.6(7) . . . . ?
C025 C01R C01Y C03A -0.5(10) . . . . ?
C025 C01R C01Y C024 179.9(6) . . . . ?
C025 C03T C040 C03A 0.0(13) . . . . ?
C025 C03T C040 C83 -178.4(9) . . . . ?
C026 C01Z C02E C028 -146.9(6) . . . . ?
C026 C01Z C037 C045 -2.7(11) . . . . ?
C026 C02I C02L C02V 96.6(8) . . . . ?
C026 C02I C042 C045 1.0(11) . . . . ?
C027 C02B C02Q C02O -178.2(7) . . . . ?
C027 C02B C02Q C038 4.4(11) . . . . ?
C028 C022 C032 C02W 178.0(6) . . . . ?
C028 C022 C032 C03G 2.1(10) . . . . ?
C029 C01Q C01W C02A -168.3(7) . . . . ?
C029 C023 C030 C034 168.4(7) . . . . ?
C030 C023 C029 C01Q 131.3(7) . . . . ?
C030 C034 C039 C02G 4.9(13) . . . . ?
C31 C02H C02S C02C -176.9(7) . . . . ?
C031 C03V C2 C04V -0.3(14) . . . . ?
C031 C03V C2 C64 -176.4(9) . . . . ?
C032 C03G C03L C03R -1.0(13) . . . . ?
C032 C03G C03L C43 176.6(8) . . . . ?
C032 C022 C028 C02E 176.6(6) . . . . ?
C032 C022 C028 C03R 0.2(10) . . . . ?
C033 C03X C04V C2 2.9(14) . . . . ?
C033 C03X C046 C94 95.5(10) . . . . ?
C035 C03B C03H C02Z -171.6(8) . . . . ?
C035 C03B C03H C044 2.5(13) . . . . ?
C035 C04E C047 C044 -0.5(14) . . . . ?
C035 C04E C047 C20 172.7(9) . . . . ?
C036 C03N C04O C04W -115.4(9) . . . . ?
C036 C03N C04O C050 7.8(13) . . . . ?
C036 C03N C04O C058 124.2(9) . . . . ?
C036 C03N C038 C02Q -0.6(13) . . . . ?
C037 C01Z C02E C028 39.3(9) . . . . ?
C037 C01Z C026 O00F -178.3(5) . . . . ?
C037 C01Z C026 C02I 2.4(10) . . . . ?
C37 C02U C020 C01P 179.1(8) . . . . ?
C038 C03N C04O C04W 64.7(11) . . . . ?
C038 C03N C04O C050 -172.1(8) . . . . ?
C038 C03N C04O C058 -55.7(11) . . . . ?
C038 C03N C036 C027 1.9(12) . . . . ?
C039 C02G C03D C03Q 88.6(8) . . . . ?
C040 C03T C025 C01R 3.1(12) . . . . ?
C040 C03T C025 C01T -176.9(8) . . . . ?
C041 C04P C05E C45 3.0(15) . . . . ?
C041 C04R C05A C92 90.3(14) . . . . ?
C041 C04R C065 C45 0.5(18) . . . . ?
C042 C02I C02L C02V -88.7(9) . . . . ?
C042 C02I C026 O00F 179.2(6) . . . . ?
C042 C02I C026 C01Z -1.5(10) . . . . ?
C43 C03L C03R C028 -174.2(8) . . . . ?
C044 C047 C20 C16 4(2) . . . . ?
C044 C047 C20 C21 -117.9(14) . . . . ?
C044 C047 C20 C18 143.3(16) . . . . ?
C044 C047 C20 C17 101.3(14) . . . . ?
C044 C047 C20 C23 -144.4(13) . . . . ?
C044 C047 C20 C22 -35.3(16) . . . . ?
C046 C03X C04V C2 -172.0(9) . . . . ?
C046 C03X C033 O00X -5.8(13) . . . . ?
C046 C03X C033 C031 171.3(8) . . . . ?
C046 C94 C95 C90 168.4(5) . . . . ?
C047 C04E C035 C03B 1.0(14) . . . . ?
C047 C04E C035 C03Y -171.3(9) . . . . ?
C64 C2 C04V C03X 175.0(9) . . . . ?
C065 C04R C05A C92 -91.6(12) . . . . ?
C065 C04R C041 O012 -179.7(9) . . . . ?
C065 C04R C041 C04P 3.4(14) . . . . ?
C90 C91 C92 C05A -173.9(7) . . . . ?
C90 C91 C92 C93 0.0 . . . . ?
C91 C90 C95 C94 0.0 . . . . ?
C91 C92 C93 O01E 178.8(5) . . . . ?
C91 C92 C93 C94 0.0 . . . . ?
C92 C93 C94 C046 -167.9(6) . . . . ?
C92 C93 C94 C95 0.0 . . . . ?
C93 C94 C95 C90 0.0 . . . . ?
C95 C90 C91 C92 0.0 . . . . ?
C24 C71 C45 C05E -140.9(17) . . . . ?
C24 C71 C45 C065 43(2) . . . . ?
C75 C76 C90 C91 178.7(9) . . . . ?
C75 C76 C90 C95 -1.3(14) . . . . ?
C10 C13 C045 C037 -125.0(12) . . . . ?
C10 C13 C045 C042 57.2(14) . . . . ?
C11 C13 C045 C037 3.4(15) . . . . ?
C11 C13 C045 C042 -174.4(11) . . . . ?
C14 C13 C045 C037 115.6(12) . . . . ?
C14 C13 C045 C042 -62.2(13) . . . . ?
C50 C71 C45 C05E 120.1(18) . . . . ?
C50 C71 C45 C065 -56(2) . . . . ?
C52 C76 C90 C91 53.9(15) . . . . ?
C52 C76 C90 C95 -126.1(12) . . . . ?
C54 C71 C45 C05E -7(2) . . . . ?
C54 C71 C45 C065 176.6(16) . . . . ?
C56 C76 C90 C91 -68.5(14) . . . . ?
C56 C76 C90 C95 111.5(12) . . . . ?
C73 C71 C45 C05E 174(2) . . . . ?
C73 C71 C45 C065 -3(3) . . . . ?
C74 C71 C45 C05E -90(2) . . . . ?
C74 C71 C45 C065 94(2) . . . . ?
C15 C76 C90 C91 -115(3) . . . . ?
C15 C76 C90 C95 65(3) . . . . ?
C44 C13 C045 C037 -172(3) . . . . ?
C44 C13 C045 C042 10(3) . . . . ?
C46 C13 C045 C037 -65(3) . . . . ?
C46 C13 C045 C042 117(3) . . . . ?
C47 C13 C045 C037 61(4) . . . . ?
C47 C13 C045 C042 -117(3) . . . . ?
C51 C76 C90 C91 -22(2) . . . . ?
C51 C76 C90 C95 157.7(18) . . . . ?
C53 C76 C90 C91 108(2) . . . . ?
C53 C76 C90 C95 -72(2) . . . . ?
C55 C71 C45 C05E 58(3) . . . . ?
C55 C71 C45 C065 -119(3) . . . . ?
C84 C89 C043 C03I -55.8(12) . . . . ?
C84 C89 C043 C03W 128.9(9) . . . . ?
C72 C89 C043 C03I -179.8(9) . . . . ?
C72 C89 C043 C03W 4.9(15) . . . . ?
C70 C89 C043 C03I 56.4(12) . . . . ?
C70 C89 C043 C03W -118.9(10) . . . . ?

loop_
_smtbx_masks_void_nr
_smtbx_masks_void_average_x
_smtbx_masks_void_average_y
_smtbx_masks_void_average_z
_smtbx_masks_void_volume
_smtbx_masks_void_count_electrons
_smtbx_masks_void_content
1 -0.279 -0.427 -0.061 11208.9 490.4 '48 H2O'
2 0.000 -0.633 0.250 670.4 108.2 '10 H2O'
3 0.000 -0.641 0.750 670.4 108.2 '10 H2O'
4 0.500 -0.522 0.250 670.4 108.2 '10 H2O'
5 0.500 -0.227 0.750 670.4 108.2 '10 H2O'
